data_1572829
loop_
_publ_author_name
'Cui, Xiaoqin'
'Zhang, Xuehuan'
'Li, Ting'
'Zhu, Sheng'
'Han, Gaoyi'
'Li, Huan'

_publ_section_title
;
 Substituent effect in determining the total structure of an
 all-alkynyl-protected Ag<sub>98</sub> nanocluster for methanol tolerant
 oxygen reduction reaction.
;
_journal_issue 43
_journal_name_full 'Chemical science'
_journal_page_first 18161
_journal_page_last 18169
_journal_paper_doi 10.1039/d4sc04318a
_journal_volume 15
_journal_year 2024
_chemical_formula_moiety 'C432 H192 Ag98 Cl4 F144'
_chemical_formula_sum 'C432 H192 Ag98 Cl4 F144'
_chemical_formula_weight 18830.90
_space_group_crystal_system trigonal
_space_group_IT_number 148
_space_group_name_Hall '-R 3'
_space_group_name_H-M_alt 'R -3 :H'
_atom_sites_solution_hydrogens geom
_atom_sites_solution_primary dual
_audit_creation_date 2024-06-13
_audit_creation_method
;
Olex2 1.5
(compiled 2024.02.16 svn.r378c4104 for OlexSys, GUI svn.r6928)
;
_audit_update_record
;
2024-06-13 deposited with the CCDC.	2024-10-09 downloaded from the CCDC.
;
_cell_angle_alpha 90
_cell_angle_beta 90
_cell_angle_gamma 120
_cell_formula_units_Z 6
_cell_length_a 32.4731(4)
_cell_length_b 32.4731(4)
_cell_length_c 96.4532(11)
_cell_measurement_reflns_used 39516
_cell_measurement_temperature 150.00(10)
_cell_measurement_theta_max 75.4820
_cell_measurement_theta_min 3.5280
_cell_volume 88083.5(18)
_computing_cell_refinement 'CrysAlisPro 1.171.41.108a (Rigaku OD, 2021)'
_computing_data_collection 'CrysAlisPro 1.171.41.108a (Rigaku OD, 2021)'
_computing_data_reduction 'CrysAlisPro 1.171.41.108a (Rigaku OD, 2021)'
_computing_molecular_graphics 'Olex2 1.5 (Dolomanov et al., 2009)'
_computing_publication_material 'Olex2 1.5 (Dolomanov et al., 2009)'
_computing_structure_refinement 'SHELXL 2018/3 (Sheldrick, 2015)'
_computing_structure_solution 'SHELXT 2018/2 (Sheldrick, 2018)'
_diffrn_ambient_environment N~2~
_diffrn_ambient_temperature 150.00(10)
_diffrn_detector 'Hybrid Pixel Array Detector'
_diffrn_detector_area_resol_mean 10.0000
_diffrn_measured_fraction_theta_full 0.995
_diffrn_measured_fraction_theta_max 0.956
_diffrn_measurement_details
;
List of Runs (angles in degrees, time in seconds):

  # Type    Start    End  Width  t~exp~   \w     \q     \k     \f   Frames
#--------------------------------------------------------------------------
  1  \w    -11.00  16.00   0.25    1.91    --    0.00  78.00  -9.00  108
  2  \w     68.00  94.00   0.25    7.64    --  101.00 -82.00-154.00  104
  3  \w     78.00 189.00   0.25    7.64    --  101.00  78.00  -9.00  444
  4  \w    -28.00  33.00   0.25    1.91    --    0.00 -82.00  60.00  244
  5  \w     76.00 185.00   0.25    7.64    --  101.00  77.00 -30.00  436
  6  \w    122.00 190.00   0.25    7.64    --  101.00  82.00  60.00  272
  7  \w    105.00 130.00   0.25    7.64    --  101.00 -82.00-154.00  100
;
_diffrn_measurement_device 'four-circle diffractometer'
_diffrn_measurement_device_type 'XtaLAB AFC12 (RINC): Kappa single'
_diffrn_measurement_method '\w scans'
_diffrn_orient_matrix_type 'CrysAlisPro convention (1999,Acta A55,543-557)'
_diffrn_orient_matrix_UB_11 0.0143416000
_diffrn_orient_matrix_UB_12 -0.0374505000
_diffrn_orient_matrix_UB_13 -0.0034798000
_diffrn_orient_matrix_UB_21 -0.0440699000
_diffrn_orient_matrix_UB_22 -0.0380328000
_diffrn_orient_matrix_UB_23 0.0078014000
_diffrn_orient_matrix_UB_31 -0.0291594000
_diffrn_orient_matrix_UB_32 -0.0123320000
_diffrn_orient_matrix_UB_33 -0.0135008000
_diffrn_radiation_monochromator mirror
_diffrn_radiation_probe x-ray
_diffrn_radiation_type 'Cu K\a'
_diffrn_radiation_wavelength 1.54184
_diffrn_reflns_av_R_equivalents 0.0609
_diffrn_reflns_av_unetI/netI 0.0735
_diffrn_reflns_Laue_measured_fraction_full 0.995
_diffrn_reflns_Laue_measured_fraction_max 0.956
_diffrn_reflns_limit_h_max 30
_diffrn_reflns_limit_h_min -35
_diffrn_reflns_limit_k_max 40
_diffrn_reflns_limit_k_min -20
_diffrn_reflns_limit_l_max 118
_diffrn_reflns_limit_l_min -121
_diffrn_reflns_number 98151
_diffrn_reflns_point_group_measured_fraction_full 0.995
_diffrn_reflns_point_group_measured_fraction_max 0.956
_diffrn_reflns_theta_full 67.684
_diffrn_reflns_theta_max 76.541
_diffrn_reflns_theta_min 3.049
_diffrn_source 'Rotating-anode X-ray tube'
_diffrn_source_type 'Rigaku (Cu) X-ray Source'
_exptl_absorpt_coefficient_mu 26.424
_exptl_absorpt_correction_T_max 1.00000
_exptl_absorpt_correction_T_min 0.13769
_exptl_absorpt_correction_type multi-scan
_exptl_absorpt_process_details
;
CrysAlisPro 1.171.41.108a (Rigaku Oxford Diffraction, 2021)
Empirical absorption correction using spherical harmonics,
implemented in SCALE3 ABSPACK scaling algorithm.
;
_exptl_crystal_colour 'metallic dark black'
_exptl_crystal_colour_lustre metallic
_exptl_crystal_colour_modifier dark
_exptl_crystal_colour_primary black
_exptl_crystal_density_diffrn 2.130
_exptl_crystal_description block
_exptl_crystal_F_000 52524
_exptl_crystal_size_max 0.27
_exptl_crystal_size_mid 0.27
_exptl_crystal_size_min 0.268
_refine_diff_density_max 1.531
_refine_diff_density_min -1.876
_refine_diff_density_rms 0.192
_refine_ls_extinction_method none
_refine_ls_goodness_of_fit_ref 0.946
_refine_ls_hydrogen_treatment constr
_refine_ls_matrix_type full
_refine_ls_number_parameters 1908
_refine_ls_number_reflns 39365
_refine_ls_number_restraints 1700
_refine_ls_restrained_S_all 0.941
_refine_ls_R_factor_all 0.1170
_refine_ls_R_factor_gt 0.0778
_refine_ls_shift/su_max 0.050
_refine_ls_shift/su_mean 0.000
_refine_ls_structure_factor_coef Fsqd
_refine_ls_weighting_details 'w=1/[\s^2^(Fo^2^)+(0.1672P)^2^] where P=(Fo^2^+2Fc^2^)/3'
_refine_ls_weighting_scheme calc
_refine_ls_wR_factor_gt 0.2263
_refine_ls_wR_factor_ref 0.2582
_reflns_Friedel_coverage 0.000
_reflns_number_gt 20863
_reflns_number_total 39365
_reflns_threshold_expression 'I > 2\s(I)'
_cod_data_source_file d4sc04318a2.cif
_cod_data_source_block ag98
_cod_depositor_comments 'Adding full bibliography for 1572829.cif.'
_cod_original_cell_volume 88084(2)
_cod_original_sg_symbol_H-M 'R -3'
_cod_database_code 1572829
_shelx_shelxl_version_number 2018/3
_chemical_oxdiff_formula Ag
_shelx_space_group_comment
;
The symmetry employed for this shelxl refinement is uniquely defined
by the following loop, which should always be used as a source of
symmetry information in preference to the above space-group names.
They are only intended as comments.
;
_reflns_odcompleteness_completeness 99.63
_reflns_odcompleteness_iscentric 1
_reflns_odcompleteness_theta 66.97
_olex2_refinement_description
;
1. Fixed Uiso
 At 1.2 times of:
  All C(H) groups
2. Restrained distances
 C40-C35
 1.54 with sigma of 0.01
 C9-C5
 1.54 with sigma of 0.01
 C02D-C01V
 1.2 with sigma of 0.01
 F196-C185
 1.35 with sigma of 0.01
 F104-C185
 1.35 with sigma of 0.01
 F372-C185
 1.35 with sigma of 0.01
 C206-C110
 1.54 with sigma of 0.01
 C357-C185
 1.54 with sigma of 0.001
 C80-C02U
 1.54 with sigma of 0.01
 F20-C102
 1.35 with sigma of 0.01
 C23-C02D
 1.54 with sigma of 0.001
 C42-C117
 1.54 with sigma of 0.01
 F2-C102
 1.35 with sigma of 0.01
 F32-C102
 1.35 with sigma of 0.01
 C14-C102
 1.54 with sigma of 0.001
 F45-C17 = F3-C17 = F22-C17
 1.35 with sigma of 0.01
 C42-C41
 1.2 with sigma of 0.0001
 C53-C128
 1.54 with sigma of 0.0001
 C17-C15
 1.54 with sigma of 0.001
 F144-C53
 1.35 with sigma of 0.01
 F12-C53
 1.35 with sigma of 0.01
 F43-C53
 1.35 with sigma of 0.01
 C43-C02Q
 1.2 with sigma of 0.01
 C49-C43
 1.54 with sigma of 0.01
 F50-C83
 1.35 with sigma of 0.01
 F15-C83
 1.35 with sigma of 0.01
 F26-C83
 1.35 with sigma of 0.01
 F117-C55
 1.35 with sigma of 0.01
 F27-C55
 1.35 with sigma of 0.01
 F23-C55
 1.35 with sigma of 0.01
 C55-C31
 1.54 with sigma of 0.01
 C030-C02J
 1.2 with sigma of 0.01
 C7-C02M
 1.54 with sigma of 0.01
 C02Y-C02T
 1.54 with sigma of 0.01
 C11-C02T
 1.2 with sigma of 0.01
 F30-C7
 1.35 with sigma of 0.01
 F021-C7
 1.35 with sigma of 0.01
 F01Z-C7
 1.35 with sigma of 0.01
 F021-F30
 2.2 with sigma of 0.01
 F021-F01Z
 2.2 with sigma of 0.01
 F30-F01Z
 2.2 with sigma of 0.01
 F41-C71
 1.35 with sigma of 0.01
 F61-C71
 1.35 with sigma of 0.01
 F28-C71
 1.35 with sigma of 0.01
 C020-C01U
 1.2 with sigma of 0.01
 F01A-C024
 1.35 with sigma of 0.01
 F02E-C024
 1.35 with sigma of 0.01
 F01E-C024
 1.35 with sigma of 0.01
 C16-C024
 1.54 with sigma of 0.01
 C02W-C020
 1.54 with sigma of 0.01
 C01Y-C01P
 1.54 with sigma of 0.01
 C01R-C01L
 1.54 with sigma of 0.01
 F018-C01Y
 1.35 with sigma of 0.01
 F019-C01Y
 1.35 with sigma of 0.01
 F025-C01Y
 1.35 with sigma of 0.01
 C01L-C01H
 1.2 with sigma of 0.01
 F02A-C80
 1.35 with sigma of 0.01
 F02N-C80
 1.35 with sigma of 0.01
 F01S-C80
 1.35 with sigma of 0.01
 C57-C5
 1.2 with sigma of 0.01
 C20-C031
 1.2 with sigma of 0.01
 C24-C20
 1.54 with sigma of 0.01
 C25-C22
 1.54 with sigma of 0.01
 F7-C25
 1.35 with sigma of 0.01
 F16-C25
 1.35 with sigma of 0.01
 F1-C25
 1.35 with sigma of 0.01
 C30-C10
 1.2 with sigma of 0.01
 C10-C02F
 1.54 with sigma of 0.01
 C01K-C01J
 1.2 with sigma of 0.01
 C01J-C01G
 1.54 with sigma of 0.01
 C34-C33
 1.2 with sigma of 0.01
 C33-C026
 1.54 with sigma of 0.01
 C71-C02Z
 1.54 with sigma of 0.01
 C35-C26
 1.2 with sigma of 0.01
 C265-C161
 1.54 with sigma of 0.001
 C39-C161
 1.2 with sigma of 0.01
 C8-C130
 1.54 with sigma of 0.01
 F53-C8 = F4-C8
 1.35 with sigma of 0.01
 F150-C8
 1.35 with sigma of 0.01
 C4-C110
 1.2 with sigma of 0.01
 C02L-C022
 1.54 with sigma of 0.01
 C83-C70A
 1.54 with sigma of 0.01
 C101-C030
 1.54 with sigma of 0.01
 C01V-C23
 2.74 with sigma of 0.01
 F02A-C02U
 2.36 with sigma of 0.01
 F20-C14
 2.36 with sigma of 0.01
 F196-C357
 2.36 with sigma of 0.01
 F01S-C02U
 2.36 with sigma of 0.01
 F104-C357
 2.36 with sigma of 0.01
 F2-C14
 2.36 with sigma of 0.01
 C357-F372
 2.36 with sigma of 0.01
 F02N-C02U
 2.36 with sigma of 0.01
 F32-C14
 2.36 with sigma of 0.01
 C105-C185
 4.32 with sigma of 0.01
 F45-C15
 2.36 with sigma of 0.01
 C4-C206
 2.74 with sigma of 0.01
 F144-C128
 2.36 with sigma of 0.01
 C57-C9
 2.74 with sigma of 0.01
 C102-C27
 4.32 with sigma of 0.001
 F22-C15
 2.36 with sigma of 0.01
 F3-C15
 2.36 with sigma of 0.01
 F43-C128
 2.36 with sigma of 0.01
 C17-C193
 4.32 with sigma of 0.01
 F12-C128
 2.36 with sigma of 0.01
 C35-C169
 4.32 with sigma of 0.01
 C41-C117
 2.74 with sigma of 0.001
 C346-C53
 4.32 with sigma of 0.001
 F45-F3
 2.2 with sigma of 0.01
 F45-F22
 2.2 with sigma of 0.01
 F22-F3
 2.2 with sigma of 0.01
 F50-F15
 2.2 with sigma of 0.01
 F15-F26
 2.2 with sigma of 0.01
 F26-F50
 2.2 with sigma of 0.01
 F117-C31
 2.36 with sigma of 0.01
 F27-C31
 2.36 with sigma of 0.01
 F23-C31
 2.36 with sigma of 0.01
 F117-F23
 2.2 with sigma of 0.01
 F27-F117
 2.2 with sigma of 0.01
 F27-F23
 2.2 with sigma of 0.01
 F021-C02M
 2.36 with sigma of 0.01
 F30-C02M
 2.36 with sigma of 0.01
 F01Z-C02M
 2.36 with sigma of 0.01
 F41-C02Z
 2.36 with sigma of 0.01
 C02Z-F61
 2.36 with sigma of 0.01
 F28-C02Z
 2.36 with sigma of 0.01
 F41-F61
 2.2 with sigma of 0.01
 F28-F61
 2.2 with sigma of 0.01
 F41-F28
 2.2 with sigma of 0.01
 F01A-F02E
 2.2 with sigma of 0.01
 F02E-F01E
 2.2 with sigma of 0.01
 F01E-F01A
 2.2 with sigma of 0.01
 F01A-C16
 2.36 with sigma of 0.01
 F02E-C16
 2.36 with sigma of 0.01
 F01E-C16
 2.36 with sigma of 0.01
 F019-F018
 2.2 with sigma of 0.01
 F018-F025
 2.2 with sigma of 0.01
 F025-F019
 2.2 with sigma of 0.01
 F018-C01P
 2.36 with sigma of 0.01
 F019-C01P
 2.36 with sigma of 0.01
 C01P-F025
 2.36 with sigma of 0.01
 F02A-F01S
 2.2 with sigma of 0.01
 F02A-F02N
 2.2 with sigma of 0.01
 F02N-F01S
 2.2 with sigma of 0.01
 F20-F32
 2.2 with sigma of 0.01
 F20-F2
 2.2 with sigma of 0.01
 F32-F2
 2.2 with sigma of 0.01
 F16-F7
 2.2 with sigma of 0.01
 F16-F1
 2.2 with sigma of 0.01
 F1-F7
 2.2 with sigma of 0.01
 F16-C22
 2.36 with sigma of 0.01
 F1-C22
 2.36 with sigma of 0.01
 F7-C22
 2.36 with sigma of 0.01
 C02F-C30
 2.74 with sigma of 0.01
 C20-C310
 4.32 with sigma of 0.04
 C031-C24
 2.74 with sigma of 0.01
 C25-C207
 4.32 with sigma of 0.01
 F43-F144
 2.2 with sigma of 0.01
 F43-F12
 2.2 with sigma of 0.01
 F12-F144
 2.2 with sigma of 0.01
 F150-F53
 2.2 with sigma of 0.01
 F53-F4
 2.2 with sigma of 0.01
 F4-F150
 2.2 with sigma of 0.01
 F4-C130
 2.36 with sigma of 0.01
 F150-C130
 2.36 with sigma of 0.01
 F53-C130
 2.36 with sigma of 0.01
 F104-F196
 2.36 with sigma of 0.01
 F196-F372
 2.36 with sigma of 0.01
 F372-F104
 2.36 with sigma of 0.01
 C161-C475
 4.32 with sigma of 0.01
 C8-C154
 4.32 with sigma of 0.01
 C02J-C101
 2.74 with sigma of 0.01
 C6-C030
 4.32 with sigma of 0.01
 C39-C265
 2.74 with sigma of 0.01
 Ag0G-C01V \\sim Ag7-C01V
 with sigma of 0.02
3. Uiso/Uaniso restraints and constraints
C57 \\sim C5 \\sim C9 \\sim C14 \\sim C19 \\sim C306 \\sim C27 \\sim C54 \\sim
F20 \\sim F2 \\sim F32 \\sim C102 \\sim C41 \\sim F12 \\sim C42 \\sim C53 \\sim
F43 \\sim C117 \\sim C48 \\sim C346 \\sim C51 \\sim C56 \\sim C128 \\sim F144
\\sim C142 \\sim C112 \\sim F50 \\sim F26 \\sim C83 \\sim C70A \\sim C49 \\sim
C48A \\sim C3 \\sim C17 \\sim C35 \\sim F3 \\sim C40 \\sim C15 \\sim C109 \\sim
C169 \\sim C193 \\sim C212 \\sim F45 \\sim F22 \\sim C26 \\sim F01Z \\sim F021
\\sim C02M \\sim C76 \\sim C91 \\sim F30 \\sim C7 \\sim F7 \\sim C25 \\sim F1
\\sim F16 \\sim C24 \\sim C22 \\sim C106 \\sim C310 \\sim C207 \\sim C39 \\sim
C206 \\sim C105 \\sim C192 \\sim C463 \\sim C357 \\sim F104 \\sim C161 \\sim
C185 \\sim F196 \\sim F372 \\sim C265 \\sim C90 \\sim C154 \\sim C475 \\sim
C395 \\sim C130 \\sim F4 \\sim C8 \\sim F53 \\sim F150 \\sim C69 \\sim C32
\\sim C02Y \\sim C02T \\sim C11 \\sim C20 \\sim C031 \\sim C99 \\sim C37 \\sim
C110 \\sim F01X \\sim C030 \\sim C55 \\sim F117 \\sim C101 \\sim C31 \\sim C65
\\sim C6 \\sim C164 \\sim C50 \\sim F27 \\sim F23 \\sim F15: within 2A with
sigma of 0.01 and sigma for terminal atoms of 0.02 within 2A
Uanis(C110) \\sim Ueq, Uanis(C206) \\sim Ueq, Uanis(C37) \\sim Ueq, Uanis(C105)
\\sim Ueq, Uanis(C192) \\sim Ueq, Uanis(C463) \\sim Ueq, Uanis(C357) \\sim Ueq,
Uanis(F372) \\sim Ueq, Uanis(F104) \\sim Ueq, Uanis(F196) \\sim Ueq,
Uanis(C185) \\sim Ueq: with sigma of 0.01 and sigma for terminal atoms of 0.02
Uanis(C80) \\sim Ueq: with sigma of 0.01 and sigma for terminal atoms of 0.02
4. Rigid body (RIGU) restrains
 C41, F12, C42, C53, F43, C117, C48, C346, C51, C56, C128, F144, C57, C5, C9,
 C14, C19, C306, C27, C54, F20, F2, F32, C102, F01Z, F021, C02M, C76, C91, F30,
 C7, F7, C25, F1, F16, C24, C22, C106, C310, C207, C20, C39, C192, C463, C161,
 C185, F196, C265, C90, C154, C475, C395, C130, F4, C8, F53, F150, Ag0Q, C02T,
 C02Y, C69, C32, C4, C110, C206, C37, C105, C357, F104, F372, C99, C11, Ag0X,
 C02Q, C43, C49, C70A, C112, C142, C3, C48A, F26, F50, C26, C17, C35, F3, C40,
 C15, C109, C169, C193, C212, F45, F15, C83, F22, F01X, C02J, C030, C71, F23,
 F27, C55, F117, F41, C101, C31, C65, C6, C164, C50, F61, F28
 with sigma for 1-2 distances of 0.01 and sigma for 1-3 distances of 0.02
5. Others
 Sof(Ag3)=Sof(Ag1)=Sof(Ag6)=Sof(Ag2)=Sof(Ag5)=Sof(Ag4)=1-FVAR(1)
 Sof(Ag0T)=Sof(Ag0U)=Sof(Ag0V)=Sof(Ag0W)=Sof(Ag0X)=Sof(Ag0Y)=FVAR(1)
 Sof(Ag7)=1-FVAR(2)
 Sof(Ag0G)=FVAR(2)
6.a Aromatic/amide H refined with riding coordinates:
 C02G(H02G), C02V(H02V), C02O(H02O), C01N(H01N), C02B(H02B), C02K(H02K),
 C02P(H02P), C01W(H01W), C82(H82), C199(H199), C46(H46), C28(H28), C18(H18),
 C1(H1), C2(H2), C29(H29), C44(H44), C36(H36), C47(H47), C12(H12), C52(H52),
 C85(H85), C84(H84), C38(H38), C76(H76), C91(H91), C69(H69), C32(H32), C62(H62),
  C123(H123), C93(H93), C13(H13), C112(H112), C142(H142), C3(H3), C48A(H48A),
 C65(H65), C6(H6), C164(H164), C50(H50), C109(H109), C169(H169), C193(H193),
 C212(H212), C106(H106), C310(H310), C207(H207), C99(H99), C19(H19), C306(H306),
  C27(H27), C54(H54), C37(H37), C105(H105), C192(H192), C463(H463), C48(H48),
 C346(H346), C51(H51), C56(H56), C90(H90), C154(H154), C475(H475), C395(H395)
6.b Fitted hexagon refined as free rotating group:
 C01G(C01I,C02G,C02V,C02O,C01N), C01R(C01P,C02B,C02K,C02P,C01W), C026(C02Z,C82,
 C199,C46,C28), C02F(C022,C18,C1,C2,C29), C02H(C02R,C44,C36,C47,C12), C02W(C16,
 C52,C85,C84,C38), C02Y(C02M,C76,C91,C69,C32), C23(C02U,C62,C123,C93,C13),
 C49(C70A,C112,C142,C3,C48A), C101(C31,C65,C6,C164,C50), C40(C15,C109,C169,C193,
 C212), C24(C22,C106,C310,C207,C99), C9(C14,C19,C306,C27,C54), C206(C37,C105,
 C192,C463,C357), C117(C48,C346,C51,C56,C128), C265(C90,C154,C475,C395,C130)
;
_smtbx_masks_void_probe_radius 1.2
_smtbx_masks_void_truncation_radius 1.2
_olex2_submission_special_instructions 'No special instructions were received'
_oxdiff_exptl_absorpt_empirical_details
;
Empirical correction (ABSPACK) includes:
- Absorption correction using spherical harmonics
- Frame scaling
;
_oxdiff_exptl_absorpt_empirical_full_max 4.998
_oxdiff_exptl_absorpt_empirical_full_min 0.535

loop_
_space_group_symop_operation_xyz
'x, y, z'
'-y, x-y, z'
'-x+y, -x, z'
'x+2/3, y+1/3, z+1/3'
'-y+2/3, x-y+1/3, z+1/3'
'-x+y+2/3, -x+1/3, z+1/3'
'x+1/3, y+2/3, z+2/3'
'-y+1/3, x-y+2/3, z+2/3'
'-x+y+1/3, -x+2/3, z+2/3'
'-x, -y, -z'
'y, -x+y, -z'
'x-y, x, -z'
'-x+2/3, -y+1/3, -z+1/3'
'y+2/3, -x+y+1/3, -z+1/3'
'x-y+2/3, x+1/3, -z+1/3'
'-x+1/3, -y+2/3, -z+2/3'
'y+1/3, -x+y+2/3, -z+2/3'
'x-y+1/3, x+2/3, -z+2/3'

loop_
_atom_site_label
_atom_site_type_symbol
_atom_site_fract_x
_atom_site_fract_y
_atom_site_fract_z
_atom_site_U_iso_or_equiv
_atom_site_adp_type
_atom_site_occupancy
_atom_site_site_symmetry_order
_atom_site_calc_flag
_atom_site_refinement_flags_posn
_atom_site_refinement_flags_adp
_atom_site_refinement_flags_occupancy
_atom_site_disorder_assembly
_atom_site_disorder_group
Ag01 Ag 0.666667 0.333333 0.52471(2) 0.0733(3) Uani 1 3 d S T P A .
Ag02 Ag 0.63280(3) 0.27479(3) 0.57180(2) 0.0720(2) Uani 1 1 d . . . . .
Ag03 Ag 0.70594(3) 0.39471(3) 0.54733(2) 0.0719(2) Uani 1 1 d . . . . .
Ag04 Ag 0.54864(3) 0.28593(3) 0.57173(2) 0.0761(2) Uani 1 1 d . . . . .
Ag05 Ag 0.63469(3) 0.39773(3) 0.53233(2) 0.0793(2) Uani 1 1 d . . . . .
Ag06 Ag 0.60798(3) 0.30924(3) 0.59621(2) 0.0778(2) Uani 1 1 d . . . . .
Ag07 Ag 0.56598(3) 0.36899(3) 0.55718(2) 0.0816(2) Uani 1 1 d . . . . .
Ag08 Ag 0.56814(3) 0.29241(3) 0.51780(2) 0.0822(2) Uani 1 1 d . . . . .
Ag09 Ag 0.63495(3) 0.37083(3) 0.50227(2) 0.0845(2) Uani 1 1 d . . . . .
Ag0A Ag 0.54718(3) 0.21129(3) 0.58744(2) 0.0811(2) Uani 1 1 d . . . . .
Ag0B Ag 0.55393(3) 0.21215(3) 0.55774(2) 0.0819(2) Uani 1 1 d . . . . .
Ag0C Ag 0.62785(3) 0.39189(3) 0.61303(2) 0.0853(2) Uani 1 1 d . . . . .
Ag0D Ag 0.56642(3) 0.36703(3) 0.58763(2) 0.0794(2) Uani 1 1 d . . . . .
Ag0E Ag 0.59002(4) 0.44793(4) 0.60366(2) 0.0889(3) Uani 1 1 d . . . . .
Ag0F Ag 0.53562(4) 0.35565(4) 0.52801(2) 0.0899(3) Uani 1 1 d . . . . .
Ag0G Ag 0.5046(4) 0.2375(3) 0.53866(10) 0.109(9) Uani 0.20(7) 1 d D . P A 1
Ag0H Ag 0.666667 0.333333 0.62083(2) 0.0846(4) Uani 1 3 d S T P . .
Ag0I Ag 0.58533(4) 0.45089(4) 0.57406(2) 0.0918(3) Uani 1 1 d . . . . .
Ag0J Ag 0.51050(4) 0.27156(4) 0.59879(2) 0.0955(3) Uani 1 1 d . . . . .
Ag0K Ag 0.56655(4) 0.29323(4) 0.62251(2) 0.0972(3) Uani 1 1 d . . . . .
Ag0L Ag 0.52945(4) 0.35552(4) 0.61475(2) 0.0991(3) Uani 1 1 d . . . . .
Ag0M Ag 0.46009(4) 0.11282(4) 0.59230(2) 0.1050(3) Uani 1 1 d . . . . .
Ag0N Ag 0.50732(4) 0.19279(4) 0.61377(2) 0.1079(3) Uani 1 1 d . . . . .
Ag0O Ag 0.55131(5) 0.50454(5) 0.59189(2) 0.1145(4) Uani 1 1 d . . . . .
Ag0P Ag 0.49618(4) 0.40188(4) 0.59211(2) 0.1116(3) Uani 1 1 d . . . . .
Ag0Q Ag 0.61840(5) 0.53032(5) 0.62102(2) 0.1211(4) Uani 1 1 d . . . . .
Ag0R Ag 0.59279(5) 0.44029(5) 0.63319(2) 0.1238(4) Uani 1 1 d . . . . .
Ag0S Ag 0.51070(5) 0.43696(5) 0.62045(2) 0.1299(4) Uani 1 1 d . . . . .
Ag0T Ag 0.46258(6) 0.12875(8) 0.56375(2) 0.0996(5) Uani 0.6200(15) 1 d . . P A 1
Ag0U Ag 0.44645(6) 0.19021(6) 0.58492(2) 0.0963(5) Uani 0.6200(15) 1 d . . P A 1
Ag0V Ag 0.48030(6) 0.33189(6) 0.57170(2) 0.0958(5) Uani 0.6200(15) 1 d . . P A 1
Ag0W Ag 0.44159(7) 0.30701(8) 0.59968(2) 0.1174(6) Uani 0.6200(15) 1 d . . P A 1
Ag0X Ag 0.52175(8) 0.20999(8) 0.64141(2) 0.1212(7) Uani 0.6200(15) 1 d . . P A 1
Ag0Y Ag 0.63511(10) 0.23924(10) 0.64217(2) 0.1632(13) Uani 0.6200(15) 1 d . . P A 1
Cl10 Cl 0.45961(10) 0.24606(10) 0.56266(2) 0.0758(6) Uani 1 1 d . . . . .
Cl15 Cl 0.666667 0.333333 0.64834(6) 0.129(2) Uani 1 3 d S T P . .
F F 0.5489(3) 0.4019(5) 0.48170(10) 0.137(3) Uani 1 1 d . . . . .
F018 F 0.5256(4) 0.3181(3) 0.46700(11) 0.165(4) Uani 1 1 d D . . . .
F019 F 0.4767(4) 0.2543(4) 0.47869(10) 0.180(5) Uani 1 1 d D . . . .
F01A F 0.4700(4) 0.4012(4) 0.51945(9) 0.173(5) Uani 1 1 d D . . . .
F01B F 0.5301(4) 0.4423(5) 0.49443(11) 0.153(4) Uani 1 1 d . . . . .
F01C F 0.4045(5) 0.1312(5) 0.52148(13) 0.166(4) Uani 1 1 d . . . . .
F01D F 0.5379(4) 0.4562(6) 0.47281(12) 0.193(6) Uani 1 1 d . . . . .
F01E F 0.4592(5) 0.4336(4) 0.53801(11) 0.198(6) Uani 1 1 d D . . . .
F01F F 0.4834(6) 0.5341(6) 0.57438(13) 0.209(6) Uani 1 1 d . . . . .
C01G C 0.6340(4) 0.4778(3) 0.49673(9) 0.105(4) Uani 1 1 d DG . . . .
C01I C 0.6086(3) 0.4819(4) 0.48571(10) 0.097(4) Uani 1 1 d G . . . .
C02G C 0.6311(5) 0.5195(5) 0.47644(10) 0.162(8) Uani 1 1 d G . . . .
H02G H 0.613735 0.522285 0.468910 0.195 Uiso 1 1 calc R U . . .
C02V C 0.6788(5) 0.5531(4) 0.47819(12) 0.149(7) Uani 1 1 d G . . . .
H02V H 0.694163 0.578771 0.471851 0.179 Uiso 1 1 calc R U . . .
C02O C 0.7042(4) 0.5490(4) 0.48920(13) 0.134(6) Uani 1 1 d G . . . .
H02O H 0.736823 0.571944 0.490398 0.160 Uiso 1 1 calc R U . . .
C01N C 0.6817(4) 0.5114(4) 0.49847(10) 0.119(5) Uani 1 1 d G . . . .
H01N H 0.699054 0.508633 0.506005 0.143 Uiso 1 1 calc R U . . .
C01H C 0.5839(5) 0.2976(4) 0.49477(9) 0.086(3) Uani 1 1 d D . . . .
C01J C 0.6094(4) 0.4365(4) 0.50669(11) 0.083(3) Uani 1 1 d D . . . .
C01K C 0.5914(5) 0.4054(5) 0.51507(11) 0.105(5) Uani 1 1 d D . . . .
C01L C 0.5739(5) 0.2781(4) 0.48387(9) 0.091(3) Uani 1 1 d D . . . .
F01Q F 0.4780(7) 0.5156(6) 0.55228(16) 0.223(7) Uani 1 1 d . . . . .
C01R C 0.5626(4) 0.2507(4) 0.47050(7) 0.104(4) Uani 1 1 d DG . . . .
C01P C 0.5263(4) 0.2472(4) 0.46200(10) 0.142(7) Uani 1 1 d DG . . . .
C02B C 0.5165(4) 0.2226(5) 0.44952(9) 0.170(9) Uani 1 1 d G . . . .
H02B H 0.491794 0.220135 0.443710 0.204 Uiso 1 1 calc R U . . .
C02K C 0.5430(5) 0.2016(5) 0.44555(9) 0.166(9) Uani 1 1 d G . . . .
H02K H 0.536256 0.184790 0.437020 0.199 Uiso 1 1 calc R U . . .
C02P C 0.5792(5) 0.2052(5) 0.45405(12) 0.152(7) Uani 1 1 d G . . . .
H02P H 0.597217 0.190812 0.451332 0.182 Uiso 1 1 calc R U . . .
C01W C 0.5890(4) 0.2297(4) 0.46652(10) 0.129(6) Uani 1 1 d G . . . .
H01W H 0.613714 0.232178 0.472335 0.155 Uiso 1 1 calc R U . . .
F01S F 0.3743(4) 0.2069(5) 0.52557(12) 0.203(6) Uani 1 1 d D . . . .
F01T F 0.4548(6) 0.5640(7) 0.5603(2) 0.263(9) Uani 1 1 d . . . . .
C01U C 0.5013(5) 0.3583(6) 0.54776(13) 0.104(4) Uani 1 1 d D . . . .
C01V C 0.4927(4) 0.2715(5) 0.52128(12) 0.090(3) Uani 1 1 d D . . . .
F01X F 0.3676(5) 0.0811(6) 0.53558(19) 0.207(6) Uani 1 1 d . . . . .
C01Y C 0.4973(4) 0.2703(4) 0.46619(12) 0.155(8) Uani 1 1 d D . . . .
F01Z F 0.6741(5) 0.6067(5) 0.65501(15) 0.254(6) Uani 1 1 d D U . . .
C020 C 0.4613(4) 0.3456(6) 0.54449(14) 0.119(5) Uani 1 1 d D . . . .
F021 F 0.7470(6) 0.6193(6) 0.65642(16) 0.263(7) Uani 1 1 d D U . . .
C023 C 0.4938(5) 0.1639(5) 0.54414(15) 0.101(4) Uani 1 1 d . . . . .
C024 C 0.4374(5) 0.4051(5) 0.52715(13) 0.179(10) Uani 1 1 d D . . . .
F025 F 0.4633(4) 0.2616(5) 0.45683(12) 0.231(8) Uani 1 1 d D . . . .
C026 C 0.3674(5) 0.3681(6) 0.57023(14) 0.152(7) Uani 1 1 d DG . . . .
C02Z C 0.3182(5) 0.3393(5) 0.57013(15) 0.179(10) Uani 1 1 d DG . . . .
C82 C 0.2901(5) 0.3560(7) 0.5644(2) 0.29(2) Uani 1 1 d G . . . .
H82 H 0.256442 0.336317 0.564294 0.354 Uiso 1 1 calc R U . . .
C199 C 0.3111(8) 0.4014(8) 0.5587(2) 0.39(4) Uani 1 1 d G . . . .
H199 H 0.291850 0.412782 0.554775 0.471 Uiso 1 1 calc R U . . .
C46 C 0.3603(9) 0.4302(5) 0.55882(18) 0.25(2) Uani 1 1 d G . . . .
H46 H 0.374659 0.461202 0.554953 0.300 Uiso 1 1 calc R U . . .
C28 C 0.3884(5) 0.4135(5) 0.56458(17) 0.178(9) Uani 1 1 d G . . . .
H28 H 0.422062 0.433158 0.564651 0.213 Uiso 1 1 calc R U . . .
F027 F 0.3538(7) 0.0698(6) 0.5134(3) 0.304(13) Uani 1 1 d . . . . .
F02A F 0.3629(7) 0.1689(5) 0.50595(17) 0.305(11) Uani 1 1 d D . . . .
C02C C 0.4765(5) 0.1325(5) 0.53755(14) 0.101(4) Uani 1 1 d . . . . .
C02D C 0.4592(5) 0.2693(5) 0.51526(13) 0.119(5) Uani 1 1 d D . . . .
F02E F 0.4175(6) 0.4243(6) 0.51897(15) 0.287(10) Uani 1 1 d D . . . .
C02F C 0.5792(8) 0.5850(6) 0.55853(14) 0.153(9) Uani 1 1 d DG . . . .
C022 C 0.5398(6) 0.5909(6) 0.55713(16) 0.161(9) Uani 1 1 d DG . . . .
C18 C 0.5457(8) 0.6343(7) 0.55273(16) 0.202(13) Uani 1 1 d G . . . .
H18 H 0.518878 0.638369 0.551767 0.243 Uiso 1 1 calc R U . . .
C1 C 0.5910(9) 0.6718(5) 0.54974(18) 0.210(13) Uani 1 1 d G . . . .
H1 H 0.594995 0.701409 0.546738 0.252 Uiso 1 1 calc R U . . .
C2 C 0.6303(7) 0.6658(7) 0.5511(2) 0.243(16) Uani 1 1 d G . . . .
H2 H 0.661178 0.691395 0.549107 0.292 Uiso 1 1 calc R U . . .
C29 C 0.6244(6) 0.6224(9) 0.55554(19) 0.206(13) Uani 1 1 d G . . . .
H29 H 0.651243 0.618344 0.556507 0.247 Uiso 1 1 calc R U . . .
C02H C 0.4622(5) 0.0892(4) 0.52906(11) 0.113(5) Uani 1 1 d G . . . .
C02R C 0.4200(5) 0.0695(5) 0.52157(14) 0.172(10) Uani 1 1 d G . . . .
C44 C 0.4076(5) 0.0305(5) 0.51302(14) 0.187(10) Uani 1 1 d G . . . .
H44 H 0.378757 0.016987 0.507895 0.225 Uiso 1 1 calc R U . . .
C36 C 0.4373(7) 0.0113(4) 0.51196(15) 0.195(12) Uani 1 1 d G . . . .
H36 H 0.428822 -0.015294 0.506122 0.234 Uiso 1 1 calc R U . . .
C47 C 0.4795(6) 0.0311(5) 0.51946(16) 0.179(10) Uani 1 1 d G . . . .
H47 H 0.499846 0.018005 0.518739 0.215 Uiso 1 1 calc R U . . .
C12 C 0.4920(4) 0.0701(5) 0.52801(13) 0.124(5) Uani 1 1 d G . . . .
H12 H 0.520805 0.083586 0.533129 0.149 Uiso 1 1 calc R U . . .
C02J C 0.4062(5) 0.1151(6) 0.57955(16) 0.119(5) Uani 1 1 d D . . . .
C02L C 0.4890(7) 0.5528(8) 0.5614(3) 0.224(17) Uani 1 1 d D . . . .
F02N F 0.3089(3) 0.1858(5) 0.51387(17) 0.262(9) Uani 1 1 d D . . . .
C02Q C 0.4340(6) 0.2373(7) 0.60066(18) 0.138(6) Uani 1 1 d D . . . .
C02T C 0.7053(10) 0.5830(5) 0.6298(2) 0.203(6) Uani 1 1 d D U . . .
C02W C 0.4103(4) 0.3289(5) 0.54048(13) 0.137(7) Uani 1 1 d DG . . . .
C16 C 0.3984(4) 0.3562(4) 0.53206(14) 0.157(7) Uani 1 1 d DG . . . .
C52 C 0.3518(5) 0.3380(6) 0.52763(15) 0.228(17) Uani 1 1 d G . . . .
H52 H 0.343650 0.356611 0.521872 0.273 Uiso 1 1 calc R U . . .
C85 C 0.3170(3) 0.2926(6) 0.53162(19) 0.246(19) Uani 1 1 d G . . . .
H85 H 0.285117 0.280173 0.528588 0.296 Uiso 1 1 calc R U . . .
C84 C 0.3289(5) 0.2654(5) 0.5400(2) 0.27(2) Uani 1 1 d G . . . .
H84 H 0.305125 0.234320 0.542761 0.319 Uiso 1 1 calc R U . . .
C38 C 0.3755(6) 0.2835(5) 0.54447(16) 0.201(12) Uani 1 1 d G . . . .
H38 H 0.383664 0.264905 0.550220 0.241 Uiso 1 1 calc R U . . .
C02Y C 0.7269(7) 0.6369(4) 0.62802(17) 0.229(6) Uani 1 1 d DG U . . .
C02M C 0.7312(7) 0.6634(6) 0.63978(12) 0.234(6) Uani 1 1 d DG U . . .
C76 C 0.7467(8) 0.7117(6) 0.63859(15) 0.249(7) Uani 1 1 d G U . . .
H76 H 0.749639 0.729877 0.646626 0.299 Uiso 1 1 calc R U . . .
C91 C 0.7581(8) 0.7334(4) 0.6256(2) 0.261(8) Uani 1 1 d G U . . .
H91 H 0.768725 0.766360 0.624823 0.313 Uiso 1 1 calc R U . . .
C69 C 0.7538(8) 0.7068(7) 0.61388(13) 0.259(8) Uani 1 1 d G U . . .
H69 H 0.761576 0.721603 0.605025 0.311 Uiso 1 1 calc R U . . .
C32 C 0.7382(8) 0.6585(7) 0.61507(13) 0.246(7) Uani 1 1 d G U . . .
H32 H 0.735345 0.640361 0.607029 0.296 Uiso 1 1 calc R U . . .
C030 C 0.3655(6) 0.0972(12) 0.5763(4) 0.267(10) Uani 1 1 d D U . . .
C031 C 0.4800(8) 0.3602(13) 0.6279(3) 0.323(10) Uani 1 1 d D U . . .
C21 C 0.5580(8) 0.4456(8) 0.48400(16) 0.124(6) Uani 1 1 d . . . . .
C23 C 0.4287(4) 0.2811(4) 0.50563(11) 0.165(8) Uani 1 1 d DG . . . .
C02U C 0.3803(4) 0.2485(4) 0.50477(13) 0.159(8) Uani 1 1 d DG . . . .
C62 C 0.3521(3) 0.2556(5) 0.49531(15) 0.225(16) Uani 1 1 d G . . . .
H62 H 0.319045 0.233335 0.494726 0.269 Uiso 1 1 calc R U . . .
C123 C 0.3723(5) 0.2953(6) 0.48672(14) 0.232(17) Uani 1 1 d G . . . .
H123 H 0.353084 0.300129 0.480261 0.278 Uiso 1 1 calc R U . . .
C93 C 0.4207(6) 0.3278(5) 0.48758(14) 0.230(14) Uani 1 1 d G . . . .
H93 H 0.434530 0.354958 0.481710 0.276 Uiso 1 1 calc R U . . .
C13 C 0.4489(4) 0.3207(4) 0.49704(14) 0.150(7) Uani 1 1 d G . . . .
H13 H 0.481938 0.342991 0.497625 0.180 Uiso 1 1 calc R U . . .
C45 C 0.3842(10) 0.0898(9) 0.5230(3) 0.151(8) Uani 1 1 d . . . . .
C71 C 0.2947(5) 0.2895(5) 0.57664(17) 0.34(2) Uani 1 1 d D . . . .
C80 C 0.3561(4) 0.2016(4) 0.51276(14) 0.225(13) Uani 1 1 d D U . . .
F23 F 0.3352(6) 0.1692(7) 0.57034(18) 0.322(10) Uani 1 1 d D U . . .
F27 F 0.3606(6) 0.1511(8) 0.55139(19) 0.376(12) Uani 1 1 d D U . . .
C43 C 0.4017(8) 0.2220(9) 0.6085(2) 0.180(9) Uani 1 1 d D . . . .
C49 C 0.3723(7) 0.2061(9) 0.62193(18) 0.258(8) Uani 1 1 d DG U . . .
C70A C 0.3236(8) 0.1812(9) 0.61936(16) 0.274(7) Uani 1 1 d DG U . . .
C112 C 0.2917(6) 0.1694(8) 0.6303(2) 0.283(8) Uani 1 1 d G U . . .
H112 H 0.258432 0.152306 0.628499 0.340 Uiso 1 1 calc R U . . .
C142 C 0.3083(7) 0.1826(8) 0.6437(2) 0.286(8) Uani 1 1 d G U . . .
H142 H 0.286468 0.174577 0.651171 0.343 Uiso 1 1 calc R U . . .
C3 C 0.3569(8) 0.2076(8) 0.64629(16) 0.270(8) Uani 1 1 d G U . . .
H3 H 0.368330 0.216654 0.655498 0.324 Uiso 1 1 calc R U . . .
C48A C 0.3889(6) 0.2194(8) 0.6354(2) 0.259(8) Uani 1 1 d G U . . .
H48A H 0.422156 0.236461 0.637153 0.310 Uiso 1 1 calc R U . . .
C55 C 0.3216(5) 0.1426(6) 0.55877(18) 0.332(9) Uani 1 1 d D U . . .
F117 F 0.2948(6) 0.1548(8) 0.5510(2) 0.382(11) Uani 1 1 d D U . . .
F26 F 0.3162(7) 0.1415(7) 0.5977(2) 0.294(8) Uani 1 1 d D U . . .
F28 F 0.2997(7) 0.2940(7) 0.59047(14) 0.319(13) Uani 1 1 d D . . . .
F30 F 0.7308(7) 0.6727(5) 0.66417(13) 0.288(8) Uani 1 1 d D U . . .
F41 F 0.3150(7) 0.2650(6) 0.57193(17) 0.327(16) Uani 1 1 d D . . . .
C7 C 0.7205(6) 0.6403(5) 0.65420(12) 0.243(7) Uani 1 1 d D U . . .
F50 F 0.2545(6) 0.1429(8) 0.6067(3) 0.356(11) Uani 1 1 d D U . . .
C10 C 0.5686(8) 0.5359(6) 0.56377(17) 0.174(10) Uani 1 1 d D . . . .
C101 C 0.3134(5) 0.0720(7) 0.5715(3) 0.299(8) Uani 1 1 d DG U . . .
C31 C 0.2929(6) 0.0895(5) 0.5623(2) 0.314(8) Uani 1 1 d DG U . . .
C65 C 0.2468(7) 0.0600(8) 0.5575(2) 0.323(9) Uani 1 1 d G U . . .
H65 H 0.232821 0.071864 0.551220 0.388 Uiso 1 1 calc R U . . .
C6 C 0.2213(5) 0.0131(7) 0.5620(3) 0.332(10) Uani 1 1 d DG U . . .
H6 H 0.189761 -0.007080 0.558789 0.399 Uiso 1 1 calc R U . . .
C164 C 0.2418(8) -0.0043(6) 0.5713(3) 0.328(10) Uani 1 1 d G U . . .
H164 H 0.224288 -0.036387 0.574326 0.394 Uiso 1 1 calc R U . . .
C50 C 0.2879(8) 0.0251(8) 0.5760(3) 0.317(9) Uani 1 1 d G U . . .
H50 H 0.301878 0.013249 0.582293 0.380 Uiso 1 1 calc R U . . .
C26 C 0.5442(12) 0.2852(14) 0.64402(16) 0.274(9) Uani 1 1 d D U . . .
C30 C 0.5686(14) 0.5009(9) 0.5680(2) 0.27(2) Uani 1 1 d D . . . .
C17 C 0.4619(5) 0.2633(6) 0.67215(15) 0.364(9) Uani 1 1 d D U . . .
C35 C 0.5440(14) 0.2830(15) 0.65652(14) 0.303(9) Uani 1 1 d D U . . .
F3 F 0.4671(8) 0.2978(7) 0.6634(2) 0.375(10) Uani 1 1 d D U . . .
C40 C 0.5471(7) 0.2809(9) 0.67252(14) 0.344(9) Uani 1 1 d DG U . . .
C15 C 0.5090(6) 0.2785(10) 0.6798(2) 0.361(9) Uani 1 1 d DG U . . .
C109 C 0.5109(8) 0.2826(10) 0.6941(2) 0.389(10) Uani 1 1 d G U . . .
H109 H 0.484876 0.280970 0.699081 0.466 Uiso 1 1 calc R U . . .
C169 C 0.5510(10) 0.2892(11) 0.70124(14) 0.398(11) Uani 1 1 d DG U . . .
H169 H 0.552327 0.291982 0.711052 0.478 Uiso 1 1 calc R U . . .
C193 C 0.5891(8) 0.2915(12) 0.6940(2) 0.387(11) Uani 1 1 d DG U . . .
H193 H 0.616526 0.296018 0.698849 0.464 Uiso 1 1 calc R U . . .
C212 C 0.5872(7) 0.2874(10) 0.6796(2) 0.372(10) Uani 1 1 d G U . . .
H212 H 0.613274 0.289043 0.674674 0.446 Uiso 1 1 calc R U . . .
F45 F 0.4275(6) 0.2548(9) 0.68143(19) 0.396(12) Uani 1 1 d D U . . .
F15 F 0.3121(7) 0.2064(7) 0.5966(2) 0.299(8) Uani 1 1 d D U . . .
C83 C 0.3020(6) 0.1685(7) 0.60469(17) 0.290(8) Uani 1 1 d D U . . .
C11 C 0.6963(10) 0.5430(6) 0.6296(2) 0.195(7) Uani 1 1 d D U . . .
F22 F 0.4496(8) 0.2234(6) 0.6648(2) 0.383(11) Uani 1 1 d D U . . .
F61 F 0.2483(4) 0.2659(7) 0.5733(3) 0.50(3) Uani 1 1 d D . . . .
Ag3 Ag 0.54153(13) 0.34829(15) 0.64235(3) 0.1269(12) Uani 0.3800(15) 1 d . . P A 2
Ag1 Ag 0.65979(18) 0.4157(2) 0.64224(3) 0.1514(17) Uani 0.3800(15) 1 d . . P A 2
C57 C 0.4327(8) 0.0437(11) 0.6019(3) 0.256(11) Uani 1 1 d D U . . .
F7 F 0.4258(9) 0.3483(8) 0.6587(2) 0.408(12) Uani 1 1 d D U . . .
C5 C 0.4013(10) 0.0115(13) 0.6082(3) 0.300(10) Uani 1 1 d D U . . .
C25 C 0.4124(6) 0.3789(6) 0.65392(17) 0.373(10) Uani 1 1 d D U . . .
F1 F 0.3923(7) 0.3906(8) 0.66425(19) 0.370(11) Uani 1 1 d D U . . .
F16 F 0.4510(7) 0.4182(7) 0.6492(2) 0.402(12) Uani 1 1 d D U . . .
C24 C 0.3883(6) 0.3406(10) 0.6300(2) 0.357(9) Uani 1 1 d DG U . . .
C22 C 0.3764(7) 0.3558(10) 0.6420(2) 0.353(9) Uani 1 1 d DG U . . .
C106 C 0.3302(9) 0.3468(10) 0.6440(2) 0.364(10) Uani 1 1 d G U . . .
H106 H 0.322053 0.357155 0.652197 0.437 Uiso 1 1 calc R U . . .
C310 C 0.2959(6) 0.3228(11) 0.6338(3) 0.372(10) Uani 1 1 d DG U . . .
H310 H 0.264356 0.316656 0.635162 0.446 Uiso 1 1 calc R U . . .
C207 C 0.3078(8) 0.3076(10) 0.6218(3) 0.378(11) Uani 1 1 d DG U . . .
H207 H 0.284389 0.291203 0.614868 0.454 Uiso 1 1 calc R U . . .
C99 C 0.3540(9) 0.3166(9) 0.61985(19) 0.374(10) Uani 1 1 d G U . . .
H99 H 0.362119 0.306249 0.611609 0.448 Uiso 1 1 calc R U . . .
C9 C 0.3647(7) -0.0273(9) 0.61791(16) 0.360(9) Uani 1 1 d DG U . . .
C14 C 0.3254(7) -0.0656(8) 0.61184(13) 0.395(10) Uani 1 1 d DG U . . .
C19 C 0.2871(7) -0.0968(8) 0.6200(2) 0.397(11) Uani 1 1 d G U . . .
H19 H 0.260212 -0.122909 0.615860 0.476 Uiso 1 1 calc R U . . .
C306 C 0.2882(8) -0.0896(9) 0.6342(2) 0.396(11) Uani 1 1 d G U . . .
H306 H 0.262018 -0.110940 0.639827 0.475 Uiso 1 1 calc R U . . .
C27 C 0.3275(10) -0.0514(9) 0.64031(13) 0.389(11) Uani 1 1 d DG U . . .
H27 H 0.328267 -0.046509 0.650043 0.466 Uiso 1 1 calc R U . . .
C54 C 0.3658(9) -0.0202(8) 0.63214(18) 0.374(11) Uani 1 1 d G U . . .
H54 H 0.392709 0.005955 0.636292 0.449 Uiso 1 1 calc R U . . .
C20 C 0.4401(8) 0.3506(15) 0.6305(3) 0.335(10) Uani 1 1 d D U . . .
F20 F 0.3683(8) -0.0727(10) 0.5931(2) 0.447(15) Uani 1 1 d D U . . .
F2 F 0.2899(8) -0.1152(7) 0.5924(2) 0.462(15) Uani 1 1 d D U . . .
F32 F 0.3267(10) -0.0376(7) 0.5892(2) 0.467(15) Uani 1 1 d D U . . .
C102 C 0.3272(7) -0.0735(6) 0.59615(13) 0.425(11) Uani 1 1 d D U . . .
Ag6 Ag 0.46368(11) 0.16304(13) 0.56814(3) 0.1029(9) Uani 0.3800(15) 1 d . . P A 2
C33 C 0.3992(5) 0.3520(6) 0.57693(16) 0.117(5) Uani 1 1 d D . . . .
Ag2 Ag 0.45897(11) 0.30411(11) 0.58575(3) 0.1061(9) Uani 0.3800(15) 1 d . . P A 2
C34 C 0.4287(6) 0.3448(6) 0.58170(15) 0.116(5) Uani 1 1 d D . . . .
C39 C 0.5635(14) 0.494(2) 0.6356(4) 0.434(14) Uani 1 1 d D U . . .
Ag5 Ag 0.42774(15) 0.17121(14) 0.59990(6) 0.1577(17) Uani 0.3800(15) 1 d . . P A 2
C4 C 0.4822(9) 0.4554(10) 0.6018(2) 0.287(13) Uani 1 1 d D . . . .
C110 C 0.453(3) 0.468(4) 0.6015(6) 0.717(19) Uani 1 1 d D U . . .
C206 C 0.4216(12) 0.4893(15) 0.6059(4) 0.723(18) Uani 1 1 d DG U . . .
C37 C 0.3773(15) 0.4512(11) 0.6024(5) 0.719(19) Uani 1 1 d G U . . .
H37 H 0.371692 0.419629 0.603113 0.863 Uiso 1 1 calc R U . . .
C105 C 0.3413(10) 0.4593(17) 0.5980(4) 0.718(19) Uani 1 1 d DG U . . .
H105 H 0.310978 0.433259 0.595637 0.862 Uiso 1 1 calc R U . . .
C192 C 0.3495(14) 0.506(2) 0.5970(5) 0.723(19) Uani 1 1 d G U . . .
H192 H 0.324829 0.511069 0.593984 0.867 Uiso 1 1 calc R U . . .
C463 C 0.3938(17) 0.5437(14) 0.6005(5) 0.727(18) Uani 1 1 d G U . . .
H463 H 0.399393 0.575249 0.599807 0.873 Uiso 1 1 calc R U . . .
C357 C 0.4298(11) 0.5356(12) 0.6049(3) 0.729(18) Uani 1 1 d DG U . . .
F104 F 0.5100(13) 0.5636(19) 0.6109(6) 0.73(2) Uani 1 1 d D U . . .
C161 C 0.5370(7) 0.5078(12) 0.6401(4) 0.463(13) Uani 1 1 d D U . . .
C185 C 0.4741(10) 0.5752(10) 0.6123(3) 0.736(18) Uani 1 1 d D U . . .
F196 F 0.4602(16) 0.5740(19) 0.6262(3) 0.75(2) Uani 1 1 d D U . . .
C41 C 0.5767(4) 0.1919(6) 0.65316(4) 0.346(12) Uani 1 1 d D U . . .
F12 F 0.6054(7) 0.1405(8) 0.6821(3) 0.506(15) Uani 1 1 d D U . . .
C42 C 0.5607(4) 0.1781(6) 0.66452(4) 0.379(11) Uani 1 1 d D U . . .
C53 C 0.59819(11) 0.1684(3) 0.69107(16) 0.481(12) Uani 1 1 d D U . . .
F43 F 0.6271(5) 0.2144(5) 0.6878(3) 0.532(17) Uani 1 1 d D U . . .
C117 C 0.52616(11) 0.1527(3) 0.67698(7) 0.416(11) Uani 1 1 d DG U . . .
C48 C 0.47843(18) 0.1394(6) 0.67578(8) 0.419(12) Uani 1 1 d G U . . .
H48 H 0.464793 0.136613 0.666869 0.503 Uiso 1 1 calc R U . . .
C346 C 0.4507(3) 0.1300(10) 0.68760(10) 0.432(12) Uani 1 1 d DG U . . .
H346 H 0.418037 0.120906 0.686770 0.518 Uiso 1 1 calc R U . . .
C51 C 0.4706(4) 0.1340(10) 0.70063(8) 0.445(12) Uani 1 1 d G U . . .
H51 H 0.451632 0.127657 0.708706 0.533 Uiso 1 1 calc R U . . .
C56 C 0.5183(4) 0.1474(8) 0.70184(7) 0.453(12) Uani 1 1 d G U . . .
H56 H 0.531982 0.150114 0.710741 0.544 Uiso 1 1 calc R U . . .
C128 C 0.54612(19) 0.1567(5) 0.69001(7) 0.450(11) Uani 1 1 d DG U . . .
F144 F 0.6073(6) 0.1600(11) 0.70405(19) 0.517(16) Uani 1 1 d D U . . .
F372 F 0.4851(19) 0.6177(10) 0.6056(6) 0.75(2) Uani 1 1 d D U . . .
C265 C 0.4925(7) 0.5111(11) 0.6436(2) 0.498(13) Uani 1 1 d DG U . . .
C90 C 0.4514(10) 0.4962(14) 0.6358(2) 0.504(13) Uani 1 1 d G U . . .
H90 H 0.450003 0.485990 0.626503 0.605 Uiso 1 1 calc R U . . .
C154 C 0.4123(8) 0.4964(16) 0.6416(3) 0.509(14) Uani 1 1 d DG U . . .
H154 H 0.384247 0.486298 0.636309 0.611 Uiso 1 1 calc R U . . .
C475 C 0.4143(10) 0.5114(16) 0.6552(3) 0.520(14) Uani 1 1 d DG U . . .
H475 H 0.387637 0.511552 0.659215 0.624 Uiso 1 1 calc R U . . .
C395 C 0.4554(12) 0.5262(15) 0.6630(2) 0.520(13) Uani 1 1 d G U . . .
H395 H 0.456783 0.536497 0.672315 0.624 Uiso 1 1 calc R U . . .
C130 C 0.4945(8) 0.5261(12) 0.6572(2) 0.513(13) Uani 1 1 d DG U . . .
F4 F 0.5310(13) 0.4937(10) 0.6712(3) 0.563(16) Uani 1 1 d D U . . .
C8 C 0.5338(7) 0.5353(9) 0.66782(16) 0.524(13) Uani 1 1 d D U . . .
F53 F 0.5283(10) 0.5560(12) 0.6791(2) 0.532(15) Uani 1 1 d D U . . .
F150 F 0.5765(7) 0.5645(12) 0.6621(3) 0.570(17) Uani 1 1 d D U . . .
Ag4 Ag 0.49511(10) 0.40261(11) 0.56435(3) 0.1026(9) Uani 0.3800(15) 1 d . . P A 2
Ag7 Ag 0.50386(10) 0.23730(9) 0.53861(2) 0.0927(11) Uani 0.80(7) 1 d D . P A 2

loop_
_atom_site_aniso_label
_atom_site_aniso_U_11
_atom_site_aniso_U_22
_atom_site_aniso_U_33
_atom_site_aniso_U_23
_atom_site_aniso_U_13
_atom_site_aniso_U_12
Ag01 0.0808(5) 0.0808(5) 0.0583(6) 0.000 0.000 0.0404(3)
Ag02 0.0794(5) 0.0756(5) 0.0609(4) 0.0023(3) 0.0031(3) 0.0388(4)
Ag03 0.0795(5) 0.0783(5) 0.0585(4) 0.0007(3) -0.0008(3) 0.0399(4)
Ag04 0.0801(5) 0.0828(5) 0.0653(4) 0.0015(4) 0.0032(3) 0.0406(4)
Ag05 0.0896(6) 0.0904(6) 0.0653(4) 0.0023(4) -0.0027(4) 0.0506(5)
Ag06 0.0854(5) 0.0846(5) 0.0627(4) 0.0012(4) 0.0050(3) 0.0420(4)
Ag07 0.0956(6) 0.0945(6) 0.0666(4) 0.0030(4) 0.0003(4) 0.0565(5)
Ag08 0.0838(5) 0.0932(6) 0.0678(4) -0.0026(4) -0.0006(4) 0.0431(5)
Ag09 0.0921(6) 0.0947(6) 0.0652(4) 0.0029(4) -0.0021(4) 0.0456(5)
Ag0A 0.0844(5) 0.0820(5) 0.0725(4) 0.0082(4) 0.0054(4) 0.0382(5)
Ag0B 0.0929(6) 0.0768(5) 0.0699(4) 0.0005(4) 0.0024(4) 0.0378(5)
Ag0C 0.0974(6) 0.0977(6) 0.0658(4) -0.0050(4) 0.0021(4) 0.0525(5)
Ag0D 0.0892(6) 0.0890(6) 0.0661(4) -0.0009(4) 0.0046(4) 0.0490(5)
Ag0E 0.1019(7) 0.0985(6) 0.0746(5) -0.0061(4) 0.0068(4) 0.0563(5)
Ag0F 0.0937(6) 0.1076(7) 0.0756(5) -0.0014(4) -0.0025(4) 0.0559(5)
Ag0G 0.097(9) 0.074(6) 0.093(9) -0.040(12) -0.015(6) -0.005(12)
Ag0H 0.0961(6) 0.0961(6) 0.0616(7) 0.000 0.000 0.0481(3)
Ag0I 0.1129(7) 0.1068(7) 0.0769(5) 0.0033(4) 0.0077(5) 0.0709(6)
Ag0J 0.1082(7) 0.0997(7) 0.0782(5) 0.0082(4) 0.0227(5) 0.0517(6)
Ag0K 0.0991(7) 0.1034(7) 0.0868(6) 0.0059(5) 0.0215(5) 0.0490(6)
Ag0L 0.1055(7) 0.1111(8) 0.0869(5) 0.0071(5) 0.0235(5) 0.0588(6)
Ag0M 0.0995(7) 0.1007(7) 0.0995(6) 0.0197(5) 0.0048(5) 0.0386(6)
Ag0N 0.1070(8) 0.0990(7) 0.1103(7) 0.0175(5) 0.0343(6) 0.0459(6)
Ag0O 0.1413(10) 0.1287(9) 0.1055(7) -0.0078(6) 0.0035(6) 0.0916(8)
Ag0P 0.1061(8) 0.1198(9) 0.1206(8) -0.0196(6) -0.0036(6) 0.0652(7)
Ag0Q 0.1441(10) 0.1230(9) 0.1097(7) -0.0282(6) 0.0039(7) 0.0769(8)
Ag0R 0.1574(11) 0.1460(10) 0.0813(6) -0.0047(6) 0.0116(6) 0.0860(9)
Ag0S 0.1378(10) 0.1454(11) 0.1243(8) -0.0056(7) 0.0355(7) 0.0842(9)
Ag0T 0.0947(11) 0.0999(13) 0.0870(9) 0.0074(9) 0.0077(8) 0.0357(10)
Ag0U 0.0940(11) 0.0989(11) 0.0909(10) 0.0021(8) 0.0021(8) 0.0445(9)
Ag0V 0.0883(10) 0.1200(13) 0.0810(9) -0.0056(8) 0.0056(7) 0.0535(9)
Ag0W 0.1014(13) 0.1319(16) 0.1151(13) 0.0229(11) 0.0109(10) 0.0554(12)
Ag0X 0.1288(16) 0.1342(16) 0.0802(9) 0.0104(9) 0.0137(9) 0.0505(13)
Ag0Y 0.144(2) 0.181(2) 0.0727(10) 0.0088(11) 0.0100(10) 0.0124(18)
Cl10 0.0763(16) 0.0805(16) 0.0691(13) 0.0057(11) 0.0064(11) 0.0380(14)
Cl15 0.154(4) 0.154(4) 0.078(3) 0.000 0.000 0.0769(19)
F 0.115(7) 0.163(9) 0.134(7) 0.001(6) -0.009(5) 0.069(7)
F018 0.186(11) 0.146(9) 0.182(10) -0.030(8) -0.046(8) 0.096(9)
F019 0.203(12) 0.215(13) 0.158(9) -0.042(9) -0.021(9) 0.132(11)
F01A 0.244(14) 0.225(13) 0.116(7) 0.027(7) 0.012(7) 0.168(12)
F01B 0.133(8) 0.227(12) 0.130(7) 0.019(7) 0.011(6) 0.113(8)
F01C 0.157(10) 0.120(8) 0.200(11) -0.021(8) -0.034(8) 0.053(8)
F01D 0.159(10) 0.276(16) 0.145(8) 0.063(9) -0.023(7) 0.111(10)
F01E 0.260(17) 0.224(15) 0.170(11) 0.013(10) 0.027(10) 0.167(14)
F01F 0.288(17) 0.306(18) 0.145(9) 0.010(10) -0.016(9) 0.233(16)
C01G 0.110(11) 0.123(12) 0.096(9) 0.014(8) 0.012(8) 0.069(10)
C01I 0.114(11) 0.120(11) 0.084(8) 0.009(7) -0.009(7) 0.077(10)
C02G 0.21(2) 0.21(2) 0.122(13) 0.044(14) -0.009(14) 0.14(2)
C02V 0.18(2) 0.162(18) 0.143(15) 0.063(13) 0.028(14) 0.112(17)
C02O 0.129(14) 0.114(12) 0.154(14) 0.046(11) 0.015(11) 0.058(11)
C01N 0.123(13) 0.144(14) 0.100(9) 0.033(9) 0.004(9) 0.074(12)
C01H 0.109(9) 0.092(8) 0.062(6) -0.002(5) 0.001(6) 0.054(7)
C01J 0.095(8) 0.098(9) 0.078(7) -0.002(6) -0.026(6) 0.065(7)
C01K 0.144(13) 0.144(13) 0.069(7) -0.021(8) -0.037(7) 0.104(11)
C01L 0.102(9) 0.099(9) 0.070(7) -0.009(6) -0.013(6) 0.050(8)
F01Q 0.282(19) 0.178(12) 0.197(13) 0.012(10) -0.070(12) 0.107(13)
C01R 0.116(11) 0.121(11) 0.074(7) -0.009(7) -0.025(7) 0.058(9)
C01P 0.21(2) 0.130(13) 0.092(10) -0.035(9) -0.050(11) 0.094(14)
C02B 0.24(3) 0.18(2) 0.108(12) -0.051(12) -0.058(14) 0.114(19)
C02K 0.26(3) 0.18(2) 0.103(12) -0.034(12) -0.030(14) 0.14(2)
C02P 0.21(2) 0.138(15) 0.129(14) -0.041(12) -0.020(13) 0.103(16)
C01W 0.192(18) 0.176(16) 0.075(8) -0.023(9) -0.019(9) 0.133(15)
F01S 0.132(9) 0.222(14) 0.223(13) 0.017(11) -0.033(9) 0.064(9)
F01T 0.204(15) 0.246(17) 0.38(2) 0.069(16) -0.084(15) 0.142(14)
C01U 0.116(11) 0.141(13) 0.085(8) 0.003(8) 0.022(8) 0.087(11)
C01V 0.079(8) 0.100(9) 0.086(7) -0.013(6) -0.006(6) 0.041(7)
F01X 0.180(13) 0.243(17) 0.211(14) 0.015(12) 0.016(11) 0.116(12)
C01Y 0.20(2) 0.154(18) 0.148(16) -0.065(15) -0.071(16) 0.116(18)
F01Z 0.308(16) 0.278(15) 0.230(12) -0.057(11) -0.026(12) 0.185(13)
C020 0.143(15) 0.152(15) 0.084(8) 0.002(9) 0.008(9) 0.090(13)
F021 0.339(17) 0.259(14) 0.236(13) -0.065(11) -0.063(13) 0.182(13)
C023 0.089(9) 0.077(8) 0.107(9) -0.016(7) -0.018(7) 0.018(7)
C024 0.22(3) 0.24(3) 0.16(2) 0.04(2) 0.02(2) 0.18(3)
F025 0.289(18) 0.283(17) 0.199(12) -0.114(12) -0.145(13) 0.202(16)
C026 0.121(15) 0.22(2) 0.129(13) 0.009(14) 0.027(12) 0.093(17)
C02Z 0.143(19) 0.26(3) 0.143(16) 0.049(17) 0.011(14) 0.11(2)
C82 0.16(2) 0.56(7) 0.25(3) -0.06(4) -0.07(2) 0.25(4)
C199 0.66(12) 0.22(4) 0.25(4) 0.00(3) -0.17(6) 0.19(6)
C46 0.43(6) 0.29(4) 0.15(2) 0.03(2) 0.01(3) 0.26(5)
C28 0.20(2) 0.19(2) 0.166(19) 0.065(17) 0.046(17) 0.12(2)
F027 0.27(2) 0.210(15) 0.45(3) -0.171(19) -0.23(2) 0.136(15)
F02A 0.39(3) 0.228(18) 0.36(3) -0.016(18) -0.02(2) 0.20(2)
C02C 0.078(8) 0.086(9) 0.098(9) 0.004(7) 0.007(7) 0.011(7)
C02D 0.115(12) 0.117(12) 0.126(12) -0.018(9) 0.001(10) 0.058(10)
F02E 0.34(2) 0.38(3) 0.29(2) 0.066(18) -0.011(17) 0.30(2)
C02F 0.23(3) 0.19(2) 0.126(13) -0.038(13) -0.068(15) 0.18(2)
C022 0.23(3) 0.22(3) 0.113(13) -0.014(15) -0.025(15) 0.17(2)
C18 0.32(4) 0.26(3) 0.170(19) -0.053(19) -0.10(2) 0.25(3)
C1 0.15(2) 0.27(4) 0.22(3) -0.04(2) -0.03(2) 0.12(3)
C2 0.21(3) 0.28(4) 0.28(4) 0.02(3) 0.06(3) 0.15(3)
C29 0.17(3) 0.28(4) 0.21(3) 0.00(3) -0.03(2) 0.14(3)
C02H 0.125(12) 0.081(9) 0.103(10) -0.015(8) -0.016(9) 0.029(9)
C02R 0.24(3) 0.085(11) 0.122(13) -0.019(10) -0.004(15) 0.025(15)
C44 0.23(3) 0.120(16) 0.18(2) -0.048(15) -0.038(18) 0.057(17)
C36 0.26(3) 0.147(18) 0.20(2) -0.113(17) -0.09(2) 0.12(2)
C47 0.24(3) 0.138(18) 0.19(2) 0.019(16) 0.06(2) 0.11(2)
C12 0.163(16) 0.121(13) 0.113(11) -0.007(9) -0.002(10) 0.089(13)
C02J 0.105(10) 0.099(10) 0.127(11) 0.007(9) -0.008(9) 0.032(9)
C02L 0.44(6) 0.21(3) 0.137(19) -0.050(19) -0.09(3) 0.25(4)
F02N 0.113(9) 0.254(18) 0.39(2) 0.038(17) -0.026(12) 0.069(10)
C02Q 0.149(16) 0.149(16) 0.127(13) 0.010(11) 0.052(11) 0.083(14)
C02T 0.284(13) 0.190(11) 0.169(9) -0.114(9) -0.071(10) 0.145(12)
C02W 0.135(15) 0.21(2) 0.126(12) -0.034(13) -0.034(11) 0.127(16)
C16 0.150(18) 0.22(2) 0.154(16) -0.010(16) -0.012(14) 0.127(18)
C52 0.23(3) 0.34(4) 0.22(3) -0.08(3) -0.14(2) 0.22(3)
C85 0.20(3) 0.37(6) 0.21(3) -0.11(3) -0.08(2) 0.17(4)
C84 0.109(19) 0.34(5) 0.27(4) 0.09(3) 0.01(2) 0.05(2)
C38 0.092(13) 0.28(3) 0.18(2) 0.01(2) -0.030(13) 0.056(17)
C02Y 0.308(12) 0.207(10) 0.186(9) -0.092(9) -0.074(10) 0.138(11)
C02M 0.323(12) 0.205(10) 0.189(9) -0.091(9) -0.066(10) 0.144(10)
C76 0.334(13) 0.210(11) 0.196(11) -0.081(10) -0.068(11) 0.130(12)
C91 0.337(14) 0.220(12) 0.202(11) -0.078(10) -0.070(12) 0.123(12)
C69 0.331(14) 0.223(12) 0.205(11) -0.079(11) -0.076(12) 0.125(13)
C32 0.318(13) 0.217(12) 0.193(10) -0.092(10) -0.075(11) 0.126(12)
C030 0.127(11) 0.287(19) 0.333(18) 0.066(16) -0.026(13) 0.064(13)
C031 0.346(19) 0.38(2) 0.36(2) 0.093(17) 0.238(17) 0.268(17)
C21 0.153(17) 0.162(18) 0.083(9) 0.017(10) 0.000(10) 0.098(15)
C23 0.18(2) 0.21(2) 0.135(15) -0.057(15) -0.061(14) 0.118(19)
C02U 0.113(13) 0.19(2) 0.22(2) -0.079(17) -0.066(14) 0.106(14)
C62 0.18(2) 0.39(5) 0.18(2) -0.09(3) -0.081(19) 0.19(3)
C123 0.15(2) 0.38(5) 0.21(3) -0.05(3) -0.09(2) 0.17(3)
C93 0.28(4) 0.32(4) 0.17(2) 0.03(2) -0.05(2) 0.21(3)
C13 0.154(17) 0.152(17) 0.145(15) 0.026(12) -0.044(12) 0.078(14)
C45 0.16(2) 0.124(17) 0.157(18) -0.057(16) -0.037(16) 0.066(17)
C71 0.12(2) 0.47(6) 0.32(3) 0.20(4) 0.08(2) 0.07(3)
C80 0.223(16) 0.227(15) 0.228(15) -0.005(10) -0.006(9) 0.116(10)
F23 0.192(13) 0.36(2) 0.355(19) 0.059(17) -0.027(14) 0.096(14)
F27 0.230(15) 0.40(2) 0.356(19) 0.077(18) -0.068(14) 0.049(16)
C43 0.17(2) 0.19(2) 0.18(2) 0.016(16) 0.048(15) 0.102(19)
C49 0.213(12) 0.312(15) 0.256(14) 0.073(13) 0.124(12) 0.136(12)
C70A 0.210(11) 0.327(15) 0.267(13) 0.066(12) 0.124(11) 0.120(12)
C112 0.223(12) 0.328(16) 0.265(14) 0.070(14) 0.129(12) 0.114(13)
C142 0.232(13) 0.325(16) 0.267(15) 0.080(14) 0.124(13) 0.114(13)
C3 0.229(13) 0.315(16) 0.259(15) 0.083(14) 0.118(12) 0.131(13)
C48A 0.223(13) 0.308(16) 0.251(14) 0.080(14) 0.123(12) 0.138(13)
C55 0.172(11) 0.361(16) 0.364(16) 0.079(14) -0.073(11) 0.060(11)
F117 0.221(15) 0.40(2) 0.45(2) 0.098(18) -0.071(15) 0.092(15)
F26 0.225(14) 0.341(19) 0.290(16) -0.004(14) 0.062(13) 0.121(14)
F28 0.26(2) 0.37(3) 0.33(2) 0.20(2) 0.107(19) 0.16(2)
F30 0.399(18) 0.247(14) 0.199(12) -0.102(10) -0.017(13) 0.148(14)
F41 0.21(2) 0.39(3) 0.239(18) 0.102(19) -0.022(14) 0.05(2)
C7 0.331(13) 0.225(11) 0.201(9) -0.086(9) -0.054(11) 0.159(10)
F50 0.199(13) 0.40(2) 0.373(19) 0.034(18) 0.066(15) 0.080(15)
C10 0.25(3) 0.28(3) 0.093(11) -0.015(14) 0.008(13) 0.20(2)
C101 0.144(10) 0.313(17) 0.353(16) 0.068(14) -0.040(11) 0.048(11)
C31 0.150(10) 0.337(16) 0.354(15) 0.073(13) -0.063(11) 0.048(11)
C65 0.153(11) 0.337(18) 0.356(17) 0.071(14) -0.066(12) 0.030(12)
C6 0.160(12) 0.336(18) 0.365(17) 0.066(15) -0.065(12) 0.023(13)
C164 0.157(12) 0.329(18) 0.371(17) 0.064(15) -0.056(13) 0.025(13)
C50 0.151(11) 0.319(18) 0.367(17) 0.064(15) -0.044(12) 0.033(12)
C26 0.37(2) 0.41(2) 0.136(12) 0.065(14) 0.143(14) 0.266(18)
C30 0.57(6) 0.38(4) 0.115(14) 0.08(2) 0.09(2) 0.42(5)
C17 0.432(17) 0.439(17) 0.231(13) 0.045(13) 0.184(13) 0.225(17)
C35 0.393(19) 0.423(18) 0.160(11) 0.054(13) 0.140(13) 0.255(17)
F3 0.45(2) 0.41(2) 0.325(18) 0.047(16) 0.170(17) 0.261(19)
C40 0.421(18) 0.447(17) 0.184(11) 0.055(13) 0.140(13) 0.233(17)
C15 0.435(18) 0.450(17) 0.199(12) 0.051(12) 0.156(13) 0.222(17)
C109 0.451(19) 0.473(18) 0.209(13) 0.053(14) 0.140(14) 0.206(18)
C169 0.45(2) 0.484(18) 0.214(14) 0.055(15) 0.131(15) 0.201(19)
C193 0.44(2) 0.480(18) 0.206(13) 0.055(15) 0.131(15) 0.208(19)
C212 0.437(19) 0.469(18) 0.195(13) 0.051(14) 0.132(14) 0.215(18)
F45 0.43(2) 0.46(2) 0.304(17) 0.041(16) 0.218(16) 0.23(2)
F15 0.247(14) 0.327(18) 0.344(18) 0.076(15) 0.003(14) 0.160(14)
C83 0.207(11) 0.338(15) 0.298(13) 0.056(12) 0.090(11) 0.118(12)
C11 0.278(15) 0.185(12) 0.168(11) -0.117(10) -0.066(11) 0.151(12)
F22 0.43(2) 0.41(2) 0.276(17) 0.054(16) 0.177(16) 0.19(2)
F61 0.133(14) 0.45(4) 0.72(6) 0.25(4) -0.01(2) -0.005(19)
Ag3 0.135(3) 0.171(3) 0.0849(16) -0.0005(17) 0.0204(16) 0.084(2)
Ag1 0.190(4) 0.232(5) 0.0795(17) -0.013(2) 0.003(2) 0.141(4)
C57 0.227(18) 0.235(18) 0.183(15) 0.102(12) -0.057(13) 0.024(14)
F7 0.40(2) 0.41(2) 0.43(2) 0.080(19) 0.182(18) 0.213(19)
C5 0.254(17) 0.267(17) 0.216(14) 0.085(12) -0.049(12) 0.008(13)
C25 0.375(17) 0.403(18) 0.388(17) 0.074(14) 0.236(14) 0.231(15)
F1 0.381(19) 0.40(2) 0.366(19) 0.058(16) 0.250(16) 0.224(17)
F16 0.39(2) 0.40(2) 0.41(2) 0.075(17) 0.258(17) 0.197(18)
C24 0.364(17) 0.406(18) 0.368(17) 0.084(14) 0.233(15) 0.243(16)
C22 0.360(17) 0.402(17) 0.373(17) 0.076(14) 0.238(14) 0.249(15)
C106 0.369(18) 0.412(19) 0.379(18) 0.081(15) 0.216(15) 0.245(16)
C310 0.376(18) 0.419(19) 0.379(19) 0.085(16) 0.208(16) 0.244(17)
C207 0.378(19) 0.426(19) 0.378(19) 0.090(16) 0.207(16) 0.237(17)
C99 0.373(18) 0.422(19) 0.373(18) 0.090(15) 0.216(16) 0.235(17)
C9 0.298(16) 0.302(16) 0.251(13) 0.072(12) -0.023(12) -0.024(12)
C14 0.321(16) 0.327(16) 0.279(13) 0.063(12) -0.024(13) -0.032(12)
C19 0.320(17) 0.328(17) 0.277(15) 0.064(14) -0.016(14) -0.037(13)
C306 0.320(18) 0.326(18) 0.271(15) 0.062(15) -0.005(15) -0.042(14)
C27 0.317(18) 0.318(18) 0.258(15) 0.062(14) 0.003(14) -0.045(14)
C54 0.311(17) 0.307(17) 0.246(15) 0.070(14) -0.001(14) -0.041(13)
C20 0.352(18) 0.388(19) 0.362(18) 0.090(15) 0.240(16) 0.257(16)
F20 0.39(2) 0.36(2) 0.345(19) 0.006(18) 0.008(19) 0.010(18)
F2 0.37(2) 0.36(2) 0.36(2) 0.059(18) -0.049(18) -0.032(18)
F32 0.38(2) 0.39(2) 0.35(2) 0.055(18) -0.103(18) -0.019(18)
C102 0.348(17) 0.348(17) 0.313(14) 0.051(13) -0.040(14) -0.026(13)
Ag6 0.1006(19) 0.105(2) 0.0983(17) 0.0159(16) 0.0091(14) 0.0480(17)
C33 0.104(12) 0.129(13) 0.127(11) 0.017(10) 0.022(9) 0.066(10)
Ag2 0.0985(19) 0.122(2) 0.1093(19) 0.0030(15) 0.0047(15) 0.0640(17)
C34 0.110(12) 0.151(14) 0.113(10) -0.025(9) -0.008(9) 0.084(11)
C39 0.42(3) 0.83(3) 0.243(18) -0.23(2) 0.000(17) 0.45(3)
Ag5 0.122(3) 0.116(3) 0.235(5) -0.003(3) -0.037(3) 0.060(2)
C4 0.25(3) 0.22(3) 0.132(16) -0.041(17) -0.003(18) -0.079(16)
C110 0.72(2) 0.72(2) 0.72(2) -0.005(8) 0.001(8) 0.365(11)
C206 0.724(19) 0.722(19) 0.725(19) -0.003(6) 0.000(6) 0.362(10)
C37 0.720(19) 0.720(19) 0.720(19) -0.003(7) 0.000(7) 0.361(10)
C105 0.720(19) 0.719(19) 0.717(19) -0.002(7) -0.001(7) 0.361(11)
C192 0.723(19) 0.724(19) 0.720(19) -0.002(7) -0.001(7) 0.361(11)
C463 0.726(19) 0.728(19) 0.726(19) 0.000(7) -0.002(7) 0.362(10)
C357 0.729(18) 0.729(18) 0.730(18) -0.001(6) -0.001(6) 0.364(10)
F104 0.72(2) 0.73(2) 0.75(2) -0.008(15) 0.011(15) 0.373(15)
C161 0.44(2) 0.84(3) 0.268(17) -0.23(2) 0.008(16) 0.44(3)
C185 0.736(19) 0.733(19) 0.736(19) -0.001(7) -0.001(7) 0.366(10)
F196 0.75(2) 0.74(2) 0.74(2) -0.011(15) -0.007(14) 0.362(15)
C41 0.270(19) 0.60(3) 0.142(13) 0.153(18) 0.077(14) 0.20(2)
F12 0.34(2) 0.70(3) 0.32(2) 0.12(2) 0.096(18) 0.14(2)
C42 0.288(18) 0.62(3) 0.174(13) 0.148(17) 0.074(13) 0.18(2)
C53 0.338(17) 0.70(3) 0.252(14) 0.134(17) 0.071(14) 0.14(2)
F43 0.36(2) 0.72(3) 0.32(2) 0.10(2) 0.043(19) 0.12(3)
C117 0.309(17) 0.65(2) 0.201(12) 0.145(16) 0.075(13) 0.17(2)
C48 0.311(18) 0.65(2) 0.208(14) 0.141(17) 0.083(14) 0.18(2)
C346 0.320(19) 0.66(3) 0.215(14) 0.132(18) 0.085(14) 0.17(2)
C51 0.326(19) 0.67(3) 0.220(14) 0.131(18) 0.089(15) 0.16(2)
C56 0.331(18) 0.68(2) 0.220(14) 0.131(17) 0.086(14) 0.16(2)
C128 0.326(17) 0.68(2) 0.217(13) 0.139(16) 0.081(13) 0.15(2)
F144 0.36(2) 0.73(3) 0.287(18) 0.14(2) 0.022(18) 0.14(2)
F372 0.75(2) 0.74(2) 0.74(2) 0.010(14) -0.003(15) 0.357(15)
C265 0.46(2) 0.85(3) 0.299(16) -0.217(19) 0.007(15) 0.42(2)
C90 0.47(2) 0.86(3) 0.306(18) -0.21(2) 0.000(16) 0.42(3)
C154 0.47(3) 0.86(3) 0.315(18) -0.21(2) 0.001(17) 0.42(3)
C475 0.48(3) 0.86(3) 0.324(18) -0.21(2) 0.004(17) 0.41(3)
C395 0.48(2) 0.86(3) 0.319(18) -0.22(2) 0.013(16) 0.41(3)
C130 0.47(2) 0.86(3) 0.309(16) -0.224(19) 0.015(15) 0.41(3)
F4 0.50(3) 0.88(4) 0.31(2) -0.16(2) -0.002(19) 0.35(3)
C8 0.48(2) 0.86(3) 0.304(16) -0.231(19) 0.019(15) 0.39(3)
F53 0.51(3) 0.85(3) 0.285(18) -0.26(2) 0.033(18) 0.38(3)
F150 0.51(3) 0.86(4) 0.35(2) -0.24(2) 0.01(2) 0.35(3)
Ag4 0.1046(19) 0.125(2) 0.0972(16) -0.0042(14) 0.0038(14) 0.0715(18)
Ag7 0.0900(18) 0.113(4) 0.0818(16) 0.020(3) 0.007(2) 0.056(4)

loop_
_atom_type_symbol
_atom_type_description
_atom_type_scat_dispersion_real
_atom_type_scat_dispersion_imag
_atom_type_scat_source
C C 0.0181 0.0091 'International Tables Vol C Tables 4.2.6.8 and 6.1.1.4'
H H 0.0000 0.0000 'International Tables Vol C Tables 4.2.6.8 and 6.1.1.4'
Ag Ag 0.1306 4.2820 'International Tables Vol C Tables 4.2.6.8 and 6.1.1.4'
Cl Cl 0.3639 0.7018 'International Tables Vol C Tables 4.2.6.8 and 6.1.1.4'
F F 0.0727 0.0534 'International Tables Vol C Tables 4.2.6.8 and 6.1.1.4'

loop_
_geom_angle_atom_site_label_1
_geom_angle_atom_site_label_2
_geom_angle_atom_site_label_3
_geom_angle
_geom_angle_site_symmetry_1
_geom_angle_site_symmetry_3
_geom_angle_publ_flag
Ag03 Ag01 Ag03 65.57(4) . 3_665 ?
Ag03 Ag01 Ag03 65.57(4) . 2_655 ?
Ag03 Ag01 Ag03 65.57(4) 3_665 2_655 ?
Ag03 Ag01 Ag05 60.91(3) 3_665 2_655 ?
Ag03 Ag01 Ag05 58.71(3) . . ?
Ag03 Ag01 Ag05 113.78(4) 3_665 . ?
Ag03 Ag01 Ag05 60.91(3) . 3_665 ?
Ag03 Ag01 Ag05 113.77(4) . 2_655 ?
Ag03 Ag01 Ag05 113.77(4) 2_655 3_665 ?
Ag03 Ag01 Ag05 60.92(3) 2_655 . ?
Ag03 Ag01 Ag05 58.71(3) 2_655 2_655 ?
Ag03 Ag01 Ag05 58.71(3) 3_665 3_665 ?
Ag03 Ag01 Ag08 116.88(3) . 2_655 ?
Ag03 Ag01 Ag08 121.20(3) . . ?
Ag03 Ag01 Ag08 64.83(2) 2_655 . ?
Ag03 Ag01 Ag08 121.20(3) 3_665 3_665 ?
Ag03 Ag01 Ag08 121.20(3) 2_655 2_655 ?
Ag03 Ag01 Ag08 116.88(3) 3_665 . ?
Ag03 Ag01 Ag08 64.83(2) . 3_665 ?
Ag03 Ag01 Ag08 64.83(2) 3_665 2_655 ?
Ag03 Ag01 Ag08 116.88(3) 2_655 3_665 ?
Ag03 Ag01 Ag09 174.70(3) 3_665 . ?
Ag03 Ag01 Ag09 109.36(2) . 3_665 ?
Ag03 Ag01 Ag09 109.36(2) 3_665 2_655 ?
Ag03 Ag01 Ag09 109.37(2) 2_655 . ?
Ag03 Ag01 Ag09 174.70(3) 2_655 3_665 ?
Ag03 Ag01 Ag09 114.36(2) 3_665 3_665 ?
Ag03 Ag01 Ag09 114.36(2) . . ?
Ag03 Ag01 Ag09 174.70(3) . 2_655 ?
Ag03 Ag01 Ag09 114.36(2) 2_655 2_655 ?
Ag05 Ag01 Ag05 113.62(2) 3_665 2_655 ?
Ag05 Ag01 Ag05 113.62(2) 2_655 . ?
Ag05 Ag01 Ag05 113.62(2) 3_665 . ?
Ag05 Ag01 Ag08 61.02(3) 2_655 . ?
Ag05 Ag01 Ag08 70.65(3) 2_655 2_655 ?
Ag05 Ag01 Ag08 174.57(3) . 2_655 ?
Ag05 Ag01 Ag08 174.56(3) 3_665 . ?
Ag05 Ag01 Ag08 61.01(3) . 3_665 ?
Ag05 Ag01 Ag08 70.65(3) . . ?
Ag05 Ag01 Ag08 70.65(3) 3_665 3_665 ?
Ag05 Ag01 Ag08 174.56(3) 2_655 3_665 ?
Ag05 Ag01 Ag08 61.02(3) 3_665 2_655 ?
Ag05 Ag01 Ag09 63.33(2) 2_655 2_655 ?
Ag05 Ag01 Ag09 126.25(3) 3_665 . ?
Ag05 Ag01 Ag09 63.33(2) . . ?
Ag05 Ag01 Ag09 63.33(2) 3_665 3_665 ?
Ag05 Ag01 Ag09 126.26(3) 2_655 3_665 ?
Ag05 Ag01 Ag09 115.54(3) 2_655 . ?
Ag05 Ag01 Ag09 115.54(3) 3_665 2_655 ?
Ag05 Ag01 Ag09 126.25(3) . 2_655 ?
Ag05 Ag01 Ag09 115.53(3) . 3_665 ?
Ag08 Ag01 Ag08 114.76(2) 3_665 . ?
Ag08 Ag01 Ag08 114.75(2) 2_655 . ?
Ag08 Ag01 Ag08 114.75(2) 2_655 3_665 ?
Ag08 Ag01 Ag09 118.50(4) . 3_665 ?
Ag08 Ag01 Ag09 58.28(3) 3_665 3_665 ?
Ag08 Ag01 Ag09 118.49(4) 3_665 2_655 ?
Ag08 Ag01 Ag09 61.95(3) . 2_655 ?
Ag08 Ag01 Ag09 58.28(3) . . ?
Ag08 Ag01 Ag09 61.95(3) 3_665 . ?
Ag08 Ag01 Ag09 61.95(3) 2_655 3_665 ?
Ag08 Ag01 Ag09 118.49(4) 2_655 . ?
Ag08 Ag01 Ag09 58.28(3) 2_655 2_655 ?
Ag09 Ag01 Ag09 70.83(4) 2_655 . ?
Ag09 Ag01 Ag09 70.84(4) 3_665 2_655 ?
Ag09 Ag01 Ag09 70.83(4) 3_665 . ?
Ag02 Ag02 Ag02 60.001(1) 3_665 2_655 ?
Ag02 Ag02 Ag03 90.35(2) 2_655 2_655 ?
Ag02 Ag02 Ag03 58.47(2) 3_665 2_655 ?
Ag02 Ag02 Ag04 119.04(4) 2_655 . ?
Ag02 Ag02 Ag04 59.04(4) 3_665 . ?
Ag02 Ag02 Ag06 59.82(3) 3_665 . ?
Ag02 Ag02 Ag06 89.90(2) 2_655 . ?
Ag02 Ag02 Ag06 60.55(3) 2_655 2_655 ?
Ag02 Ag02 Ag06 90.31(2) 3_665 2_655 ?
Ag02 Ag02 Ag07 112.42(4) 2_655 2_655 ?
Ag02 Ag02 Ag07 150.29(2) 3_665 2_655 ?
Ag02 Ag02 Ag0A 147.68(2) 2_655 . ?
Ag02 Ag02 Ag0A 107.67(4) 3_665 . ?
Ag02 Ag02 Ag0D 147.69(2) 3_665 2_655 ?
Ag02 Ag02 Ag0D 110.78(4) 2_655 2_655 ?
Ag03 Ag02 Ag02 92.81(2) 3_665 3_665 ?
Ag03 Ag02 Ag02 62.64(3) 3_665 2_655 ?
Ag03 Ag02 Ag03 62.66(3) 3_665 2_655 ?
Ag03 Ag02 Ag04 59.77(3) 3_665 2_655 ?
Ag03 Ag02 Ag04 120.17(3) 3_665 . ?
Ag03 Ag02 Ag06 149.35(4) 3_665 . ?
Ag03 Ag02 Ag06 111.11(3) 3_665 2_655 ?
Ag03 Ag02 Ag07 61.07(3) 3_665 2_655 ?
Ag03 Ag02 Ag0A 149.35(4) 3_665 . ?
Ag03 Ag02 Ag0D 110.64(3) 3_665 2_655 ?
Ag04 Ag02 Ag02 121.65(4) 2_655 3_665 ?
Ag04 Ag02 Ag02 61.65(4) 2_655 2_655 ?
Ag04 Ag02 Ag03 57.60(3) . 2_655 ?
Ag04 Ag02 Ag03 122.38(3) 2_655 2_655 ?
Ag04 Ag02 Ag04 179.25(4) 2_655 . ?
Ag04 Ag02 Ag06 120.73(3) 2_655 . ?
Ag04 Ag02 Ag06 60.86(3) 2_655 2_655 ?
Ag04 Ag02 Ag07 59.40(3) 2_655 2_655 ?
Ag04 Ag02 Ag0A 121.56(4) 2_655 . ?
Ag04 Ag02 Ag0D 59.41(3) 2_655 2_655 ?
Ag06 Ag02 Ag03 146.25(4) 2_655 2_655 ?
Ag06 Ag02 Ag03 107.19(3) . 2_655 ?
Ag06 Ag02 Ag04 119.63(3) 2_655 . ?
Ag06 Ag02 Ag04 59.75(3) . . ?
Ag06 Ag02 Ag06 59.88(3) 2_655 . ?
Ag06 Ag02 Ag0A 60.05(3) . . ?
Ag06 Ag02 Ag0A 91.79(3) 2_655 . ?
Ag06 Ag02 Ag0D 61.10(3) 2_655 2_655 ?
Ag07 Ag02 Ag03 94.73(3) 2_655 2_655 ?
Ag07 Ag02 Ag04 119.87(4) 2_655 . ?
Ag07 Ag02 Ag06 148.77(4) 2_655 . ?
Ag07 Ag02 Ag06 111.35(4) 2_655 2_655 ?
Ag07 Ag02 Ag0A 92.25(3) 2_655 . ?
Ag07 Ag02 Ag0D 61.38(3) 2_655 2_655 ?
Ag0A Ag02 Ag03 108.77(3) . 2_655 ?
Ag0A Ag02 Ag04 58.05(3) . . ?
Ag0B Ag02 Ag02 149.38(2) . 2_655 ?
Ag0B Ag02 Ag02 110.56(4) . 3_665 ?
Ag0B Ag02 Ag03 62.69(3) . 2_655 ?
Ag0B Ag02 Ag03 90.58(3) . 3_665 ?
Ag0B Ag02 Ag04 119.20(4) . 2_655 ?
Ag0B Ag02 Ag04 60.08(3) . . ?
Ag0B Ag02 Ag06 149.43(4) . 2_655 ?
Ag0B Ag02 Ag06 110.92(4) . . ?
Ag0B Ag02 Ag07 59.80(3) . 2_655 ?
Ag0B Ag02 Ag0A 61.26(3) . . ?
Ag0B Ag02 Ag0D 91.72(3) . 2_655 ?
Ag0D Ag02 Ag03 152.39(4) 2_655 2_655 ?
Ag0D Ag02 Ag04 120.21(4) 2_655 . ?
Ag0D Ag02 Ag06 90.95(3) 2_655 . ?
Ag0D Ag02 Ag0A 62.15(3) 2_655 . ?
Ag01 Ag03 Ag02 113.86(3) . 3_665 ?
Ag01 Ag03 Ag02 117.72(3) . 2_655 ?
Ag01 Ag03 Ag03 57.217(17) . 3_665 ?
Ag01 Ag03 Ag03 57.217(17) . 2_655 ?
Ag01 Ag03 Ag04 174.35(4) . 3_665 ?
Ag01 Ag03 Ag05 60.59(2) . 3_665 ?
Ag01 Ag03 Ag07 125.17(3) . 3_665 ?
Ag01 Ag03 Ag08 58.65(3) . 3_665 ?
Ag01 Ag03 Ag0B 119.03(3) . 3_665 ?
Ag01 Ag03 Ag0G 109.5(2) . 3_665 ?
Ag02 Ag03 Ag02 58.88(3) 2_655 3_665 ?
Ag02 Ag03 Ag03 60.60(3) 2_655 3_665 ?
Ag02 Ag03 Ag03 56.73(2) 3_665 2_655 ?
Ag02 Ag03 Ag03 87.22(2) 3_665 3_665 ?
Ag02 Ag03 Ag03 89.42(2) 2_655 2_655 ?
Ag02 Ag03 Ag05 87.98(3) 2_655 3_665 ?
Ag02 Ag03 Ag07 59.77(3) 2_655 3_665 ?
Ag02 Ag03 Ag08 146.53(4) 3_665 3_665 ?
Ag02 Ag03 Ag08 154.54(4) 2_655 3_665 ?
Ag02 Ag03 Ag0B 103.94(3) 2_655 3_665 ?
Ag02 Ag03 Ag0G 132.1(2) 2_655 3_665 ?
Ag02 Ag03 Ag0G 108.9(2) 3_665 3_665 ?
Ag03 Ag03 Ag03 60.001(1) 3_665 2_655 ?
Ag03 Ag03 Ag08 108.83(2) 3_665 3_665 ?
Ag03 Ag03 Ag08 105.39(3) 2_655 3_665 ?
Ag03 Ag03 Ag0G 124.2(2) 2_655 3_665 ?
Ag03 Ag03 Ag0G 163.1(2) 3_665 3_665 ?
Ag04 Ag03 Ag02 60.49(3) 3_665 3_665 ?
Ag04 Ag03 Ag02 60.20(3) 3_665 2_655 ?
Ag04 Ag03 Ag03 117.14(3) 3_665 2_655 ?
Ag04 Ag03 Ag03 120.75(3) 3_665 3_665 ?
Ag04 Ag03 Ag05 123.46(4) 3_665 3_665 ?
Ag04 Ag03 Ag07 59.11(3) 3_665 3_665 ?
Ag04 Ag03 Ag08 125.74(4) 3_665 3_665 ?
Ag04 Ag03 Ag0B 58.28(3) 3_665 3_665 ?
Ag04 Ag03 Ag0G 73.5(2) 3_665 3_665 ?
Ag05 Ag03 Ag01 61.74(2) . . ?
Ag05 Ag03 Ag02 87.43(3) . 3_665 ?
Ag05 Ag03 Ag02 143.95(4) . 2_655 ?
Ag05 Ag03 Ag02 140.56(4) 3_665 3_665 ?
Ag05 Ag03 Ag03 59.03(3) . 2_655 ?
Ag05 Ag03 Ag03 106.87(3) 3_665 2_655 ?
Ag05 Ag03 Ag03 56.02(3) 3_665 3_665 ?
Ag05 Ag03 Ag03 109.38(3) . 3_665 ?
Ag05 Ag03 Ag04 116.38(4) . 3_665 ?
Ag05 Ag03 Ag05 116.02(4) . 3_665 ?
Ag05 Ag03 Ag07 64.58(3) 3_665 3_665 ?
Ag05 Ag03 Ag07 153.68(4) . 3_665 ?
Ag05 Ag03 Ag08 68.13(3) 3_665 3_665 ?
Ag05 Ag03 Ag08 59.81(3) . 3_665 ?
Ag05 Ag03 Ag0B 58.41(3) . 3_665 ?
Ag05 Ag03 Ag0B 165.10(4) 3_665 3_665 ?
Ag05 Ag03 Ag0G 109.4(2) 3_665 3_665 ?
Ag05 Ag03 Ag0G 67.4(2) . 3_665 ?
Ag07 Ag03 Ag02 108.32(3) 3_665 3_665 ?
Ag07 Ag03 Ag03 147.29(3) 3_665 2_655 ?
Ag07 Ag03 Ag03 92.74(4) 3_665 3_665 ?
Ag07 Ag03 Ag08 100.24(3) 3_665 3_665 ?
Ag07 Ag03 Ag0B 113.58(3) 3_665 3_665 ?
Ag07 Ag03 Ag0G 87.2(2) 3_665 3_665 ?
Ag08 Ag03 Ag0G 54.7(2) 3_665 3_665 ?
Ag0B Ag03 Ag02 54.30(3) 3_665 3_665 ?
Ag0B Ag03 Ag03 137.89(4) 3_665 3_665 ?
Ag0B Ag03 Ag03 82.52(4) 3_665 2_655 ?
Ag0B Ag03 Ag08 98.52(3) 3_665 3_665 ?
Ag0B Ag03 Ag0G 55.9(2) 3_665 3_665 ?
Ag02 Ag04 Ag02 59.30(4) 3_665 . ?
Ag02 Ag04 Ag06 59.79(3) 3_665 . ?
Ag02 Ag04 Ag0V 162.58(5) . . ?
Ag02 Ag04 Ag0V 103.28(4) 3_665 . ?
Ag03 Ag04 Ag02 61.90(3) 2_655 . ?
Ag03 Ag04 Ag02 60.03(3) 2_655 3_665 ?
Ag03 Ag04 Ag06 110.43(4) 2_655 . ?
Ag03 Ag04 Ag0D 112.08(4) 2_655 . ?
Ag03 Ag04 Ag0V 111.10(4) 2_655 . ?
Ag06 Ag04 Ag02 59.42(3) . . ?
Ag06 Ag04 Ag0V 113.57(4) . . ?
Ag07 Ag04 Ag02 60.53(3) . 3_665 ?
Ag07 Ag04 Ag02 111.38(4) . . ?
Ag07 Ag04 Ag03 61.55(3) . 2_655 ?
Ag07 Ag04 Ag06 111.39(4) . . ?
Ag07 Ag04 Ag0A 170.69(4) . . ?
Ag07 Ag04 Ag0D 62.27(3) . . ?
Ag07 Ag04 Ag0V 54.30(4) . . ?
Ag0A Ag04 Ag02 110.15(4) . 3_665 ?
Ag0A Ag04 Ag02 60.78(3) . . ?
Ag0A Ag04 Ag03 114.88(4) . 2_655 ?
Ag0A Ag04 Ag06 60.87(3) . . ?
Ag0A Ag04 Ag0D 114.29(3) . . ?
Ag0A Ag04 Ag0V 132.22(4) . . ?
Ag0B Ag04 Ag02 107.33(4) . 3_665 ?
Ag0B Ag04 Ag02 56.03(3) . . ?
Ag0B Ag04 Ag03 62.96(3) . 2_655 ?
Ag0B Ag04 Ag06 107.21(4) . . ?
Ag0B Ag04 Ag07 120.14(3) . . ?
Ag0B Ag04 Ag0A 60.91(3) . . ?
Ag0B Ag04 Ag0D 166.07(4) . . ?
Ag0B Ag04 Ag0V 137.44(5) . . ?
Ag0D Ag04 Ag02 60.86(3) . 3_665 ?
Ag0D Ag04 Ag02 110.04(4) . . ?
Ag0D Ag04 Ag06 61.22(3) . . ?
Ag0D Ag04 Ag0V 56.09(4) . . ?
Ag0J Ag04 Ag02 108.99(4) . 3_665 ?
Ag0J Ag04 Ag02 109.64(4) . . ?
Ag0J Ag04 Ag03 168.19(4) . 2_655 ?
Ag0J Ag04 Ag06 57.98(3) . . ?
Ag0J Ag04 Ag07 118.44(4) . . ?
Ag0J Ag04 Ag0A 63.07(3) . . ?
Ag0J Ag04 Ag0B 120.53(4) . . ?
Ag0J Ag04 Ag0D 61.60(3) . . ?
Ag0J Ag04 Ag0V 74.45(4) . . ?
Cl10 Ag04 Ag02 147.67(7) . 3_665 ?
Cl10 Ag04 Ag02 142.70(7) . . ?
Cl10 Ag04 Ag03 104.93(6) . 2_655 ?
Cl10 Ag04 Ag06 144.56(6) . . ?
Cl10 Ag04 Ag07 87.18(6) . . ?
Cl10 Ag04 Ag0A 102.13(7) . . ?
Cl10 Ag04 Ag0B 86.70(7) . . ?
Cl10 Ag04 Ag0D 107.23(7) . . ?
Cl10 Ag04 Ag0J 86.75(6) . . ?
Cl10 Ag04 Ag0V 52.70(7) . . ?
Ag01 Ag05 Ag03 58.50(3) . 2_655 ?
Ag01 Ag05 Ag07 116.82(4) . . ?
Ag01 Ag05 Ag08 59.59(3) . 3_665 ?
Ag01 Ag05 Ag08 54.75(2) . . ?
Ag01 Ag05 Ag09 59.22(3) . . ?
Ag01 Ag05 Ag0G 102.99(17) . 3_665 ?
Ag03 Ag05 Ag01 59.55(3) . . ?
Ag03 Ag05 Ag03 64.95(4) . 2_655 ?
Ag03 Ag05 Ag07 94.24(3) . . ?
Ag03 Ag05 Ag07 58.33(3) 2_655 . ?
Ag03 Ag05 Ag08 58.35(3) 2_655 . ?
Ag03 Ag05 Ag08 108.06(3) . . ?
Ag03 Ag05 Ag08 64.58(3) . 3_665 ?
Ag03 Ag05 Ag08 113.39(4) 2_655 3_665 ?
Ag03 Ag05 Ag09 104.37(4) 2_655 . ?
Ag03 Ag05 Ag09 111.51(4) . . ?
Ag03 Ag05 Ag0B 64.19(3) . 3_665 ?
Ag03 Ag05 Ag0F 145.90(4) . . ?
Ag03 Ag05 Ag0G 60.35(13) . 3_665 ?
Ag03 Ag05 Ag0G 123.15(13) 2_655 3_665 ?
Ag07 Ag05 Ag08 90.95(3) . . ?
Ag07 Ag05 Ag0G 111.04(19) . 3_665 ?
Ag08 Ag05 Ag07 157.78(4) 3_665 . ?
Ag08 Ag05 Ag08 101.67(4) 3_665 . ?
Ag08 Ag05 Ag09 60.10(3) 3_665 . ?
Ag08 Ag05 Ag0G 53.77(19) 3_665 3_665 ?
Ag09 Ag05 Ag07 139.68(4) . . ?
Ag09 Ag05 Ag08 52.48(3) . . ?
Ag09 Ag05 Ag0G 108.63(19) . 3_665 ?
Ag0B Ag05 Ag01 122.53(4) 3_665 . ?
Ag0B Ag05 Ag03 88.35(3) 3_665 2_655 ?
Ag0B Ag05 Ag07 56.18(3) 3_665 . ?
Ag0B Ag05 Ag08 143.50(4) 3_665 . ?
Ag0B Ag05 Ag08 105.52(4) 3_665 3_665 ?
Ag0B Ag05 Ag09 163.57(4) 3_665 . ?
Ag0B Ag05 Ag0F 108.99(4) 3_665 . ?
Ag0B Ag05 Ag0G 55.06(18) 3_665 3_665 ?
Ag0F Ag05 Ag01 110.52(4) . . ?
Ag0F Ag05 Ag03 81.95(4) . 2_655 ?
Ag0F Ag05 Ag07 59.48(3) . . ?
Ag0F Ag05 Ag08 55.98(3) . . ?
Ag0F Ag05 Ag08 142.56(4) . 3_665 ?
Ag0F Ag05 Ag09 83.46(3) . . ?
Ag0F Ag05 Ag0G 145.74(16) . 3_665 ?
Ag0G Ag05 Ag08 155.08(19) 3_665 . ?
C01K Ag05 Ag01 111.3(3) . . ?
C01K Ag05 Ag03 123.8(3) . 2_655 ?
C01K Ag05 Ag03 163.7(3) . . ?
C01K Ag05 Ag07 102.0(3) . . ?
C01K Ag05 Ag08 71.5(3) . . ?
C01K Ag05 Ag08 99.3(3) . 3_665 ?
C01K Ag05 Ag09 54.6(3) . . ?
C01K Ag05 Ag0B 126.2(3) . 3_665 ?
C01K Ag05 Ag0F 47.8(3) . . ?
C01K Ag05 Ag0G 113.1(4) . 3_665 ?
Ag02 Ag06 Ag02 59.64(3) 3_665 . ?
Ag02 Ag06 Ag04 59.35(3) 3_665 . ?
Ag02 Ag06 Ag04 60.83(3) . . ?
Ag02 Ag06 Ag06 90.10(2) 3_665 2_655 ?
Ag02 Ag06 Ag06 60.42(3) 3_665 3_665 ?
Ag02 Ag06 Ag0A 107.88(3) 3_665 . ?
Ag02 Ag06 Ag0A 60.49(3) . . ?
Ag02 Ag06 Ag0C 146.38(4) . . ?
Ag02 Ag06 Ag0C 91.00(3) 3_665 . ?
Ag02 Ag06 Ag0C 147.64(4) 3_665 2_655 ?
Ag02 Ag06 Ag0D 59.78(3) 3_665 . ?
Ag02 Ag06 Ag0D 108.97(3) . . ?
Ag02 Ag06 Ag0H 120.68(4) 3_665 . ?
Ag02 Ag06 Ag0H 119.96(4) . . ?
Ag04 Ag06 Ag0A 58.54(3) . . ?
Ag04 Ag06 Ag0C 120.35(4) . . ?
Ag04 Ag06 Ag0D 58.49(3) . . ?
Ag06 Ag06 Ag02 59.70(3) 2_655 . ?
Ag06 Ag06 Ag02 89.69(2) 3_665 . ?
Ag06 Ag06 Ag04 120.53(3) 2_655 . ?
Ag06 Ag06 Ag04 119.76(3) 3_665 . ?
Ag06 Ag06 Ag06 60.0 2_655 3_665 ?
Ag06 Ag06 Ag0A 147.67(4) 3_665 . ?
Ag06 Ag06 Ag0A 91.95(4) 2_655 . ?
Ag06 Ag06 Ag0C 60.93(4) 2_655 2_655 ?
Ag06 Ag06 Ag0C 108.62(3) 2_655 . ?
Ag06 Ag06 Ag0C 109.65(3) 3_665 2_655 ?
Ag06 Ag06 Ag0C 59.66(3) 3_665 . ?
Ag06 Ag06 Ag0D 90.50(4) 3_665 . ?
Ag06 Ag06 Ag0D 146.61(4) 2_655 . ?
Ag06 Ag06 Ag0H 60.254(18) 3_665 . ?
Ag06 Ag06 Ag0H 60.255(17) 2_655 . ?
Ag0A Ag06 Ag0C 152.23(4) . . ?
Ag0A Ag06 Ag0D 109.91(4) . . ?
Ag0C Ag06 Ag02 91.32(3) 2_655 . ?
Ag0C Ag06 Ag04 121.20(4) 2_655 . ?
Ag0C Ag06 Ag0A 62.67(3) 2_655 . ?
Ag0C Ag06 Ag0C 110.84(4) 2_655 . ?
Ag0C Ag06 Ag0D 61.86(3) . . ?
Ag0C Ag06 Ag0D 151.71(4) 2_655 . ?
Ag0C Ag06 Ag0H 59.29(2) 2_655 . ?
Ag0H Ag06 Ag04 179.17(4) . . ?
Ag0H Ag06 Ag0A 121.95(3) . . ?
Ag0H Ag06 Ag0C 58.87(2) . . ?
Ag0H Ag06 Ag0D 120.73(3) . . ?
Ag0J Ag06 Ag02 112.32(4) . . ?
Ag0J Ag06 Ag02 110.05(4) . 3_665 ?
Ag0J Ag06 Ag04 59.69(3) . . ?
Ag0J Ag06 Ag06 151.14(5) . 2_655 ?
Ag0J Ag06 Ag06 148.07(5) . 3_665 ?
Ag0J Ag06 Ag0A 62.80(3) . . ?
Ag0J Ag06 Ag0C 93.31(4) . 2_655 ?
Ag0J Ag06 Ag0C 91.98(4) . . ?
Ag0J Ag06 Ag0D 61.19(3) . . ?
Ag0J Ag06 Ag0H 119.79(3) . . ?
Ag0J Ag06 Ag0K 60.00(3) . . ?
Ag0K Ag06 Ag02 149.16(4) . 3_665 ?
Ag0K Ag06 Ag02 150.33(4) . . ?
Ag0K Ag06 Ag04 119.69(4) . . ?
Ag0K Ag06 Ag06 111.69(3) . 2_655 ?
Ag0K Ag06 Ag06 110.99(3) . 3_665 ?
Ag0K Ag06 Ag0A 93.44(4) . . ?
Ag0K Ag06 Ag0C 62.06(3) . . ?
Ag0K Ag06 Ag0C 62.29(3) . 2_655 ?
Ag0K Ag06 Ag0D 92.45(4) . . ?
Ag0K Ag06 Ag0H 59.80(3) . . ?
Ag02 Ag07 Ag03 59.16(3) 3_665 2_655 ?
Ag02 Ag07 Ag05 83.60(3) 3_665 . ?
Ag02 Ag07 Ag0D 59.63(3) 3_665 . ?
Ag02 Ag07 Ag0F 134.10(4) 3_665 . ?
Ag02 Ag07 Ag0I 87.05(3) 3_665 . ?
Ag02 Ag07 Ag4 134.42(6) 3_665 . ?
Ag03 Ag07 Ag05 57.09(3) 2_655 . ?
Ag03 Ag07 Ag0D 107.70(3) 2_655 . ?
Ag03 Ag07 Ag0F 79.37(3) 2_655 . ?
Ag03 Ag07 Ag0I 144.08(4) 2_655 . ?
Ag03 Ag07 Ag4 161.77(7) 2_655 . ?
Ag04 Ag07 Ag02 60.07(3) . 3_665 ?
Ag04 Ag07 Ag03 59.34(3) . 2_655 ?
Ag04 Ag07 Ag05 116.23(4) . . ?
Ag04 Ag07 Ag0D 59.04(3) . . ?
Ag04 Ag07 Ag0F 116.16(4) . . ?
Ag04 Ag07 Ag0I 116.25(3) . . ?
Ag04 Ag07 Ag4 113.44(7) . . ?
Ag0B Ag07 Ag02 57.22(3) 3_665 3_665 ?
Ag0B Ag07 Ag03 87.95(3) 3_665 2_655 ?
Ag0B Ag07 Ag04 117.28(4) 3_665 . ?
Ag0B Ag07 Ag05 56.79(3) 3_665 . ?
Ag0B Ag07 Ag0D 89.16(3) 3_665 . ?
Ag0B Ag07 Ag0F 106.37(4) 3_665 . ?
Ag0B Ag07 Ag0I 61.51(3) 3_665 . ?
Ag0B Ag07 Ag0V 140.38(5) 3_665 . ?
Ag0B Ag07 Ag4 109.63(7) 3_665 . ?
Ag0D Ag07 Ag05 140.61(4) . . ?
Ag0D Ag07 Ag0F 163.37(4) . . ?
Ag0D Ag07 Ag4 78.20(6) . . ?
Ag0F Ag07 Ag05 55.92(3) . . ?
Ag0F Ag07 Ag4 90.71(6) . . ?
Ag0I Ag07 Ag05 111.45(4) . . ?
Ag0I Ag07 Ag0D 57.22(3) . . ?
Ag0I Ag07 Ag0F 125.03(4) . . ?
Ag0I Ag07 Ag4 53.67(6) . . ?
Ag0V Ag07 Ag02 115.23(5) . 3_665 ?
Ag0V Ag07 Ag03 123.35(5) . 2_655 ?
Ag0V Ag07 Ag04 70.15(5) . . ?
Ag0V Ag07 Ag05 159.09(5) . . ?
Ag0V Ag07 Ag0D 60.26(4) . . ?
Ag0V Ag07 Ag0F 103.18(5) . . ?
Ag0V Ag07 Ag0I 80.02(5) . . ?
C01U Ag07 Ag02 170.1(4) . 3_665 ?
C01U Ag07 Ag03 117.8(4) . 2_655 ?
C01U Ag07 Ag04 110.0(4) . . ?
C01U Ag07 Ag05 102.8(3) . . ?
C01U Ag07 Ag0B 132.7(4) . 3_665 ?
C01U Ag07 Ag0D 115.7(3) . . ?
C01U Ag07 Ag0F 49.0(3) . . ?
C01U Ag07 Ag0I 97.5(4) . . ?
C01U Ag07 Ag0V 57.4(3) . . ?
C01U Ag07 Ag4 46.3(4) . . ?
Ag4 Ag07 Ag05 128.56(6) . . ?
Ag01 Ag08 Ag03 56.53(3) . 2_655 ?
Ag01 Ag08 Ag05 59.40(3) . 2_655 ?
Ag01 Ag08 Ag05 54.59(2) . . ?
Ag01 Ag08 Ag09 59.84(3) . 2_655 ?
Ag01 Ag08 Ag0F 108.02(4) . . ?
Ag03 Ag08 Ag05 53.53(2) 2_655 . ?
Ag05 Ag08 Ag03 55.60(3) 2_655 2_655 ?
Ag05 Ag08 Ag05 100.49(4) 2_655 . ?
Ag05 Ag08 Ag09 62.04(3) 2_655 2_655 ?
Ag05 Ag08 Ag0F 131.30(4) 2_655 . ?
Ag09 Ag08 Ag01 61.74(3) . . ?
Ag09 Ag08 Ag03 106.01(3) 2_655 2_655 ?
Ag09 Ag08 Ag03 105.59(4) . 2_655 ?
Ag09 Ag08 Ag05 58.67(3) . . ?
Ag09 Ag08 Ag05 109.94(4) 2_655 . ?
Ag09 Ag08 Ag05 117.24(4) . 2_655 ?
Ag09 Ag08 Ag09 71.32(4) . 2_655 ?
Ag09 Ag08 Ag0F 85.93(4) . . ?
Ag0F Ag08 Ag03 77.78(3) . 2_655 ?
Ag0F Ag08 Ag05 53.63(3) . . ?
Ag0F Ag08 Ag09 157.18(4) . 2_655 ?
Ag0G Ag08 Ag01 115.2(2) . . ?
Ag0G Ag08 Ag03 62.90(17) . 2_655 ?
Ag0G Ag08 Ag05 104.30(15) . . ?
Ag0G Ag08 Ag05 69.2(3) . 2_655 ?
Ag0G Ag08 Ag09 161.91(19) . . ?
Ag0G Ag08 Ag09 124.0(3) . 2_655 ?
Ag0G Ag08 Ag0F 78.1(2) . . ?
C01H Ag08 Ag01 92.0(3) . . ?
C01H Ag08 Ag03 148.5(3) . 2_655 ?
C01H Ag08 Ag05 112.2(3) . 2_655 ?
C01H Ag08 Ag05 109.4(3) . . ?
C01H Ag08 Ag09 50.8(3) . . ?
C01H Ag08 Ag09 50.9(3) . 2_655 ?
C01H Ag08 Ag0F 115.3(3) . . ?
C01H Ag08 Ag0G 145.1(4) . . ?
C01H Ag08 Ag7 144.8(3) . . ?
C01V Ag08 Ag01 156.2(3) . . ?
C01V Ag08 Ag03 100.8(3) . 2_655 ?
C01V Ag08 Ag05 116.3(3) . 2_655 ?
C01V Ag08 Ag05 107.7(3) . . ?
C01V Ag08 Ag09 141.9(3) . 2_655 ?
C01V Ag08 Ag09 126.3(3) . . ?
C01V Ag08 Ag0F 55.2(3) . . ?
C01V Ag08 Ag0G 49.1(4) . . ?
C01V Ag08 C01H 110.2(4) . . ?
C01V Ag08 Ag7 48.7(3) . . ?
Ag7 Ag08 Ag01 115.62(6) . . ?
Ag7 Ag08 Ag03 63.28(6) . 2_655 ?
Ag7 Ag08 Ag05 104.47(6) . . ?
Ag7 Ag08 Ag05 69.61(5) . 2_655 ?
Ag7 Ag08 Ag09 124.21(6) . 2_655 ?
Ag7 Ag08 Ag09 161.94(7) . . ?
Ag7 Ag08 Ag0F 77.95(6) . . ?
Ag01 Ag09 Ag05 57.45(3) . . ?
Ag01 Ag09 Ag08 58.21(2) . 3_665 ?
Ag01 Ag09 Ag09 54.580(18) . 3_665 ?
Ag01 Ag09 Ag09 54.580(19) . 2_655 ?
Ag05 Ag09 Ag09 106.81(2) . 2_655 ?
Ag05 Ag09 Ag09 99.14(3) . 3_665 ?
Ag08 Ag09 Ag01 59.98(2) . . ?
Ag08 Ag09 Ag05 57.86(3) 3_665 . ?
Ag08 Ag09 Ag05 68.85(3) . . ?
Ag08 Ag09 Ag08 112.90(4) . 3_665 ?
Ag08 Ag09 Ag09 52.13(3) 3_665 3_665 ?
Ag08 Ag09 Ag09 102.67(3) 3_665 2_655 ?
Ag08 Ag09 Ag09 56.54(3) . 2_655 ?
Ag08 Ag09 Ag09 106.29(3) . 3_665 ?
Ag09 Ag09 Ag09 60.0 3_665 2_655 ?
C01H Ag09 Ag01 91.4(3) . . ?
C01H Ag09 Ag01 89.4(2) 3_665 . ?
C01H Ag09 Ag05 105.9(3) 3_665 . ?
C01H Ag09 Ag05 120.6(3) . . ?
C01H Ag09 Ag08 147.2(3) 3_665 . ?
C01H Ag09 Ag08 146.2(3) . 3_665 ?
C01H Ag09 Ag08 51.8(3) . . ?
C01H Ag09 Ag08 48.7(2) 3_665 3_665 ?
C01H Ag09 Ag09 97.4(3) 3_665 2_655 ?
C01H Ag09 Ag09 43.6(3) . 2_655 ?
C01H Ag09 Ag09 99.5(3) . 3_665 ?
C01H Ag09 Ag09 41.2(3) 3_665 3_665 ?
C01H Ag09 C01H 124.5(6) . 3_665 ?
C01H Ag09 C01J 103.0(4) 3_665 . ?
C01H Ag09 C01J 122.6(4) . . ?
C01H Ag09 C01K 110.4(5) . . ?
C01H Ag09 C01K 123.5(4) 3_665 . ?
C01J Ag09 Ag01 121.9(2) . . ?
C01J Ag09 Ag05 64.6(2) . . ?
C01J Ag09 Ag08 88.6(2) . 3_665 ?
C01J Ag09 Ag08 103.3(2) . . ?
C01J Ag09 Ag09 159.4(2) . 2_655 ?
C01J Ag09 Ag09 137.7(2) . 3_665 ?
C01K Ag09 Ag01 102.5(2) . . ?
C01K Ag09 Ag05 47.2(2) . . ?
C01K Ag09 Ag08 78.0(3) . . ?
C01K Ag09 Ag08 92.0(3) . 3_665 ?
C01K Ag09 Ag09 143.2(3) . 3_665 ?
C01K Ag09 Ag09 134.5(3) . 2_655 ?
C01K Ag09 C01J 26.3(2) . . ?
Ag02 Ag0A Ag0C 88.20(3) . 2_655 ?
Ag02 Ag0A Ag0D 58.40(3) . 2_655 ?
Ag02 Ag0A Ag0J 106.25(4) . . ?
Ag02 Ag0A Ag0U 131.62(5) . . ?
Ag02 Ag0A Ag6 109.90(6) . . ?
Ag04 Ag0A Ag02 61.16(3) . . ?
Ag04 Ag0A Ag06 60.59(3) . . ?
Ag04 Ag0A Ag0B 59.37(3) . . ?
Ag04 Ag0A Ag0C 118.84(4) . 2_655 ?
Ag04 Ag0A Ag0D 119.56(4) . 2_655 ?
Ag04 Ag0A Ag0J 58.26(3) . . ?
Ag04 Ag0A Ag0U 72.67(4) . . ?
Ag04 Ag0A Ag6 74.92(7) . . ?
Ag06 Ag0A Ag02 59.45(3) . . ?
Ag06 Ag0A Ag0C 58.25(3) . 2_655 ?
Ag06 Ag0A Ag0D 88.44(3) . 2_655 ?
Ag06 Ag0A Ag0J 56.43(3) . . ?
Ag06 Ag0A Ag0U 109.88(5) . . ?
Ag06 Ag0A Ag6 133.88(8) . . ?
Ag0B Ag0A Ag02 55.71(3) . . ?
Ag0B Ag0A Ag06 105.83(3) . . ?
Ag0B Ag0A Ag0C 141.10(4) . 2_655 ?
Ag0B Ag0A Ag0D 86.33(3) . 2_655 ?
Ag0B Ag0A Ag0J 114.59(4) . . ?
Ag0B Ag0A Ag0U 89.46(4) . . ?
Ag0B Ag0A Ag6 55.35(6) . . ?
Ag0D Ag0A Ag0C 59.99(3) 2_655 2_655 ?
Ag0D Ag0A Ag0U 161.66(5) 2_655 . ?
Ag0D Ag0A Ag6 126.23(8) 2_655 . ?
Ag0E Ag0A Ag02 115.99(4) 2_655 . ?
Ag0E Ag0A Ag04 176.01(5) 2_655 . ?
Ag0E Ag0A Ag06 115.74(4) 2_655 . ?
Ag0E Ag0A Ag0B 121.94(4) 2_655 . ?
Ag0E Ag0A Ag0C 57.54(3) 2_655 2_655 ?
Ag0E Ag0A Ag0D 57.67(3) 2_655 2_655 ?
Ag0E Ag0A Ag0I 60.96(3) 2_655 2_655 ?
Ag0E Ag0A Ag0J 121.68(4) 2_655 . ?
Ag0E Ag0A Ag0U 110.77(5) 2_655 . ?
Ag0E Ag0A Ag6 109.00(7) 2_655 . ?
Ag0I Ag0A Ag02 87.36(3) 2_655 . ?
Ag0I Ag0A Ag04 120.63(4) 2_655 . ?
Ag0I Ag0A Ag06 142.46(4) 2_655 . ?
Ag0I Ag0A Ag0B 61.30(3) 2_655 . ?
Ag0I Ag0A Ag0C 107.84(4) 2_655 2_655 ?
Ag0I Ag0A Ag0D 57.24(3) 2_655 2_655 ?
Ag0I Ag0A Ag0J 160.36(5) 2_655 . ?
Ag0I Ag0A Ag0U 105.29(5) 2_655 . ?
Ag0I Ag0A Ag6 70.76(8) 2_655 . ?
Ag0J Ag0A Ag0C 87.08(3) . 2_655 ?
Ag0J Ag0A Ag0D 142.12(4) . 2_655 ?
Ag0J Ag0A Ag0U 55.09(4) . . ?
Ag0J Ag0A Ag6 91.01(8) . . ?
Ag0N Ag0A Ag02 143.30(4) . . ?
Ag0N Ag0A Ag04 118.69(4) . . ?
Ag0N Ag0A Ag06 87.63(4) . . ?
Ag0N Ag0A Ag0B 159.97(5) . . ?
Ag0N Ag0A Ag0C 58.74(3) . 2_655 ?
Ag0N Ag0A Ag0D 109.23(4) . 2_655 ?
Ag0N Ag0A Ag0E 61.57(3) . 2_655 ?
Ag0N Ag0A Ag0I 116.02(4) . 2_655 ?
Ag0N Ag0A Ag0J 60.46(3) . . ?
Ag0N Ag0A Ag0U 71.78(4) . . ?
Ag0N Ag0A Ag6 104.63(7) . . ?
Ag0U Ag0A Ag0C 128.63(4) . 2_655 ?
Ag6 Ag0A Ag0C 161.56(6) . 2_655 ?
Ag02 Ag0B Ag03 63.01(3) . 2_655 ?
Ag02 Ag0B Ag04 63.89(3) . . ?
Ag02 Ag0B Ag05 92.21(4) . 2_655 ?
Ag02 Ag0B Ag07 62.99(3) . 2_655 ?
Ag02 Ag0B Ag0A 63.03(3) . . ?
Ag02 Ag0B Ag0G 124.73(17) . . ?
Ag02 Ag0B Ag0I 90.06(4) . 2_655 ?
Ag02 Ag0B Ag0T 137.92(5) . . ?
Ag02 Ag0B Ag6 126.19(8) . . ?
Ag02 Ag0B Ag7 124.96(7) . . ?
Ag04 Ag0B Ag03 58.76(3) . 2_655 ?
Ag04 Ag0B Ag0A 59.72(3) . . ?
Ag04 Ag0B Ag0I 118.46(4) . 2_655 ?
Ag04 Ag0B Ag0T 103.20(6) . . ?
Ag04 Ag0B Ag7 77.30(6) . . ?
Ag05 Ag0B Ag03 57.41(3) 2_655 2_655 ?
Ag05 Ag0B Ag04 115.86(4) 2_655 . ?
Ag05 Ag0B Ag0A 154.69(4) 2_655 . ?
Ag05 Ag0B Ag0G 70.3(3) 2_655 . ?
Ag05 Ag0B Ag0I 120.10(4) 2_655 2_655 ?
Ag05 Ag0B Ag0T 127.35(5) 2_655 . ?
Ag05 Ag0B Ag7 70.60(6) 2_655 . ?
Ag07 Ag0B Ag03 96.77(4) 2_655 2_655 ?
Ag07 Ag0B Ag04 126.88(4) 2_655 . ?
Ag07 Ag0B Ag05 67.02(3) 2_655 2_655 ?
Ag07 Ag0B Ag0A 95.10(4) 2_655 . ?
Ag07 Ag0B Ag0G 137.0(3) 2_655 . ?
Ag07 Ag0B Ag0I 61.34(3) 2_655 2_655 ?
Ag07 Ag0B Ag0T 115.38(6) 2_655 . ?
Ag07 Ag0B Ag7 137.24(7) 2_655 . ?
Ag0A Ag0B Ag03 110.32(3) . 2_655 ?
Ag0A Ag0B Ag0I 58.77(3) . 2_655 ?
Ag0A Ag0B Ag0T 75.79(4) . . ?
Ag0G Ag0B Ag03 63.58(19) . 2_655 ?
Ag0G Ag0B Ag04 77.3(2) . . ?
Ag0G Ag0B Ag0A 127.0(3) . . ?
Ag0G Ag0B Ag0I 144.49(19) . 2_655 ?
Ag0G Ag0B Ag0T 86.5(2) . . ?
Ag0I Ag0B Ag03 151.85(4) 2_655 2_655 ?
Ag0T Ag0B Ag03 146.96(6) . 2_655 ?
Ag0T Ag0B Ag0I 59.78(5) . 2_655 ?
C023 Ag0B Ag02 173.9(4) . . ?
C023 Ag0B Ag03 112.6(4) . 2_655 ?
C023 Ag0B Ag04 118.3(4) . . ?
C023 Ag0B Ag05 81.7(4) . 2_655 ?
C023 Ag0B Ag07 114.6(4) . 2_655 ?
C023 Ag0B Ag0A 123.1(4) . . ?
C023 Ag0B Ag0G 52.6(4) . . ?
C023 Ag0B Ag0I 93.5(4) . 2_655 ?
C023 Ag0B Ag0T 48.1(4) . . ?
C023 Ag0B Ag6 59.8(4) . . ?
C023 Ag0B Ag7 52.4(4) . . ?
Ag6 Ag0B Ag03 127.99(8) . 2_655 ?
Ag6 Ag0B Ag04 79.49(9) . . ?
Ag6 Ag0B Ag05 140.54(7) . 2_655 ?
Ag6 Ag0B Ag07 134.52(8) . 2_655 ?
Ag6 Ag0B Ag0A 64.77(7) . . ?
Ag6 Ag0B Ag7 78.75(9) . . ?
Ag7 Ag0B Ag03 63.86(6) . 2_655 ?
Ag7 Ag0B Ag0A 126.85(7) . . ?
Ag06 Ag0C Ag06 59.40(4) 3_665 . ?
Ag06 Ag0C Ag0A 59.09(3) 3_665 3_665 ?
Ag06 Ag0C Ag0A 89.02(3) . 3_665 ?
Ag06 Ag0C Ag0D 59.20(3) . . ?
Ag06 Ag0C Ag0D 88.81(3) 3_665 . ?
Ag06 Ag0C Ag0K 56.92(3) . . ?
Ag06 Ag0C Ag0K 106.55(4) 3_665 . ?
Ag06 Ag0C Ag0K 106.50(4) . 3_665 ?
Ag06 Ag0C Ag0K 57.41(3) 3_665 3_665 ?
Ag06 Ag0C Ag0Y 110.71(6) . 3_665 ?
Ag06 Ag0C Ag0Y 129.33(8) 3_665 3_665 ?
Ag06 Ag0C Ag1 110.64(9) 3_665 . ?
Ag06 Ag0C Ag1 130.88(10) . . ?
Ag0D Ag0C Ag0A 59.80(3) . 3_665 ?
Ag0E Ag0C Ag06 116.76(4) . . ?
Ag0E Ag0C Ag06 116.61(4) . 3_665 ?
Ag0E Ag0C Ag0A 57.58(3) . 3_665 ?
Ag0E Ag0C Ag0D 57.61(3) . . ?
Ag0E Ag0C Ag0H 176.46(4) . . ?
Ag0E Ag0C Ag0K 121.89(5) . . ?
Ag0E Ag0C Ag0K 122.30(5) . 3_665 ?
Ag0E Ag0C Ag0N 60.75(4) . 3_665 ?
Ag0E Ag0C Ag0Y 111.60(7) . 3_665 ?
Ag0E Ag0C Ag1 110.27(9) . . ?
Ag0H Ag0C Ag06 60.18(3) . . ?
Ag0H Ag0C Ag06 60.61(3) . 3_665 ?
Ag0H Ag0C Ag0A 119.70(4) . 3_665 ?
Ag0H Ag0C Ag0D 119.37(4) . . ?
Ag0H Ag0C Ag0K 58.52(3) . . ?
Ag0H Ag0C Ag0K 58.64(3) . 3_665 ?
Ag0H Ag0C Ag0Y 71.69(6) . 3_665 ?
Ag0H Ag0C Ag1 73.15(9) . . ?
Ag0K Ag0C Ag0A 88.56(4) 3_665 3_665 ?
Ag0K Ag0C Ag0A 142.99(4) . 3_665 ?
Ag0K Ag0C Ag0D 87.94(4) . . ?
Ag0K Ag0C Ag0D 143.49(4) 3_665 . ?
Ag0K Ag0C Ag0K 113.06(5) 3_665 . ?
Ag0K Ag0C Ag1 86.93(12) . . ?
Ag0K Ag0C Ag1 54.93(9) 3_665 . ?
Ag0L Ag0C Ag06 143.32(4) . 3_665 ?
Ag0L Ag0C Ag06 87.95(4) . . ?
Ag0L Ag0C Ag0A 108.33(4) . 3_665 ?
Ag0L Ag0C Ag0D 58.08(3) . . ?
Ag0L Ag0C Ag0E 61.05(4) . . ?
Ag0L Ag0C Ag0H 119.54(4) . . ?
Ag0L Ag0C Ag0K 61.03(4) . . ?
Ag0L Ag0C Ag0K 158.21(4) . 3_665 ?
Ag0L Ag0C Ag0N 116.02(4) . 3_665 ?
Ag0L Ag0C Ag0Y 75.13(8) . 3_665 ?
Ag0L Ag0C Ag1 103.28(9) . . ?
Ag0N Ag0C Ag06 141.96(4) 3_665 . ?
Ag0N Ag0C Ag06 86.82(4) 3_665 3_665 ?
Ag0N Ag0C Ag0A 56.51(3) 3_665 3_665 ?
Ag0N Ag0C Ag0D 107.22(4) 3_665 . ?
Ag0N Ag0C Ag0H 120.24(4) 3_665 . ?
Ag0N Ag0C Ag0K 61.61(4) 3_665 3_665 ?
Ag0N Ag0C Ag0K 160.23(4) 3_665 . ?
Ag0N Ag0C Ag0Y 104.09(6) 3_665 3_665 ?
Ag0N Ag0C Ag1 74.56(12) 3_665 . ?
Ag0Y Ag0C Ag0A 160.20(6) 3_665 3_665 ?
Ag0Y Ag0C Ag0D 131.46(9) 3_665 . ?
Ag0Y Ag0C Ag0K 84.38(8) 3_665 3_665 ?
Ag0Y Ag0C Ag0K 56.19(6) 3_665 . ?
Ag1 Ag0C Ag0A 129.51(12) . 3_665 ?
Ag1 Ag0C Ag0D 160.54(9) . . ?
Ag02 Ag0D Ag06 59.12(3) 3_665 . ?
Ag02 Ag0D Ag07 58.99(3) 3_665 . ?
Ag02 Ag0D Ag0A 59.45(3) 3_665 3_665 ?
Ag02 Ag0D Ag0C 88.92(3) 3_665 . ?
Ag02 Ag0D Ag0J 105.97(4) 3_665 . ?
Ag02 Ag0D Ag0P 150.36(4) 3_665 . ?
Ag04 Ag0D Ag02 59.73(3) . 3_665 ?
Ag04 Ag0D Ag06 60.28(3) . . ?
Ag04 Ag0D Ag07 58.70(3) . . ?
Ag04 Ag0D Ag0A 119.18(4) . 3_665 ?
Ag04 Ag0D Ag0C 119.23(4) . . ?
Ag04 Ag0D Ag0J 58.86(3) . . ?
Ag04 Ag0D Ag0P 125.31(4) . . ?
Ag04 Ag0D Ag0V 68.80(4) . . ?
Ag06 Ag0D Ag07 107.80(3) . . ?
Ag06 Ag0D Ag0A 89.11(3) . 3_665 ?
Ag06 Ag0D Ag0C 58.95(3) . . ?
Ag06 Ag0D Ag0P 150.52(4) . . ?
Ag07 Ag0D Ag0A 89.33(3) . 3_665 ?
Ag07 Ag0D Ag0C 145.02(4) . . ?
Ag07 Ag0D Ag0P 96.98(4) . . ?
Ag0A Ag0D Ag0C 60.21(3) 3_665 . ?
Ag0A Ag0D Ag0P 107.28(4) 3_665 . ?
Ag0C Ag0D Ag0P 107.74(4) . . ?
Ag0E Ag0D Ag02 117.11(4) . 3_665 ?
Ag0E Ag0D Ag04 176.18(5) . . ?
Ag0E Ag0D Ag06 116.55(4) . . ?
Ag0E Ag0D Ag07 122.20(4) . . ?
Ag0E Ag0D Ag0A 57.74(3) . 3_665 ?
Ag0E Ag0D Ag0C 57.64(3) . . ?
Ag0E Ag0D Ag0J 121.83(4) . . ?
Ag0E Ag0D Ag0L 60.81(3) . . ?
Ag0E Ag0D Ag0P 58.51(3) . . ?
Ag0E Ag0D Ag0V 114.95(5) . . ?
Ag0I Ag0D Ag02 88.75(3) . 3_665 ?
Ag0I Ag0D Ag04 119.52(4) . . ?
Ag0I Ag0D Ag06 144.01(4) . . ?
Ag0I Ag0D Ag07 60.83(3) . . ?
Ag0I Ag0D Ag0A 58.50(3) . 3_665 ?
Ag0I Ag0D Ag0C 109.07(4) . . ?
Ag0I Ag0D Ag0E 61.46(3) . . ?
Ag0I Ag0D Ag0J 158.08(5) . . ?
Ag0I Ag0D Ag0L 115.72(4) . . ?
Ag0I Ag0D Ag0P 62.94(4) . . ?
Ag0I Ag0D Ag0V 80.40(5) . . ?
Ag0J Ag0D Ag06 56.86(3) . . ?
Ag0J Ag0D Ag07 112.74(4) . . ?
Ag0J Ag0D Ag0A 143.16(4) . 3_665 ?
Ag0J Ag0D Ag0C 87.77(3) . . ?
Ag0J Ag0D Ag0P 99.18(4) . . ?
Ag0L Ag0D Ag02 142.61(4) . 3_665 ?
Ag0L Ag0D Ag04 120.03(4) . . ?
Ag0L Ag0D Ag06 87.40(3) . . ?
Ag0L Ag0D Ag07 157.31(4) . . ?
Ag0L Ag0D Ag0A 108.10(4) . 3_665 ?
Ag0L Ag0D Ag0C 57.40(3) . . ?
Ag0L Ag0D Ag0J 61.17(3) . . ?
Ag0L Ag0D Ag0P 64.49(4) . . ?
Ag0L Ag0D Ag0V 100.23(5) . . ?
Ag0V Ag0D Ag02 112.00(4) . 3_665 ?
Ag0V Ag0D Ag06 124.39(5) . . ?
Ag0V Ag0D Ag07 57.37(4) . . ?
Ag0V Ag0D Ag0A 137.04(5) . 3_665 ?
Ag0V Ag0D Ag0C 157.60(4) . . ?
Ag0V Ag0D Ag0J 79.05(5) . . ?
Ag0V Ag0D Ag0P 57.52(4) . . ?
Ag0A Ag0E Ag0I 60.06(3) 3_665 . ?
Ag0A Ag0E Ag0L 112.94(4) 3_665 . ?
Ag0A Ag0E Ag0M 65.48(3) 3_665 3_665 ?
Ag0A Ag0E Ag0N 58.68(3) 3_665 3_665 ?
Ag0A Ag0E Ag0O 111.93(4) 3_665 . ?
Ag0A Ag0E Ag0P 118.09(4) 3_665 . ?
Ag0A Ag0E Ag0Q 113.78(5) 3_665 . ?
Ag0A Ag0E Ag0R 119.73(5) 3_665 . ?
Ag0A Ag0E Ag0S 176.72(5) 3_665 . ?
Ag0C Ag0E Ag0A 64.87(3) . 3_665 ?
Ag0C Ag0E Ag0I 113.00(4) . . ?
Ag0C Ag0E Ag0L 59.43(4) . . ?
Ag0C Ag0E Ag0M 119.11(5) . 3_665 ?
Ag0C Ag0E Ag0N 60.31(4) . 3_665 ?
Ag0C Ag0E Ag0O 175.94(4) . . ?
Ag0C Ag0E Ag0P 118.89(5) . . ?
Ag0C Ag0E Ag0Q 111.94(4) . . ?
Ag0C Ag0E Ag0R 65.21(4) . . ?
Ag0C Ag0E Ag0S 112.91(5) . . ?
Ag0D Ag0E Ag0A 64.59(3) . 3_665 ?
Ag0D Ag0E Ag0C 64.74(3) . . ?
Ag0D Ag0E Ag0I 59.17(3) . . ?
Ag0D Ag0E Ag0L 59.94(3) . . ?
Ag0D Ag0E Ag0M 119.03(4) . 3_665 ?
Ag0D Ag0E Ag0N 112.55(4) . 3_665 ?
Ag0D Ag0E Ag0O 111.86(4) . . ?
Ag0D Ag0E Ag0P 64.88(4) . . ?
Ag0D Ag0E Ag0Q 176.62(5) . . ?
Ag0D Ag0E Ag0R 118.22(5) . . ?
Ag0D Ag0E Ag0S 112.43(5) . . ?
Ag0I Ag0E Ag0O 62.94(3) . . ?
Ag0I Ag0E Ag0P 64.49(4) . . ?
Ag0I Ag0E Ag0Q 123.00(5) . . ?
Ag0I Ag0E Ag0R 177.35(5) . . ?
Ag0I Ag0E Ag0S 120.02(5) . . ?
Ag0L Ag0E Ag0I 112.93(4) . . ?
Ag0L Ag0E Ag0M 178.38(5) . 3_665 ?
Ag0L Ag0E Ag0N 114.19(5) . 3_665 ?
Ag0L Ag0E Ag0O 121.35(5) . . ?
Ag0L Ag0E Ag0P 66.56(4) . . ?
Ag0L Ag0E Ag0Q 119.36(4) . . ?
Ag0L Ag0E Ag0R 64.55(4) . . ?
Ag0L Ag0E Ag0S 63.85(4) . . ?
Ag0M Ag0E Ag0I 66.74(4) 3_665 . ?
Ag0M Ag0E Ag0O 60.04(4) 3_665 . ?
Ag0M Ag0E Ag0P 114.34(5) 3_665 . ?
Ag0M Ag0E Ag0Q 61.59(4) 3_665 . ?
Ag0M Ag0E Ag0R 115.75(5) 3_665 . ?
Ag0M Ag0E Ag0S 117.73(5) 3_665 . ?
Ag0N Ag0E Ag0I 112.67(4) 3_665 . ?
Ag0N Ag0E Ag0M 64.84(4) 3_665 3_665 ?
Ag0N Ag0E Ag0O 120.69(5) 3_665 . ?
Ag0N Ag0E Ag0P 176.77(4) 3_665 . ?
Ag0N Ag0E Ag0Q 64.44(4) 3_665 . ?
Ag0N Ag0E Ag0R 68.40(4) 3_665 . ?
Ag0N Ag0E Ag0S 122.77(5) 3_665 . ?
Ag0P Ag0E Ag0O 59.86(4) . . ?
Ag0P Ag0E Ag0Q 118.18(5) . . ?
Ag0P Ag0E Ag0S 60.45(4) . . ?
Ag0Q Ag0E Ag0O 71.42(4) . . ?
Ag0Q Ag0E Ag0S 69.13(4) . . ?
Ag0R Ag0E Ag0O 118.84(4) . . ?
Ag0R Ag0E Ag0P 114.37(5) . . ?
Ag0R Ag0E Ag0Q 59.63(4) . . ?
Ag0R Ag0E Ag0S 60.02(4) . . ?
Ag0S Ag0E Ag0O 70.17(4) . . ?
Ag05 Ag0F Ag07 64.60(3) . . ?
Ag05 Ag0F Ag08 70.38(3) . . ?
Ag08 Ag0F Ag07 102.38(4) . . ?
C01K Ag0F Ag05 52.3(3) . . ?
C01K Ag0F Ag07 110.7(3) . . ?
C01K Ag0F Ag08 82.3(4) . . ?
C01K Ag0F C01U 136.4(5) . . ?
C01K Ag0F C01V 119.0(5) . . ?
C01U Ag0F Ag05 109.0(3) . . ?
C01U Ag0F Ag07 46.7(3) . . ?
C01U Ag0F Ag08 132.9(4) . . ?
C01U Ag0F C01V 104.6(5) . . ?
C01V Ag0F Ag05 116.9(2) . . ?
C01V Ag0F Ag07 112.3(3) . . ?
C01V Ag0F Ag08 47.9(3) . . ?
Ag03 Ag0G Ag05 52.2(2) 2_655 2_655 ?
Ag08 Ag0G Ag03 62.4(2) . 2_655 ?
Ag08 Ag0G Ag05 57.0(3) . 2_655 ?
Ag08 Ag0G Ag0B 108.1(4) . . ?
Ag08 Ag0G Cl10 141.3(3) . . ?
Ag0B Ag0G Ag03 60.5(2) . 2_655 ?
Ag0B Ag0G Ag05 54.6(2) . 2_655 ?
Ag0B Ag0G Cl10 83.8(3) . . ?
Cl10 Ag0G Ag03 95.9(2) . 2_655 ?
Cl10 Ag0G Ag05 135.4(3) . 2_655 ?
C01V Ag0G Ag03 102.1(5) . 2_655 ?
C01V Ag0G Ag05 106.5(6) . 2_655 ?
C01V Ag0G Ag08 51.3(4) . . ?
C01V Ag0G Ag0B 159.2(7) . . ?
C01V Ag0G Cl10 110.8(6) . . ?
C01V Ag0G C023 137.9(6) . . ?
C023 Ag0G Ag03 107.5(6) . 2_655 ?
C023 Ag0G Ag05 71.3(5) . 2_655 ?
C023 Ag0G Ag08 120.7(7) . . ?
C023 Ag0G Ag0B 50.2(4) . . ?
C023 Ag0G Cl10 95.5(5) . . ?
Ag06 Ag0H Ag06 59.49(4) 3_665 . ?
Ag06 Ag0H Ag06 59.49(4) 2_655 3_665 ?
Ag06 Ag0H Ag06 59.49(4) 2_655 . ?
Ag0C Ag0H Ag06 60.95(3) . . ?
Ag0C Ag0H Ag06 60.94(3) 2_655 2_655 ?
Ag0C Ag0H Ag06 60.10(3) 2_655 . ?
Ag0C Ag0H Ag06 60.94(3) 3_665 3_665 ?
Ag0C Ag0H Ag06 109.68(5) 3_665 . ?
Ag0C Ag0H Ag06 60.10(3) 3_665 2_655 ?
Ag0C Ag0H Ag06 109.69(4) . 2_655 ?
Ag0C Ag0H Ag06 109.69(5) 2_655 3_665 ?
Ag0C Ag0H Ag06 60.10(3) . 3_665 ?
Ag0C Ag0H Ag0C 113.33(2) 3_665 . ?
Ag0C Ag0H Ag0C 113.33(2) 2_655 . ?
Ag0C Ag0H Ag0C 113.33(2) 3_665 2_655 ?
Ag0K Ag0H Ag06 109.10(4) 2_655 . ?
Ag0K Ag0H Ag06 109.10(4) . 3_665 ?
Ag0K Ag0H Ag06 109.78(4) 3_665 . ?
Ag0K Ag0H Ag06 109.77(4) . 2_655 ?
Ag0K Ag0H Ag06 109.10(4) 3_665 2_655 ?
Ag0K Ag0H Ag06 58.33(3) 3_665 3_665 ?
Ag0K Ag0H Ag06 58.33(3) . . ?
Ag0K Ag0H Ag06 58.33(3) 2_655 2_655 ?
Ag0K Ag0H Ag06 109.78(4) 2_655 3_665 ?
Ag0K Ag0H Ag0C 168.02(6) 3_665 2_655 ?
Ag0K Ag0H Ag0C 168.01(6) . 3_665 ?
Ag0K Ag0H Ag0C 62.31(3) 3_665 3_665 ?
Ag0K Ag0H Ag0C 62.31(3) 2_655 2_655 ?
Ag0K Ag0H Ag0C 62.31(3) . . ?
Ag0K Ag0H Ag0C 62.07(3) 3_665 . ?
Ag0K Ag0H Ag0C 168.02(6) 2_655 . ?
Ag0K Ag0H Ag0C 62.07(3) . 2_655 ?
Ag0K Ag0H Ag0C 62.07(3) 2_655 3_665 ?
Ag0K Ag0H Ag0K 119.676(7) 2_655 3_665 ?
Ag0K Ag0H Ag0K 119.676(7) 2_655 . ?
Ag0K Ag0H Ag0K 119.677(7) 3_665 . ?
Cl15 Ag0H Ag06 145.05(2) . 2_655 ?
Cl15 Ag0H Ag06 145.05(2) . . ?
Cl15 Ag0H Ag06 145.05(2) . 3_665 ?
Cl15 Ag0H Ag0C 105.26(3) . 3_665 ?
Cl15 Ag0H Ag0C 105.26(3) . 2_655 ?
Cl15 Ag0H Ag0C 105.26(3) . . ?
Cl15 Ag0H Ag0K 86.73(3) . . ?
Cl15 Ag0H Ag0K 86.72(3) . 3_665 ?
Cl15 Ag0H Ag0K 86.72(3) . 2_655 ?
Ag07 Ag0I Ag0B 57.15(3) . 3_665 ?
Ag07 Ag0I Ag0M 152.39(5) . 3_665 ?
Ag07 Ag0I Ag0O 150.68(5) . . ?
Ag07 Ag0I Ag0P 97.33(4) . . ?
Ag0A Ag0I Ag07 93.17(4) 3_665 . ?
Ag0A Ag0I Ag0B 59.94(3) 3_665 3_665 ?
Ag0A Ag0I Ag0E 58.98(3) 3_665 . ?
Ag0A Ag0I Ag0M 61.34(3) 3_665 3_665 ?
Ag0A Ag0I Ag0O 108.28(4) 3_665 . ?
Ag0A Ag0I Ag0P 111.17(4) 3_665 . ?
Ag0A Ag0I Ag0T 76.42(6) 3_665 3_665 ?
Ag0B Ag0I Ag0M 98.10(4) 3_665 3_665 ?
Ag0B Ag0I Ag0O 151.63(5) 3_665 . ?
Ag0B Ag0I Ag0P 149.78(5) 3_665 . ?
Ag0D Ag0I Ag07 61.96(3) . . ?
Ag0D Ag0I Ag0A 64.26(3) . 3_665 ?
Ag0D Ag0I Ag0B 89.39(4) . 3_665 ?
Ag0D Ag0I Ag0E 59.37(3) . . ?
Ag0D Ag0I Ag0M 110.22(4) . 3_665 ?
Ag0D Ag0I Ag0O 109.22(4) . . ?
Ag0D Ag0I Ag0P 62.42(4) . . ?
Ag0D Ag0I Ag0T 139.08(6) . 3_665 ?
Ag0E Ag0I Ag07 121.25(4) . . ?
Ag0E Ag0I Ag0B 118.63(4) . 3_665 ?
Ag0E Ag0I Ag0M 56.60(3) . 3_665 ?
Ag0E Ag0I Ag0O 59.54(3) . . ?
Ag0E Ag0I Ag0P 57.78(3) . . ?
Ag0E Ag0I Ag0T 109.71(5) . 3_665 ?
Ag0O Ag0I Ag0M 55.92(4) . 3_665 ?
Ag0O Ag0I Ag0P 56.77(4) . . ?
Ag0P Ag0I Ag0M 101.67(4) . 3_665 ?
Ag0T Ag0I Ag07 111.81(5) 3_665 . ?
Ag0T Ag0I Ag0B 60.00(4) 3_665 3_665 ?
Ag0T Ag0I Ag0M 54.89(4) 3_665 3_665 ?
Ag0T Ag0I Ag0O 92.94(5) 3_665 . ?
Ag0T Ag0I Ag0P 149.70(5) 3_665 . ?
C30 Ag0I Ag07 123.0(8) . . ?
C30 Ag0I Ag0A 135.2(11) . 3_665 ?
C30 Ag0I Ag0B 115.7(7) . 3_665 ?
C30 Ag0I Ag0D 153.3(9) . . ?
C30 Ag0I Ag0E 110.7(6) . . ?
C30 Ag0I Ag0M 76.7(10) . 3_665 ?
C30 Ag0I Ag0O 52.1(6) . . ?
C30 Ag0I Ag0P 91.1(9) . . ?
C30 Ag0I Ag0T 66.5(10) . 3_665 ?
C30 Ag0I Ag4 73.7(11) . . ?
Ag4 Ag0I Ag07 66.42(7) . . ?
Ag4 Ag0I Ag0A 150.80(8) . 3_665 ?
Ag4 Ag0I Ag0D 87.18(7) . . ?
Ag4 Ag0I Ag0E 112.70(7) . . ?
Ag4 Ag0I Ag0M 141.19(7) . 3_665 ?
Ag4 Ag0I Ag0O 85.92(7) . . ?
Ag4 Ag0I Ag0P 54.99(6) . . ?
Ag4 Ag0I Ag0T 129.51(8) . 3_665 ?
Ag04 Ag0J Ag0A 58.67(3) . . ?
Ag04 Ag0J Ag0D 59.53(3) . . ?
Ag04 Ag0J Ag0L 117.59(4) . . ?
Ag04 Ag0J Ag0N 115.21(4) . . ?
Ag04 Ag0J Ag0W 108.29(5) . . ?
Ag04 Ag0J Ag5 106.92(11) . . ?
Ag06 Ag0J Ag04 62.32(3) . . ?
Ag06 Ag0J Ag0A 60.77(3) . . ?
Ag06 Ag0J Ag0D 61.95(3) . . ?
Ag06 Ag0J Ag0K 60.34(3) . . ?
Ag06 Ag0J Ag0L 88.52(4) . . ?
Ag06 Ag0J Ag0N 87.89(4) . . ?
Ag06 Ag0J Ag0W 137.89(6) . . ?
Ag06 Ag0J Ag5 133.08(9) . . ?
Ag0A Ag0J Ag0W 153.06(6) . . ?
Ag0A Ag0J Ag5 74.60(10) . . ?
Ag0D Ag0J Ag0A 108.95(4) . . ?
Ag0D Ag0J Ag0L 58.05(3) . . ?
Ag0D Ag0J Ag0W 77.77(5) . . ?
Ag0D Ag0J Ag5 155.51(10) . . ?
Ag0K Ag0J Ag04 122.66(5) . . ?
Ag0K Ag0J Ag0A 92.44(4) . . ?
Ag0K Ag0J Ag0D 93.10(4) . . ?
Ag0K Ag0J Ag0L 61.62(4) . . ?
Ag0K Ag0J Ag0N 62.84(4) . . ?
Ag0K Ag0J Ag0W 113.59(5) . . ?
Ag0K Ag0J Ag5 111.14(10) . . ?
Ag0L Ag0J Ag0A 147.78(5) . . ?
Ag0L Ag0J Ag0W 58.20(5) . . ?
Ag0L Ag0J Ag5 130.48(11) . . ?
Ag0N Ag0J Ag0A 56.57(3) . . ?
Ag0N Ag0J Ag0D 148.79(5) . . ?
Ag0N Ag0J Ag0L 117.42(4) . . ?
Ag0N Ag0J Ag0W 128.61(5) . . ?
Ag0N Ag0J Ag5 53.74(8) . . ?
Ag0U Ag0J Ag04 76.59(4) . . ?
Ag0U Ag0J Ag06 121.77(5) . . ?
Ag0U Ag0J Ag0A 63.10(4) . . ?
Ag0U Ag0J Ag0D 127.74(5) . . ?
Ag0U Ag0J Ag0K 136.49(6) . . ?
Ag0U Ag0J Ag0L 149.04(6) . . ?
Ag0U Ag0J Ag0N 73.68(5) . . ?
Ag0U Ag0J Ag0W 91.80(7) . . ?
C02Q Ag0J Ag04 117.2(5) . . ?
C02Q Ag0J Ag06 176.0(5) . . ?
C02Q Ag0J Ag0A 115.4(5) . . ?
C02Q Ag0J Ag0D 121.6(5) . . ?
C02Q Ag0J Ag0K 119.9(5) . . ?
C02Q Ag0J Ag0L 95.0(5) . . ?
C02Q Ag0J Ag0N 88.9(5) . . ?
C02Q Ag0J Ag0U 55.0(5) . . ?
C02Q Ag0J Ag0W 46.0(5) . . ?
C02Q Ag0J Ag2 57.4(5) . . ?
C02Q Ag0J Ag5 42.9(5) . . ?
Ag2 Ag0J Ag04 79.11(7) . . ?
Ag2 Ag0J Ag06 125.44(8) . . ?
Ag2 Ag0J Ag0A 128.31(7) . . ?
Ag2 Ag0J Ag0D 65.67(7) . . ?
Ag2 Ag0J Ag0K 137.68(8) . . ?
Ag2 Ag0J Ag0L 76.23(8) . . ?
Ag2 Ag0J Ag0N 145.54(8) . . ?
Ag2 Ag0J Ag5 92.73(11) . . ?
Ag06 Ag0K Ag0C 61.03(3) . . ?
Ag06 Ag0K Ag0C 60.30(3) . 2_655 ?
Ag06 Ag0K Ag0H 61.87(4) . . ?
Ag06 Ag0K Ag0L 88.03(4) . . ?
Ag06 Ag0K Ag0N 86.21(4) . . ?
Ag06 Ag0K Ag0X 134.25(6) . . ?
Ag06 Ag0K Ag3 135.86(8) . . ?
Ag0C Ag0K Ag0C 108.50(4) 2_655 . ?
Ag0C Ag0K Ag0N 145.33(4) . . ?
Ag0C Ag0K Ag0N 57.67(4) 2_655 . ?
Ag0C Ag0K Ag0X 77.63(5) 2_655 . ?
Ag0C Ag0K Ag0X 159.63(6) . . ?
Ag0C Ag0K Ag3 77.68(8) . . ?
Ag0C Ag0K Ag3 157.60(8) 2_655 . ?
Ag0H Ag0K Ag0C 59.29(3) . 2_655 ?
Ag0H Ag0K Ag0C 59.17(3) . . ?
Ag0H Ag0K Ag0L 116.22(4) . . ?
Ag0H Ag0K Ag0N 116.95(4) . . ?
Ag0H Ag0K Ag0X 112.35(6) . . ?
Ag0H Ag0K Ag3 110.66(9) . . ?
Ag0J Ag0K Ag06 59.66(3) . . ?
Ag0J Ag0K Ag0C 91.18(4) . . ?
Ag0J Ag0K Ag0C 91.92(4) . 2_655 ?
Ag0J Ag0K Ag0H 121.52(5) . . ?
Ag0J Ag0K Ag0L 61.39(4) . . ?
Ag0J Ag0K Ag0N 60.37(4) . . ?
Ag0J Ag0K Ag0X 108.26(6) . . ?
Ag0J Ag0K Ag3 109.72(8) . . ?
Ag0L Ag0K Ag0C 57.06(3) . . ?
Ag0L Ag0K Ag0C 146.89(4) . 2_655 ?
Ag0L Ag0K Ag0N 115.07(5) . . ?
Ag0L Ag0K Ag0X 127.12(6) . . ?
Ag0L Ag0K Ag3 54.66(7) . . ?
Ag0N Ag0K Ag0X 54.51(5) . . ?
Ag0N Ag0K Ag3 128.20(9) . . ?
Ag0Y Ag0K Ag06 119.75(8) 3_665 . ?
Ag0Y Ag0K Ag0C 126.64(9) 3_665 2_655 ?
Ag0Y Ag0K Ag0C 61.59(6) 3_665 . ?
Ag0Y Ag0K Ag0H 74.39(9) 3_665 . ?
Ag0Y Ag0K Ag0J 137.10(7) 3_665 . ?
Ag0Y Ag0K Ag0L 75.78(7) 3_665 . ?
Ag0Y Ag0K Ag0N 153.05(7) 3_665 . ?
Ag0Y Ag0K Ag0X 98.88(7) 3_665 . ?
C26 Ag0K Ag06 172.2(9) . . ?
C26 Ag0K Ag0C 117.0(8) . 2_655 ?
C26 Ag0K Ag0C 115.5(11) . . ?
C26 Ag0K Ag0H 110.3(9) . . ?
C26 Ag0K Ag0J 128.1(9) . . ?
C26 Ag0K Ag0L 95.7(8) . . ?
C26 Ag0K Ag0N 98.4(11) . . ?
C26 Ag0K Ag0X 47.3(10) . . ?
C26 Ag0K Ag0Y 55.0(11) . 3_665 ?
C26 Ag0K Ag3 44.5(9) . . ?
C26 Ag0K Ag1 54.4(8) . 2_655 ?
Ag1 Ag0K Ag06 121.33(11) 2_655 . ?
Ag1 Ag0K Ag0C 128.87(12) 2_655 . ?
Ag1 Ag0K Ag0C 63.13(9) 2_655 2_655 ?
Ag1 Ag0K Ag0H 77.24(12) 2_655 . ?
Ag1 Ag0K Ag0J 136.80(11) 2_655 . ?
Ag1 Ag0K Ag0L 149.93(10) 2_655 . ?
Ag1 Ag0K Ag0N 76.44(10) 2_655 . ?
Ag1 Ag0K Ag0Y 83.11(10) 2_655 3_665 ?
Ag1 Ag0K Ag3 95.91(11) 2_655 . ?
Ag0C Ag0L Ag0D 64.52(3) . . ?
Ag0C Ag0L Ag0E 59.52(3) . . ?
Ag0C Ag0L Ag0J 91.48(4) . . ?
Ag0C Ag0L Ag0K 61.92(4) . . ?
Ag0C Ag0L Ag0P 110.50(4) . . ?
Ag0C Ag0L Ag0R 62.76(4) . . ?
Ag0C Ag0L Ag0S 108.99(5) . . ?
Ag0C Ag0L Ag0W 144.27(6) . . ?
Ag0D Ag0L Ag0E 59.25(3) . . ?
Ag0D Ag0L Ag0J 60.78(3) . . ?
Ag0D Ag0L Ag0K 91.93(4) . . ?
Ag0D Ag0L Ag0P 61.11(3) . . ?
Ag0D Ag0L Ag0R 111.73(5) . . ?
Ag0D Ag0L Ag0S 107.96(4) . . ?
Ag0D Ag0L Ag0W 80.99(5) . . ?
Ag0E Ag0L Ag0J 119.89(4) . . ?
Ag0E Ag0L Ag0K 121.25(5) . . ?
Ag0E Ag0L Ag0P 56.96(3) . . ?
Ag0E Ag0L Ag0R 57.97(4) . . ?
Ag0E Ag0L Ag0S 59.04(4) . . ?
Ag0E Ag0L Ag0W 111.17(6) . . ?
Ag0J Ag0L Ag0K 57.00(3) . . ?
Ag0J Ag0L Ag0P 96.83(4) . . ?
Ag0J Ag0L Ag0R 152.03(5) . . ?
Ag0J Ag0L Ag0S 150.07(5) . . ?
Ag0K Ag0L Ag0P 150.58(4) . . ?
Ag0K Ag0L Ag0R 98.63(5) . . ?
Ag0K Ag0L Ag0S 152.31(5) . . ?
Ag0R Ag0L Ag0P 102.20(5) . . ?
Ag0S Ag0L Ag0P 56.09(4) . . ?
Ag0S Ag0L Ag0R 56.55(4) . . ?
Ag0W Ag0L Ag0J 62.12(5) . . ?
Ag0W Ag0L Ag0K 112.98(6) . . ?
Ag0W Ag0L Ag0P 54.84(5) . . ?
Ag0W Ag0L Ag0R 145.79(7) . . ?
Ag0W Ag0L Ag0S 89.57(6) . . ?
C031 Ag0L Ag0C 138.9(9) . . ?
C031 Ag0L Ag0D 146.6(9) . . ?
C031 Ag0L Ag0E 107.4(10) . . ?
C031 Ag0L Ag0J 124.9(10) . . ?
C031 Ag0L Ag0K 119.2(10) . . ?
C031 Ag0L Ag0P 85.7(10) . . ?
C031 Ag0L Ag0R 77.2(10) . . ?
C031 Ag0L Ag0S 48.6(10) . . ?
C031 Ag0L Ag0W 76.1(9) . . ?
C031 Ag0L Ag3 64.3(9) . . ?
Ag3 Ag0L Ag0C 84.90(8) . . ?
Ag3 Ag0L Ag0D 148.06(9) . . ?
Ag3 Ag0L Ag0E 113.91(10) . . ?
Ag3 Ag0L Ag0J 114.10(9) . . ?
Ag3 Ag0L Ag0K 64.04(8) . . ?
Ag3 Ag0L Ag0P 145.38(9) . . ?
Ag3 Ag0L Ag0R 56.34(9) . . ?
Ag3 Ag0L Ag0S 89.92(9) . . ?
Ag0A Ag0M Ag0I 54.32(3) . 2_655 ?
Ag0A Ag0M Ag0N 53.84(3) . . ?
Ag0E Ag0M Ag0A 56.41(3) 2_655 . ?
Ag0E Ag0M Ag0I 56.66(3) 2_655 2_655 ?
Ag0E Ag0M Ag0N 57.52(4) 2_655 . ?
Ag0E Ag0M Ag0O 61.09(4) 2_655 2_655 ?
Ag0E Ag0M Ag0Q 59.67(4) 2_655 2_655 ?
Ag0N Ag0M Ag0I 100.01(4) . 2_655 ?
Ag0O Ag0M Ag0A 105.65(5) 2_655 . ?
Ag0O Ag0M Ag0I 59.84(4) 2_655 2_655 ?
Ag0O Ag0M Ag0N 114.91(5) 2_655 . ?
Ag0O Ag0M Ag0Q 71.08(4) 2_655 2_655 ?
Ag0Q Ag0M Ag0A 105.08(4) 2_655 . ?
Ag0Q Ag0M Ag0I 112.09(5) 2_655 2_655 ?
Ag0Q Ag0M Ag0N 61.27(4) 2_655 . ?
Ag0T Ag0M Ag0A 74.35(5) . . ?
Ag0T Ag0M Ag0E 112.77(5) . 2_655 ?
Ag0T Ag0M Ag0I 57.99(5) . 2_655 ?
Ag0T Ag0M Ag0N 123.54(6) . . ?
Ag0T Ag0M Ag0O 97.93(6) . 2_655 ?
Ag0T Ag0M Ag0Q 168.58(7) . 2_655 ?
Ag0T Ag0M Ag0U 66.04(6) . . ?
Ag0U Ag0M Ag0A 60.75(4) . . ?
Ag0U Ag0M Ag0E 113.53(5) . 2_655 ?
Ag0U Ag0M Ag0I 101.17(5) . 2_655 ?
Ag0U Ag0M Ag0N 69.79(5) . . ?
Ag0U Ag0M Ag0O 160.60(6) . 2_655 ?
Ag0U Ag0M Ag0Q 124.03(6) . 2_655 ?
C02J Ag0M Ag0A 102.5(4) . . ?
C02J Ag0M Ag0E 158.7(4) . 2_655 ?
C02J Ag0M Ag0I 110.0(4) . 2_655 ?
C02J Ag0M Ag0N 115.1(5) . . ?
C02J Ag0M Ag0O 130.0(5) . 2_655 ?
C02J Ag0M Ag0Q 137.7(4) . 2_655 ?
C02J Ag0M Ag0T 52.0(4) . . ?
C02J Ag0M Ag0U 49.1(4) . . ?
C02J Ag0M C57 110.9(8) . . ?
C02J Ag0M Ag6 46.5(4) . . ?
C02J Ag0M Ag5 61.6(5) . . ?
C57 Ag0M Ag0A 146.4(7) . . ?
C57 Ag0M Ag0E 90.0(7) . 2_655 ?
C57 Ag0M Ag0I 109.0(10) . 2_655 ?
C57 Ag0M Ag0N 111.2(8) . . ?
C57 Ag0M Ag0O 49.3(10) . 2_655 ?
C57 Ag0M Ag0Q 50.1(8) . 2_655 ?
C57 Ag0M Ag0T 124.9(9) . . ?
C57 Ag0M Ag0U 148.8(9) . . ?
C57 Ag0M Ag6 146.3(8) . . ?
C57 Ag0M Ag5 120.7(10) . . ?
Ag6 Ag0M Ag0A 61.28(7) . . ?
Ag6 Ag0M Ag0E 113.01(7) . 2_655 ?
Ag6 Ag0M Ag0N 102.14(9) . . ?
Ag5 Ag0M Ag0A 77.76(10) . . ?
Ag5 Ag0M Ag0E 111.87(10) . 2_655 ?
Ag5 Ag0M Ag0N 54.90(9) . . ?
Ag5 Ag0M Ag6 74.60(14) . . ?
Ag0A Ag0N Ag0C 64.75(3) . 2_655 ?
Ag0A Ag0N Ag0E 59.75(3) . 2_655 ?
Ag0A Ag0N Ag0J 62.97(3) . . ?
Ag0A Ag0N Ag0K 92.65(4) . . ?
Ag0A Ag0N Ag0M 63.08(4) . . ?
Ag0A Ag0N Ag0Q 109.46(5) . 2_655 ?
Ag0A Ag0N Ag0R 109.67(5) . 2_655 ?
Ag0C Ag0N Ag0E 58.94(3) 2_655 2_655 ?
Ag0C Ag0N Ag0J 91.61(4) 2_655 . ?
Ag0C Ag0N Ag0K 60.72(4) 2_655 . ?
Ag0C Ag0N Ag0M 111.43(4) 2_655 . ?
Ag0C Ag0N Ag0Q 105.95(5) 2_655 2_655 ?
Ag0C Ag0N Ag0R 60.18(4) 2_655 2_655 ?
Ag0E Ag0N Ag0J 122.36(4) 2_655 . ?
Ag0E Ag0N Ag0K 119.61(5) 2_655 . ?
Ag0E Ag0N Ag0M 57.64(4) 2_655 . ?
Ag0E Ag0N Ag0Q 58.27(4) 2_655 2_655 ?
Ag0E Ag0N Ag0R 55.91(4) 2_655 2_655 ?
Ag0J Ag0N Ag0K 56.79(4) . . ?
Ag0J Ag0N Ag0M 101.15(4) . . ?
Ag0J Ag0N Ag0Q 155.91(6) . 2_655 ?
Ag0J Ag0N Ag0R 149.09(5) . 2_655 ?
Ag0K Ag0N Ag0M 154.06(5) . . ?
Ag0K Ag0N Ag0Q 146.71(5) . 2_655 ?
Ag0K Ag0N Ag0R 95.61(5) . 2_655 ?
Ag0M Ag0N Ag0R 101.02(5) . 2_655 ?
Ag0Q Ag0N Ag0M 57.40(4) 2_655 . ?
Ag0Q Ag0N Ag0R 54.13(4) 2_655 2_655 ?
Ag0X Ag0N Ag0A 147.08(7) . . ?
Ag0X Ag0N Ag0C 83.43(6) . 2_655 ?
Ag0X Ag0N Ag0E 111.60(7) . 2_655 ?
Ag0X Ag0N Ag0J 112.45(7) . . ?
Ag0X Ag0N Ag0K 62.87(6) . . ?
Ag0X Ag0N Ag0M 143.02(6) . . ?
Ag0X Ag0N Ag0Q 86.34(6) . 2_655 ?
Ag0X Ag0N Ag0R 55.93(6) . 2_655 ?
C11 Ag0N Ag0A 156.8(6) 2_655 . ?
C11 Ag0N Ag0C 131.4(6) 2_655 2_655 ?
C11 Ag0N Ag0E 110.8(8) 2_655 2_655 ?
C11 Ag0N Ag0J 124.5(8) 2_655 . ?
C11 Ag0N Ag0K 109.8(6) 2_655 . ?
C11 Ag0N Ag0M 93.8(6) 2_655 . ?
C11 Ag0N Ag0Q 53.8(7) 2_655 2_655 ?
C11 Ag0N Ag0R 75.0(7) 2_655 2_655 ?
C11 Ag0N Ag0X 54.7(5) 2_655 . ?
C11 Ag0N Ag5 81.5(6) 2_655 . ?
Ag5 Ag0N Ag0A 83.33(13) . . ?
Ag5 Ag0N Ag0C 147.10(13) . 2_655 ?
Ag5 Ag0N Ag0E 112.43(11) . 2_655 ?
Ag5 Ag0N Ag0J 65.46(10) . . ?
Ag5 Ag0N Ag0K 116.20(10) . . ?
Ag5 Ag0N Ag0M 55.35(10) . . ?
Ag5 Ag0N Ag0R 145.44(10) . 2_655 ?
Ag0E Ag0O Ag0I 57.52(3) . . ?
Ag0E Ag0O Ag0S 54.69(3) . . ?
Ag0I Ag0O Ag0S 103.15(4) . . ?
Ag0M Ag0O Ag0E 58.87(4) 3_665 . ?
Ag0M Ag0O Ag0I 64.24(4) 3_665 . ?
Ag0M Ag0O Ag0S 104.19(5) 3_665 . ?
Ag0P Ag0O Ag0E 59.01(4) . . ?
Ag0P Ag0O Ag0I 62.19(4) . . ?
Ag0P Ag0O Ag0M 112.53(5) . 3_665 ?
Ag0P Ag0O Ag0S 54.89(4) . . ?
C30 Ag0O Ag0E 99.1(5) . . ?
C30 Ag0O Ag0I 42.3(4) . . ?
C30 Ag0O Ag0M 77.5(9) . 3_665 ?
C30 Ag0O Ag0P 88.6(7) . . ?
C30 Ag0O Ag0S 141.7(5) . . ?
C57 Ag0O Ag0E 87.4(8) 3_665 . ?
C57 Ag0O Ag0I 112.0(7) 3_665 . ?
C57 Ag0O Ag0M 47.9(7) 3_665 3_665 ?
C57 Ag0O Ag0P 144.2(8) 3_665 . ?
C57 Ag0O Ag0S 96.9(6) 3_665 . ?
C57 Ag0O C30 110.3(11) 3_665 . ?
C4 Ag0O Ag0E 88.9(9) . . ?
C4 Ag0O Ag0I 111.1(8) . . ?
C4 Ag0O Ag0M 145.3(9) . 3_665 ?
C4 Ag0O Ag0P 49.2(8) . . ?
C4 Ag0O Ag0S 41.5(8) . . ?
C4 Ag0O C30 123.9(11) . . ?
C4 Ag0O C57 125.5(8) . 3_665 ?
Ag0D Ag0P Ag0I 54.64(3) . . ?
Ag0D Ag0P Ag0L 54.40(3) . . ?
Ag0E Ag0P Ag0D 56.61(3) . . ?
Ag0E Ag0P Ag0I 57.74(3) . . ?
Ag0E Ag0P Ag0L 56.48(3) . . ?
Ag0E Ag0P Ag0O 61.12(4) . . ?
Ag0E Ag0P Ag0S 60.54(4) . . ?
Ag0I Ag0P Ag0L 100.53(4) . . ?
Ag0O Ag0P Ag0D 106.32(5) . . ?
Ag0O Ag0P Ag0I 61.04(4) . . ?
Ag0O Ag0P Ag0L 113.32(5) . . ?
Ag0O Ag0P Ag0S 70.71(5) . . ?
Ag0S Ag0P Ag0D 105.94(5) . . ?
Ag0S Ag0P Ag0I 113.94(5) . . ?
Ag0S Ag0P Ag0L 60.40(4) . . ?
Ag0V Ag0P Ag0D 58.38(4) . . ?
Ag0V Ag0P Ag0E 113.93(5) . . ?
Ag0V Ag0P Ag0I 76.60(5) . . ?
Ag0V Ag0P Ag0L 93.82(5) . . ?
Ag0V Ag0P Ag0O 132.44(6) . . ?
Ag0V Ag0P Ag0S 152.93(7) . . ?
Ag0W Ag0P Ag0D 78.81(5) . . ?
Ag0W Ag0P Ag0E 113.54(6) . . ?
Ag0W Ag0P Ag0I 129.85(6) . . ?
Ag0W Ag0P Ag0L 57.73(5) . . ?
Ag0W Ag0P Ag0O 164.99(7) . . ?
Ag0W Ag0P Ag0S 94.37(6) . . ?
Ag0W Ag0P Ag0V 62.38(6) . . ?
Ag2 Ag0P Ag0D 62.15(6) . . ?
Ag2 Ag0P Ag0E 114.47(7) . . ?
Ag2 Ag0P Ag0I 102.81(7) . . ?
Ag2 Ag0P Ag0L 70.74(7) . . ?
Ag2 Ag0P Ag0O 163.55(8) . . ?
Ag2 Ag0P Ag0S 122.38(8) . . ?
C34 Ag0P Ag0D 103.3(3) . . ?
C34 Ag0P Ag0E 159.4(4) . . ?
C34 Ag0P Ag0I 116.6(4) . . ?
C34 Ag0P Ag0L 109.8(4) . . ?
C34 Ag0P Ag0O 136.4(4) . . ?
C34 Ag0P Ag0S 129.4(4) . . ?
C34 Ag0P Ag0V 47.9(3) . . ?
C34 Ag0P Ag0W 52.5(4) . . ?
C34 Ag0P Ag2 45.3(4) . . ?
C34 Ag0P Ag4 63.6(4) . . ?
C4 Ag0P Ag0D 147.2(7) . . ?
C4 Ag0P Ag0E 90.5(7) . . ?
C4 Ag0P Ag0I 110.1(7) . . ?
C4 Ag0P Ag0L 109.9(7) . . ?
C4 Ag0P Ag0O 49.3(7) . . ?
C4 Ag0P Ag0S 49.7(7) . . ?
C4 Ag0P Ag0V 153.0(7) . . ?
C4 Ag0P Ag0W 119.6(7) . . ?
C4 Ag0P Ag2 146.1(7) . . ?
C4 Ag0P C34 109.5(8) . . ?
C4 Ag0P Ag4 113.9(7) . . ?
Ag4 Ag0P Ag0D 82.91(7) . . ?
Ag4 Ag0P Ag0E 113.53(8) . . ?
Ag4 Ag0P Ag0I 55.86(7) . . ?
Ag4 Ag0P Ag0L 135.22(7) . . ?
Ag4 Ag0P Ag0O 89.17(8) . . ?
Ag4 Ag0P Ag0S 159.51(9) . . ?
Ag4 Ag0P Ag2 78.11(9) . . ?
Ag0E Ag0Q Ag0M 58.74(3) . 3_665 ?
Ag0E Ag0Q Ag0N 57.28(3) . 3_665 ?
Ag0E Ag0Q Ag0S 55.73(4) . . ?
Ag0M Ag0Q Ag0N 61.32(4) 3_665 3_665 ?
Ag0M Ag0Q Ag0S 104.68(5) 3_665 . ?
Ag0N Ag0Q Ag0S 105.59(5) 3_665 . ?
Ag0R Ag0Q Ag0E 59.75(4) . . ?
Ag0R Ag0Q Ag0M 113.28(5) . 3_665 ?
Ag0R Ag0Q Ag0N 65.64(4) . 3_665 ?
Ag0R Ag0Q Ag0S 55.48(5) . . ?
C02T Ag0Q Ag0E 122.4(5) . . ?
C02T Ag0Q Ag0M 90.4(5) . 3_665 ?
C02T Ag0Q Ag0N 65.4(4) . 3_665 ?
C02T Ag0Q Ag0R 101.8(4) . . ?
C02T Ag0Q Ag0S 156.2(4) . . ?
C02T Ag0Q C5 97.4(12) . 3_665 ?
C11 Ag0Q Ag0E 100.0(3) . . ?
C11 Ag0Q Ag0M 89.8(5) . 3_665 ?
C11 Ag0Q Ag0N 43.7(3) . 3_665 ?
C11 Ag0Q Ag0R 77.6(5) . . ?
C11 Ag0Q Ag0S 132.9(4) . . ?
C11 Ag0Q C02T 26.7(3) . . ?
C11 Ag0Q C5 122.1(12) . 3_665 ?
C57 Ag0Q Ag0E 87.2(5) 3_665 . ?
C57 Ag0Q Ag0M 46.9(6) 3_665 3_665 ?
C57 Ag0Q Ag0N 108.0(6) 3_665 3_665 ?
C57 Ag0Q Ag0R 144.8(7) 3_665 . ?
C57 Ag0Q Ag0S 97.4(10) 3_665 . ?
C57 Ag0Q C02T 106.3(11) 3_665 . ?
C57 Ag0Q C11 123.2(11) 3_665 . ?
C57 Ag0Q C5 26.6(5) 3_665 3_665 ?
C5 Ag0Q Ag0E 112.6(7) 3_665 . ?
C5 Ag0Q Ag0M 70.5(5) 3_665 3_665 ?
C5 Ag0Q Ag0N 127.8(7) 3_665 3_665 ?
C5 Ag0Q Ag0R 160.3(11) 3_665 . ?
C5 Ag0Q Ag0S 104.9(11) 3_665 . ?
C39 Ag0Q Ag0E 94.8(11) . . ?
C39 Ag0Q Ag0M 149.0(10) . 3_665 ?
C39 Ag0Q Ag0N 120.4(11) . 3_665 ?
C39 Ag0Q Ag0R 55.1(11) . . ?
C39 Ag0Q Ag0S 44.4(11) . . ?
C39 Ag0Q C02T 119.1(11) . . ?
C39 Ag0Q C11 112.2(11) . . ?
C39 Ag0Q C57 123.3(13) . 3_665 ?
C39 Ag0Q C5 111.1(14) . 3_665 ?
Ag0C Ag0R Ag0N 53.89(3) . 3_665 ?
Ag0E Ag0R Ag0C 56.47(3) . . ?
Ag0E Ag0R Ag0L 57.48(3) . . ?
Ag0E Ag0R Ag0N 55.70(3) . 3_665 ?
Ag0E Ag0R Ag0S 60.77(4) . . ?
Ag0L Ag0R Ag0C 54.65(3) . . ?
Ag0L Ag0R Ag0N 99.69(4) . 3_665 ?
Ag0Q Ag0R Ag0C 105.78(4) . . ?
Ag0Q Ag0R Ag0E 60.62(4) . . ?
Ag0Q Ag0R Ag0L 113.79(5) . . ?
Ag0Q Ag0R Ag0N 60.23(4) . 3_665 ?
Ag0Q Ag0R Ag0S 69.81(5) . . ?
Ag0S Ag0R Ag0C 106.51(5) . . ?
Ag0S Ag0R Ag0L 61.63(4) . . ?
Ag0S Ag0R Ag0N 111.97(5) . 3_665 ?
Ag0X Ag0R Ag0C 78.04(5) 3_665 . ?
Ag0X Ag0R Ag0E 108.50(6) 3_665 . ?
Ag0X Ag0R Ag0L 131.05(6) 3_665 . ?
Ag0X Ag0R Ag0N 53.02(5) 3_665 3_665 ?
Ag0X Ag0R Ag0Q 88.52(7) 3_665 . ?
Ag0X Ag0R Ag0S 158.33(8) 3_665 . ?
Ag0Y Ag0R Ag0C 59.96(5) 3_665 . ?
Ag0Y Ag0R Ag0E 114.09(6) 3_665 . ?
Ag0Y Ag0R Ag0L 73.40(7) 3_665 . ?
Ag0Y Ag0R Ag0N 98.38(8) 3_665 3_665 ?
Ag0Y Ag0R Ag0Q 157.78(10) 3_665 . ?
Ag0Y Ag0R Ag0S 128.59(10) 3_665 . ?
Ag0Y Ag0R Ag0X 72.39(10) 3_665 3_665 ?
Ag3 Ag0R Ag0C 79.86(7) . . ?
Ag3 Ag0R Ag0E 112.77(8) . . ?
Ag3 Ag0R Ag0L 55.68(7) . . ?
Ag3 Ag0R Ag0Q 162.64(10) . . ?
Ag3 Ag0R Ag0S 92.88(10) . . ?
Ag3 Ag0R Ag0Y 38.52(11) . 3_665 ?
Ag3 Ag0R Ag1 73.97(15) . . ?
Ag1 Ag0R Ag0C 60.67(7) . . ?
Ag1 Ag0R Ag0E 113.36(8) . . ?
Ag1 Ag0R Ag0L 101.14(11) . . ?
Ag1 Ag0R Ag0Q 123.24(13) . . ?
Ag1 Ag0R Ag0S 162.63(13) . . ?
C39 Ag0R Ag0C 145.8(9) . . ?
C39 Ag0R Ag0E 89.5(9) . . ?
C39 Ag0R Ag0L 112.5(9) . . ?
C39 Ag0R Ag0N 106.2(13) . 3_665 ?
C39 Ag0R Ag0Q 46.2(12) . . ?
C39 Ag0R Ag0S 50.9(9) . . ?
C39 Ag0R Ag0X 114.0(11) . 3_665 ?
C39 Ag0R Ag0Y 152.9(11) . 3_665 ?
C39 Ag0R Ag3 121.5(13) . . ?
C39 Ag0R Ag1 146.0(9) . . ?
C41 Ag0R Ag0C 99.8(4) 3_665 . ?
C41 Ag0R Ag0E 155.6(4) 3_665 . ?
C41 Ag0R Ag0L 116.0(3) 3_665 . ?
C41 Ag0R Ag0N 107.4(5) 3_665 3_665 ?
C41 Ag0R Ag0Q 130.1(3) 3_665 . ?
C41 Ag0R Ag0S 140.4(5) 3_665 . ?
C41 Ag0R Ag0X 55.9(5) 3_665 3_665 ?
C41 Ag0R Ag0Y 46.4(2) 3_665 3_665 ?
C41 Ag0R Ag3 63.0(4) 3_665 . ?
C41 Ag0R Ag1 42.5(5) 3_665 . ?
C41 Ag0R C39 113.5(9) 3_665 . ?
Ag0E Ag0S Ag0L 57.11(3) . . ?
Ag0E Ag0S Ag0O 55.15(3) . . ?
Ag0E Ag0S Ag0Q 55.14(4) . . ?
Ag0L Ag0S Ag0O 103.66(4) . . ?
Ag0L Ag0S Ag0Q 102.79(5) . . ?
Ag0P Ag0S Ag0E 59.01(4) . . ?
Ag0P Ag0S Ag0L 63.51(4) . . ?
Ag0P Ag0S Ag0O 54.41(4) . . ?
Ag0P Ag0S Ag0Q 105.45(5) . . ?
Ag0Q Ag0S Ag0O 61.44(4) . . ?
Ag0R Ag0S Ag0E 59.21(4) . . ?
Ag0R Ag0S Ag0L 61.82(4) . . ?
Ag0R Ag0S Ag0O 105.75(5) . . ?
Ag0R Ag0S Ag0P 112.37(5) . . ?
Ag0R Ag0S Ag0Q 54.71(4) . . ?
C031 Ag0S Ag0E 100.6(4) . . ?
C031 Ag0S Ag0L 43.8(5) . . ?
C031 Ag0S Ag0O 141.7(8) . . ?
C031 Ag0S Ag0P 88.3(8) . . ?
C031 Ag0S Ag0Q 133.0(6) . . ?
C031 Ag0S Ag0R 78.4(6) . . ?
C031 Ag0S C39 115.1(16) . . ?
C39 Ag0S Ag0E 89.9(6) . . ?
C39 Ag0S Ag0L 115.1(8) . . ?
C39 Ag0S Ag0O 95.8(14) . . ?
C39 Ag0S Ag0P 145.0(11) . . ?
C39 Ag0S Ag0Q 39.5(11) . . ?
C39 Ag0S Ag0R 53.4(8) . . ?
C4 Ag0S Ag0E 88.8(7) . . ?
C4 Ag0S Ag0L 112.1(7) . . ?
C4 Ag0S Ag0O 40.9(7) . . ?
C4 Ag0S Ag0P 48.8(7) . . ?
C4 Ag0S Ag0Q 99.1(6) . . ?
C4 Ag0S Ag0R 146.1(7) . . ?
C4 Ag0S C031 122.0(10) . . ?
C4 Ag0S C39 122.1(15) . . ?
Ag0B Ag0T Ag0U 87.33(7) . . ?
Ag0I Ag0T Ag0B 60.23(4) 2_655 . ?
Ag0I Ag0T Ag0U 101.82(6) 2_655 . ?
Ag0M Ag0T Ag0B 106.89(6) . . ?
Ag0M Ag0T Ag0I 67.12(5) . 2_655 ?
Ag0M Ag0T Ag0U 57.85(5) . . ?
C023 Ag0T Ag0B 49.3(4) . . ?
C023 Ag0T Ag0I 94.8(4) . 2_655 ?
C023 Ag0T Ag0M 156.1(4) . . ?
C023 Ag0T Ag0U 114.9(4) . . ?
C023 Ag0T C02C 25.0(4) . . ?
C023 Ag0T C02J 144.1(6) . . ?
C02C Ag0T Ag0B 71.6(3) . . ?
C02C Ag0T Ag0I 101.1(3) . 2_655 ?
C02C Ag0T Ag0M 165.8(4) . . ?
C02C Ag0T Ag0U 135.1(4) . . ?
C02J Ag0T Ag0B 132.1(4) . . ?
C02J Ag0T Ag0I 116.6(4) . 2_655 ?
C02J Ag0T Ag0M 49.5(4) . . ?
C02J Ag0T Ag0U 45.0(4) . . ?
C02J Ag0T C02C 141.8(5) . . ?
Ag0A Ag0U Ag0T 71.45(5) . . ?
Ag0J Ag0U Ag0A 61.81(4) . . ?
Ag0J Ag0U Ag0M 110.36(6) . . ?
Ag0J Ag0U Ag0T 130.69(7) . . ?
Ag0M Ag0U Ag0A 63.15(5) . . ?
Ag0M Ag0U Ag0T 56.11(5) . . ?
Cl10 Ag0U Ag0A 97.06(8) . . ?
Cl10 Ag0U Ag0J 87.26(8) . . ?
Cl10 Ag0U Ag0M 138.37(9) . . ?
Cl10 Ag0U Ag0T 83.51(8) . . ?
C02J Ag0U Ag0A 104.5(4) . . ?
C02J Ag0U Ag0J 158.7(4) . . ?
C02J Ag0U Ag0M 48.9(4) . . ?
C02J Ag0U Ag0T 46.9(4) . . ?
C02J Ag0U Cl10 111.6(4) . . ?
C02J Ag0U C02Q 133.4(6) . . ?
C02Q Ag0U Ag0A 109.0(5) . . ?
C02Q Ag0U Ag0J 49.5(5) . . ?
C02Q Ag0U Ag0M 124.8(5) . . ?
C02Q Ag0U Ag0T 179.1(5) . . ?
C02Q Ag0U Cl10 95.6(5) . . ?
Ag07 Ag0V Ag04 55.55(4) . . ?
Ag07 Ag0V Ag0D 62.37(4) . . ?
Ag07 Ag0V Ag0P 104.97(6) . . ?
Ag07 Ag0V Ag0W 141.46(7) . . ?
Ag0D Ag0V Ag04 55.12(4) . . ?
Ag0D Ag0V Ag0W 79.31(6) . . ?
Ag0P Ag0V Ag04 118.33(6) . . ?
Ag0P Ag0V Ag0D 64.09(4) . . ?
Ag0P Ag0V Ag0W 57.52(6) . . ?
Ag0W Ag0V Ag04 99.87(6) . . ?
Cl10 Ag0V Ag04 52.43(7) . . ?
Cl10 Ag0V Ag07 87.88(7) . . ?
Cl10 Ag0V Ag0D 106.02(8) . . ?
Cl10 Ag0V Ag0P 155.41(9) . . ?
Cl10 Ag0V Ag0W 99.47(9) . . ?
C01U Ag0V Ag04 91.6(3) . . ?
C01U Ag0V Ag07 48.0(3) . . ?
C01U Ag0V Ag0D 108.7(3) . . ?
C01U Ag0V Ag0P 117.8(4) . . ?
C01U Ag0V Ag0W 168.5(3) . . ?
C01U Ag0V Cl10 86.5(4) . . ?
C34 Ag0V Ag04 150.6(4) . . ?
C34 Ag0V Ag07 147.9(5) . . ?
C34 Ag0V Ag0D 112.4(4) . . ?
C34 Ag0V Ag0P 51.8(4) . . ?
C34 Ag0V Ag0W 50.8(4) . . ?
C34 Ag0V Cl10 122.5(5) . . ?
C34 Ag0V C01U 117.7(5) . . ?
Ag0L Ag0W Ag0J 59.69(5) . . ?
Ag0L Ag0W Ag0V 98.30(7) . . ?
Ag0P Ag0W Ag0J 103.57(7) . . ?
Ag0P Ag0W Ag0L 67.43(6) . . ?
Ag0P Ag0W Ag0V 60.10(6) . . ?
Ag0V Ag0W Ag0J 77.18(6) . . ?
C02Q Ag0W Ag0J 46.4(5) . . ?
C02Q Ag0W Ag0L 96.6(6) . . ?
C02Q Ag0W Ag0P 148.5(4) . . ?
C02Q Ag0W Ag0V 98.0(4) . . ?
C02Q Ag0W C43 27.7(4) . . ?
C02Q Ag0W C34 130.1(7) . . ?
C43 Ag0W Ag0J 70.4(5) . . ?
C43 Ag0W Ag0L 104.7(6) . . ?
C43 Ag0W Ag0P 172.0(6) . . ?
C43 Ag0W Ag0V 121.8(4) . . ?
C34 Ag0W Ag0J 124.1(4) . . ?
C34 Ag0W Ag0L 119.3(5) . . ?
C34 Ag0W Ag0P 52.4(4) . . ?
C34 Ag0W Ag0V 46.9(4) . . ?
C34 Ag0W C43 135.2(8) . . ?
Ag0K Ag0X Ag0Y 77.52(7) . . ?
Ag0N Ag0X Ag0K 62.62(5) . . ?
Ag0N Ag0X Ag0R 71.05(6) . 2_655 ?
Ag0N Ag0X Ag0Y 97.67(7) . . ?
Ag0R Ag0X Ag0K 104.66(7) 2_655 . ?
Ag0R Ag0X Ag0Y 53.43(7) 2_655 . ?
C26 Ag0X Ag0K 46.8(4) . . ?
C26 Ag0X Ag0N 105.6(4) . . ?
C26 Ag0X Ag0R 139.5(8) . 2_655 ?
C26 Ag0X Ag0Y 88.6(8) . . ?
C26 Ag0X C35 28.1(6) . . ?
C26 Ag0X C11 127.9(11) . 2_655 ?
C26 Ag0X C41 110.0(9) . . ?
C35 Ag0X Ag0K 73.9(6) . . ?
C35 Ag0X Ag0N 133.6(6) . . ?
C35 Ag0X Ag0R 139.4(8) . 2_655 ?
C35 Ag0X Ag0Y 87.9(8) . . ?
C11 Ag0X Ag0K 105.2(5) 2_655 . ?
C11 Ag0X Ag0N 49.6(4) 2_655 . ?
C11 Ag0X Ag0R 81.8(7) 2_655 2_655 ?
C11 Ag0X Ag0Y 133.2(6) 2_655 . ?
C11 Ag0X C35 138.4(11) 2_655 . ?
C11 Ag0X C41 122.0(8) 2_655 . ?
C41 Ag0X Ag0K 115.0(2) . . ?
C41 Ag0X Ag0N 118.8(3) . . ?
C41 Ag0X Ag0R 49.5(3) . 2_655 ?
C41 Ag0X Ag0Y 37.9(2) . . ?
C41 Ag0X C35 93.3(8) . . ?
Ag0C Ag0Y Ag0X 72.47(7) 2_655 . ?
Ag0K Ag0Y Ag0C 62.22(5) 2_655 2_655 ?
Ag0K Ag0Y Ag0R 109.23(9) 2_655 2_655 ?
Ag0K Ag0Y Ag0X 133.75(9) 2_655 . ?
Ag0R Ag0Y Ag0C 64.54(5) 2_655 2_655 ?
Ag0R Ag0Y Ag0X 54.18(7) 2_655 . ?
Cl15 Ag0Y Ag0C 100.72(15) . 2_655 ?
Cl15 Ag0Y Ag0K 86.13(11) . 2_655 ?
Cl15 Ag0Y Ag0R 146.91(15) . 2_655 ?
Cl15 Ag0Y Ag0X 93.82(12) . . ?
C26 Ag0Y Ag0C 110.6(4) 2_655 2_655 ?
C26 Ag0Y Ag0K 49.4(4) 2_655 2_655 ?
C26 Ag0Y Ag0R 126.3(7) 2_655 2_655 ?
C26 Ag0Y Ag0X 176.8(4) 2_655 . ?
C26 Ag0Y Cl15 86.1(7) 2_655 . ?
C41 Ag0Y Ag0C 108.8(2) . 2_655 ?
C41 Ag0Y Ag0K 159.4(5) . 2_655 ?
C41 Ag0Y Ag0R 52.0(3) . 2_655 ?
C41 Ag0Y Ag0X 46.7(5) . . ?
C41 Ag0Y Cl15 114.3(6) . . ?
C41 Ag0Y C26 130.6(7) . 2_655 ?
Ag04 Cl10 Ag0G 80.0(2) . . ?
Ag04 Cl10 Ag0U 80.45(8) . . ?
Ag04 Cl10 Ag0V 74.86(8) . . ?
Ag04 Cl10 Ag6 81.03(10) . . ?
Ag04 Cl10 Ag2 77.99(9) . . ?
Ag04 Cl10 Ag7 80.47(9) . . ?
Ag0U Cl10 Ag0G 120.1(2) . . ?
Ag0V Cl10 Ag0G 119.9(2) . . ?
Ag0V Cl10 Ag0U 108.33(10) . . ?
Ag6 Cl10 Ag2 119.56(12) . . ?
Ag6 Cl10 Ag7 77.70(10) . . ?
Ag7 Cl10 Ag2 149.39(14) . . ?
Ag0H Cl15 Ag0Y 77.52(13) . 2_655 ?
Ag0H Cl15 Ag0Y 77.53(12) . . ?
Ag0H Cl15 Ag0Y 77.52(12) . 3_665 ?
Ag0H Cl15 Ag1 78.10(13) . 2_655 ?
Ag0H Cl15 Ag1 78.10(13) . . ?
Ag0H Cl15 Ag1 78.10(13) . 3_665 ?
Ag0Y Cl15 Ag0Y 115.47(9) . 3_665 ?
Ag0Y Cl15 Ag0Y 115.47(9) 2_655 3_665 ?
Ag0Y Cl15 Ag0Y 115.47(9) . 2_655 ?
Ag0Y Cl15 Ag1 80.94(12) . 3_665 ?
Ag0Y Cl15 Ag1 35.94(12) 2_655 3_665 ?
Ag0Y Cl15 Ag1 146.5(2) 2_655 2_655 ?
Ag0Y Cl15 Ag1 146.5(2) 3_665 3_665 ?
Ag0Y Cl15 Ag1 80.93(12) 3_665 2_655 ?
Ag0Y Cl15 Ag1 35.94(12) . 2_655 ?
Ag1 Cl15 Ag1 115.87(9) 3_665 2_655 ?
Ag1 Cl15 Ag1 115.86(9) 2_655 . ?
Ag1 Cl15 Ag1 115.86(9) 3_665 . ?
C01I C01G C01N 120.0 . . ?
C01I C01G C01J 119.7(8) . . ?
C01N C01G C01J 120.3(8) . . ?
C01G C01I C21 119.0(9) . . ?
C02G C01I C01G 120.0 . . ?
C02G C01I C21 120.9(9) . . ?
C01I C02G H02G 120.0 . . ?
C01I C02G C02V 120.0 . . ?
C02V C02G H02G 120.0 . . ?
C02G C02V H02V 120.0 . . ?
C02O C02V C02G 120.0 . . ?
C02O C02V H02V 120.0 . . ?
C02V C02O H02O 120.0 . . ?
C02V C02O C01N 120.0 . . ?
C01N C02O H02O 120.0 . . ?
C01G C01N H01N 120.0 . . ?
C02O C01N C01G 120.0 . . ?
C02O C01N H01N 120.0 . . ?
Ag08 C01H Ag09 80.4(3) . 2_655 ?
Ag09 C01H Ag08 77.4(3) . . ?
Ag09 C01H Ag09 95.1(5) . 2_655 ?
C01L C01H Ag08 147.0(11) . . ?
C01L C01H Ag09 135.6(11) . . ?
C01L C01H Ag09 95.3(10) . 2_655 ?
C01G C01J Ag09 111.7(7) . . ?
C01K C01J Ag09 69.6(8) . . ?
C01K C01J C01G 176.7(13) . . ?
Ag05 C01K Ag09 78.2(4) . . ?
Ag0F C01K Ag05 80.0(3) . . ?
Ag0F C01K Ag09 113.8(5) . . ?
C01J C01K Ag05 121.3(10) . . ?
C01J C01K Ag09 84.1(9) . . ?
C01J C01K Ag0F 155.7(11) . . ?
C01H C01L C01R 175.5(14) . . ?
C01P C01R C01L 120.2(8) . . ?
C01P C01R C01W 120.0 . . ?
C01W C01R C01L 119.8(8) . . ?
C01R C01P C01Y 120.5(7) . . ?
C02B C01P C01R 120.0 . . ?
C02B C01P C01Y 119.5(7) . . ?
C01P C02B H02B 120.0 . . ?
C01P C02B C02K 120.0 . . ?
C02K C02B H02B 120.0 . . ?
C02B C02K H02K 120.0 . . ?
C02B C02K C02P 120.0 . . ?
C02P C02K H02K 120.0 . . ?
C02K C02P H02P 120.0 . . ?
C01W C02P C02K 120.0 . . ?
C01W C02P H02P 120.0 . . ?
C01R C01W H01W 120.0 . . ?
C02P C01W C01R 120.0 . . ?
C02P C01W H01W 120.0 . . ?
Ag07 C01U Ag0F 84.3(4) . . ?
Ag07 C01U Ag0V 74.6(4) . . ?
Ag07 C01U Ag4 89.3(5) . . ?
Ag0F C01U Ag0V 148.4(7) . . ?
C020 C01U Ag07 166.9(15) . . ?
C020 C01U Ag0F 103.9(11) . . ?
C020 C01U Ag0V 93.7(10) . . ?
C020 C01U Ag4 88.9(10) . . ?
Ag4 C01U Ag0F 147.9(8) . . ?
Ag08 C01V Ag0F 76.9(4) . . ?
Ag0G C01V Ag08 79.6(5) . . ?
Ag0G C01V Ag0F 102.6(5) . . ?
C02D C01V Ag08 140.6(11) . . ?
C02D C01V Ag0F 100.7(11) . . ?
C02D C01V Ag0G 137.5(12) . . ?
C02D C01V Ag7 136.9(12) . . ?
Ag7 C01V Ag08 80.2(3) . . ?
Ag7 C01V Ag0F 102.9(4) . . ?
F018 C01Y C01P 110.4(8) . . ?
F019 C01Y F018 108.2(8) . . ?
F019 C01Y C01P 110.8(8) . . ?
F025 C01Y F018 107.2(8) . . ?
F025 C01Y F019 108.8(8) . . ?
F025 C01Y C01P 111.3(8) . . ?
C01U C020 C02W 179(2) . . ?
C01U C020 Ag4 62.7(9) . . ?
C02W C020 Ag4 117.1(9) . . ?
Ag0B C023 Ag0G 77.2(5) . . ?
Ag0B C023 Ag6 70.3(4) . . ?
Ag0B C023 Ag7 77.7(4) . . ?
Ag0T C023 Ag0B 82.6(5) . . ?
Ag0T C023 Ag0G 122.3(8) . . ?
C02C C023 Ag0B 149.7(15) . . ?
C02C C023 Ag0G 125.5(14) . . ?
C02C C023 Ag0T 97.3(12) . . ?
C02C C023 Ag6 120.8(12) . . ?
C02C C023 Ag7 125.2(13) . . ?
Ag7 C023 Ag6 94.5(6) . . ?
F01A C024 F02E 107.4(8) . . ?
F01A C024 C16 110.7(8) . . ?
F01E C024 F01A 109.0(8) . . ?
F01E C024 F02E 110.2(9) . . ?
F01E C024 C16 110.7(8) . . ?
F02E C024 C16 108.8(8) . . ?
C02Z C026 C28 120.0 . . ?
C02Z C026 C33 121.6(14) . . ?
C28 C026 C33 118.4(14) . . ?
C026 C02Z C71 120.3(12) . . ?
C82 C02Z C026 120.0 . . ?
C82 C02Z C71 119.7(12) . . ?
C02Z C82 H82 120.0 . . ?
C199 C82 C02Z 120.0 . . ?
C199 C82 H82 120.0 . . ?
C82 C199 H199 120.0 . . ?
C82 C199 C46 120.0 . . ?
C46 C199 H199 120.0 . . ?
C199 C46 H46 120.0 . . ?
C199 C46 C28 120.0 . . ?
C28 C46 H46 120.0 . . ?
C026 C28 H28 120.0 . . ?
C46 C28 C026 120.0 . . ?
C46 C28 H28 120.0 . . ?
C023 C02C Ag0T 57.6(10) . . ?
C023 C02C C02H 168.0(18) . . ?
C02H C02C Ag0T 122.4(9) . . ?
C01V C02D C23 162.2(15) . . ?
C022 C02F C29 120.0 . . ?
C022 C02F C10 115.6(16) . . ?
C29 C02F C10 124.4(16) . . ?
C02F C022 C18 120.0 . . ?
C02F C022 C02L 123.4(16) . . ?
C18 C022 C02L 116.4(16) . . ?
C022 C18 H18 120.0 . . ?
C1 C18 C022 120.0 . . ?
C1 C18 H18 120.0 . . ?
C18 C1 H1 120.0 . . ?
C18 C1 C2 120.0 . . ?
C2 C1 H1 120.0 . . ?
C1 C2 H2 120.0 . . ?
C1 C2 C29 120.0 . . ?
C29 C2 H2 120.0 . . ?
C02F C29 H29 120.0 . . ?
C2 C29 C02F 120.0 . . ?
C2 C29 H29 120.0 . . ?
C02R C02H C02C 119.6(11) . . ?
C02R C02H C12 120.0 . . ?
C12 C02H C02C 120.4(11) . . ?
C02H C02R C44 120.0 . . ?
C02H C02R C45 120.9(12) . . ?
C44 C02R C45 119.1(12) . . ?
C02R C44 H44 120.0 . . ?
C36 C44 C02R 120.0 . . ?
C36 C44 H44 120.0 . . ?
C44 C36 H36 120.0 . . ?
C44 C36 C47 120.0 . . ?
C47 C36 H36 120.0 . . ?
C36 C47 H47 120.0 . . ?
C36 C47 C12 120.0 . . ?
C12 C47 H47 120.0 . . ?
C02H C12 H12 120.0 . . ?
C47 C12 C02H 120.0 . . ?
C47 C12 H12 120.0 . . ?
Ag0M C02J Ag0T 78.5(5) . . ?
Ag0M C02J Ag0U 82.0(4) . . ?
Ag0M C02J Ag5 69.3(4) . . ?
Ag0U C02J Ag0T 88.1(5) . . ?
C030 C02J Ag0M 148(2) . . ?
C030 C02J Ag0T 121(2) . . ?
C030 C02J Ag0U 120(2) . . ?
C030 C02J Ag6 127(2) . . ?
C030 C02J Ag5 113(2) . . ?
Ag6 C02J Ag0M 83.5(5) . . ?
Ag6 C02J Ag5 92.9(5) . . ?
F01F C02L F01Q 106.0(17) . . ?
F01F C02L C022 117.2(19) . . ?
F01Q C02L C022 103.4(18) . . ?
F01T C02L F01F 104.7(19) . . ?
F01T C02L F01Q 107(2) . . ?
F01T C02L C022 117.4(18) . . ?
Ag0J C02Q Ag0U 75.6(5) . . ?
Ag0J C02Q Ag2 72.6(5) . . ?
Ag0W C02Q Ag0J 87.6(7) . . ?
Ag0W C02Q Ag0U 134.1(8) . . ?
C43 C02Q Ag0J 145(2) . . ?
C43 C02Q Ag0U 123.3(19) . . ?
C43 C02Q Ag0W 94.7(17) . . ?
C43 C02Q Ag2 126.6(18) . . ?
C43 C02Q Ag5 88.8(17) . . ?
Ag5 C02Q Ag0J 91.2(7) . . ?
Ag5 C02Q Ag2 137.8(7) . . ?
C02Y C02T Ag0Q 116.2(15) . . ?
C11 C02T Ag0Q 71.5(18) . . ?
C11 C02T C02Y 167(3) . . ?
C16 C02W C020 121.7(12) . . ?
C16 C02W C38 120.0 . . ?
C38 C02W C020 118.1(12) . . ?
C02W C16 C024 119.5(10) . . ?
C02W C16 C52 120.0 . . ?
C52 C16 C024 120.4(10) . . ?
C16 C52 H52 120.0 . . ?
C85 C52 C16 120.0 . . ?
C85 C52 H52 120.0 . . ?
C52 C85 H85 120.0 . . ?
C52 C85 C84 120.0 . . ?
C84 C85 H85 120.0 . . ?
C85 C84 H84 120.0 . . ?
C38 C84 C85 120.0 . . ?
C38 C84 H84 120.0 . . ?
C02W C38 H38 120.0 . . ?
C84 C38 C02W 120.0 . . ?
C84 C38 H38 120.0 . . ?
C02M C02Y C02T 117.6(13) . . ?
C02M C02Y C32 120.0 . . ?
C32 C02Y C02T 122.1(13) . . ?
C02Y C02M C7 120.4(11) . . ?
C76 C02M C02Y 120.0 . . ?
C76 C02M C7 119.6(11) . . ?
C02M C76 H76 120.0 . . ?
C02M C76 C91 120.0 . . ?
C91 C76 H76 120.0 . . ?
C76 C91 H91 120.0 . . ?
C76 C91 C69 120.0 . . ?
C69 C91 H91 120.0 . . ?
C91 C69 H69 120.0 . . ?
C32 C69 C91 120.0 . . ?
C32 C69 H69 120.0 . . ?
C02Y C32 H32 120.0 . . ?
C69 C32 C02Y 120.0 . . ?
C69 C32 H32 120.0 . . ?
C02J C030 C101 176(4) . . ?
Ag0L C031 Ag0S 87.6(10) . . ?
Ag0L C031 Ag3 69.2(6) . . ?
Ag0S C031 Ag3 112.3(11) . . ?
C20 C031 Ag0L 151(3) . . ?
C20 C031 Ag0S 100(3) . . ?
C20 C031 Ag3 131(3) . . ?
F C21 F01B 105.4(17) . . ?
F C21 F01D 104.8(16) . . ?
F C21 C01I 116.1(15) . . ?
F01B C21 F01D 102.9(15) . . ?
F01B C21 C01I 115.0(16) . . ?
F01D C21 C01I 111.3(15) . . ?
C02U C23 C02D 118.1(10) . . ?
C02U C23 C13 120.0 . . ?
C13 C23 C02D 121.6(10) . . ?
C23 C02U C62 120.0 . . ?
C23 C02U C80 123.3(9) . . ?
C62 C02U C80 116.4(9) . . ?
C02U C62 H62 120.0 . . ?
C02U C62 C123 120.0 . . ?
C123 C62 H62 120.0 . . ?
C62 C123 H123 120.0 . . ?
C93 C123 C62 120.0 . . ?
C93 C123 H123 120.0 . . ?
C123 C93 H93 120.0 . . ?
C123 C93 C13 120.0 . . ?
C13 C93 H93 120.0 . . ?
C23 C13 H13 120.0 . . ?
C93 C13 C23 120.0 . . ?
C93 C13 H13 120.0 . . ?
F01C C45 F01X 108(2) . . ?
F01C C45 F027 110(3) . . ?
F01C C45 C02R 111(2) . . ?
F01X C45 C02R 108(2) . . ?
F027 C45 F01X 116(3) . . ?
F027 C45 C02R 105.1(17) . . ?
F28 C71 C02Z 108.8(8) . . ?
F28 C71 F41 109.5(9) . . ?
F28 C71 F61 110.0(9) . . ?
F41 C71 C02Z 110.7(9) . . ?
F41 C71 F61 108.8(9) . . ?
F61 C71 C02Z 109.0(8) . . ?
F01S C80 F02A 108.4(9) . . ?
F01S C80 F02N 108.4(9) . . ?
F01S C80 C02U 111.3(8) . . ?
F02A C80 F02N 109.7(9) . . ?
F02A C80 C02U 109.4(8) . . ?
F02N C80 C02U 109.6(8) . . ?
C02Q C43 Ag0W 57.6(14) . . ?
C02Q C43 C49 162(3) . . ?
C02Q C43 Ag5 60.9(14) . . ?
C49 C43 Ag0W 122.8(17) . . ?
C49 C43 Ag5 116.4(16) . . ?
C70A C49 C43 112.3(17) . . ?
C70A C49 C48A 120.0 . . ?
C48A C49 C43 127.1(18) . . ?
C49 C70A C112 120.0 . . ?
C49 C70A C83 123.5(16) . . ?
C112 C70A C83 116.3(16) . . ?
C70A C112 H112 120.0 . . ?
C142 C112 C70A 120.0 . . ?
C142 C112 H112 120.0 . . ?
C112 C142 H142 120.0 . . ?
C112 C142 C3 120.0 . . ?
C3 C142 H142 120.0 . . ?
C142 C3 H3 120.0 . . ?
C142 C3 C48A 120.0 . . ?
C48A C3 H3 120.0 . . ?
C49 C48A C3 120.0 . . ?
C49 C48A H48A 120.0 . . ?
C3 C48A H48A 120.0 . . ?
F23 C55 F27 109.3(9) . . ?
F23 C55 F117 109.0(9) . . ?
F23 C55 C31 111.2(9) . . ?
F27 C55 C31 108.9(8) . . ?
F117 C55 F27 108.7(9) . . ?
F117 C55 C31 109.7(8) . . ?
F01Z C7 F021 108.6(9) . . ?
F01Z C7 C02M 109.5(8) . . ?
F021 C7 C02M 110.3(8) . . ?
F30 C7 F01Z 109.2(9) . . ?
F30 C7 F021 108.2(9) . . ?
F30 C7 C02M 111.0(8) . . ?
C30 C10 C02F 169(3) . . ?
C31 C101 C030 127(2) . . ?
C31 C101 C50 120.0 . . ?
C50 C101 C030 113(2) . . ?
C101 C31 C55 117.0(14) . . ?
C65 C31 C55 122.8(14) . . ?
C65 C31 C101 120.0 . . ?
C31 C65 H65 120.0 . . ?
C6 C65 C31 120.0 . . ?
C6 C65 H65 120.0 . . ?
C65 C6 H6 120.0 . . ?
C65 C6 C164 120.0 . . ?
C164 C6 H6 120.0 . . ?
C6 C164 H164 120.0 . . ?
C50 C164 C6 120.0 . . ?
C50 C164 H164 120.0 . . ?
C101 C50 H50 120.0 . . ?
C164 C50 C101 120.0 . . ?
C164 C50 H50 120.0 . . ?
Ag0K C26 Ag0X 85.9(10) . . ?
Ag0K C26 Ag0Y 75.6(9) . 3_665 ?
Ag0K C26 Ag1 75.2(7) . 2_655 ?
Ag0X C26 Ag0Y 148.8(13) . 3_665 ?
Ag0X C26 Ag1 46.4(7) . 2_655 ?
C35 C26 Ag0K 162(3) . . ?
C35 C26 Ag0X 93(3) . . ?
C35 C26 Ag0Y 97(3) . 3_665 ?
C35 C26 Ag3 98(3) . . ?
C35 C26 Ag1 92(2) . 2_655 ?
Ag3 C26 Ag0K 89.1(10) . . ?
Ag3 C26 Ag0Y 48.1(8) . 3_665 ?
Ag3 C26 Ag1 151.2(17) . 2_655 ?
Ag1 C26 Ag0Y 103.8(13) 2_655 3_665 ?
Ag0I C30 Ag0O 85.7(6) . . ?
C10 C30 Ag0I 166(3) . . ?
C10 C30 Ag0O 99.6(15) . . ?
F3 C17 C15 110.0(8) . . ?
F3 C17 F45 109.6(8) . . ?
F3 C17 F22 108.9(8) . . ?
F45 C17 C15 109.7(8) . . ?
F45 C17 F22 109.5(8) . . ?
F22 C17 C15 109.1(8) . . ?
Ag0X C35 Ag1 39.8(5) . 2_655 ?
C26 C35 Ag0X 58(2) . . ?
C26 C35 C40 176(3) . . ?
C26 C35 Ag3 54(2) . . ?
C26 C35 Ag1 60.9(19) . 2_655 ?
C40 C35 Ag0X 121(2) . . ?
C40 C35 Ag3 127(2) . . ?
C40 C35 Ag1 116.2(19) . 2_655 ?
Ag3 C35 Ag1 110.4(7) . 2_655 ?
C15 C40 C35 115.3(18) . . ?
C15 C40 C212 120.0 . . ?
C212 C40 C35 124.2(18) . . ?
C40 C15 C17 119.6(14) . . ?
C109 C15 C17 119.7(13) . . ?
C109 C15 C40 120.0 . . ?
C15 C109 H109 120.0 . . ?
C169 C109 C15 120.0 . . ?
C169 C109 H109 120.0 . . ?
C109 C169 H169 120.0 . . ?
C109 C169 C193 120.0 . . ?
C193 C169 H169 120.0 . . ?
C169 C193 H193 120.0 . . ?
C212 C193 C169 120.0 . . ?
C212 C193 H193 120.0 . . ?
C40 C212 H212 120.0 . . ?
C193 C212 C40 120.0 . . ?
C193 C212 H212 120.0 . . ?
F26 C83 C70A 111.9(18) . . ?
F50 C83 C70A 104.9(19) . . ?
F50 C83 F26 109.1(10) . . ?
F50 C83 F15 109.1(10) . . ?
F15 C83 C70A 114.5(18) . . ?
F15 C83 F26 107.2(10) . . ?
Ag0N C11 Ag0Q 82.5(7) 3_665 . ?
Ag0N C11 Ag0X 75.7(5) 3_665 3_665 ?
Ag0X C11 Ag0Q 111.9(10) 3_665 . ?
C02T C11 Ag0N 135.1(17) . 3_665 ?
C02T C11 Ag0Q 81.8(19) . . ?
C02T C11 Ag0X 148.9(16) . 3_665 ?
Ag0K Ag3 Ag1 79.78(10) . . ?
Ag0L Ag3 Ag0K 61.29(7) . . ?
Ag0L Ag3 Ag0R 67.98(9) . . ?
Ag0L Ag3 Ag1 96.24(11) . . ?
Ag0R Ag3 Ag0K 104.27(10) . . ?
Ag0R Ag3 Ag1 53.94(11) . . ?
C031 Ag3 Ag0K 101.6(7) . . ?
C031 Ag3 Ag0L 46.5(5) . . ?
C031 Ag3 Ag0R 76.1(8) . . ?
C031 Ag3 Ag1 127.9(7) . . ?
C031 Ag3 C41 118.8(9) . 3_665 ?
C26 Ag3 Ag0K 46.4(4) . . ?
C26 Ag3 Ag0L 103.7(5) . . ?
C26 Ag3 Ag0R 142.1(8) . . ?
C26 Ag3 C031 126.3(12) . . ?
C26 Ag3 C35 27.9(6) . . ?
C26 Ag3 Ag1 92.5(10) . . ?
C26 Ag3 C41 114.3(10) . 3_665 ?
C35 Ag3 Ag0K 73.5(5) . . ?
C35 Ag3 Ag0L 131.3(6) . . ?
C35 Ag3 Ag0R 145.4(9) . . ?
C35 Ag3 C031 138.6(12) . . ?
C35 Ag3 Ag1 92.4(9) . . ?
C35 Ag3 C41 99.5(9) . 3_665 ?
C41 Ag3 Ag0K 114.4(4) 3_665 . ?
C41 Ag3 Ag0L 114.32(19) 3_665 . ?
C41 Ag3 Ag0R 48.9(2) 3_665 . ?
C41 Ag3 Ag1 34.7(4) 3_665 . ?
Ag0C Ag1 Ag3 72.21(11) . . ?
Ag0K Ag1 Ag0C 61.95(7) 3_665 . ?
Ag0K Ag1 Ag0R 111.82(13) 3_665 . ?
Ag0K Ag1 Cl15 85.13(14) 3_665 . ?
Ag0K Ag1 Ag3 132.50(15) 3_665 . ?
Ag0R Ag1 Ag0C 63.82(8) . . ?
Ag0R Ag1 Cl15 140.0(2) . . ?
Ag0R Ag1 Ag3 52.10(11) . . ?
Cl15 Ag1 Ag0C 97.64(18) . . ?
Cl15 Ag1 Ag3 89.34(17) . . ?
C26 Ag1 Ag0C 111.8(4) 3_665 . ?
C26 Ag1 Ag0K 50.4(4) 3_665 3_665 ?
C26 Ag1 Ag0R 134.2(10) 3_665 . ?
C26 Ag1 Cl15 84.9(10) 3_665 . ?
C26 Ag1 C35 27.5(5) 3_665 3_665 ?
C26 Ag1 Ag3 173.3(9) 3_665 . ?
C35 Ag1 Ag0C 139.2(5) 3_665 . ?
C35 Ag1 Ag0K 77.4(5) 3_665 3_665 ?
C35 Ag1 Ag0R 136.8(10) 3_665 . ?
C35 Ag1 Cl15 81.0(9) 3_665 . ?
C35 Ag1 Ag3 147.9(5) 3_665 . ?
C41 Ag1 Ag0C 111.7(5) 3_665 . ?
C41 Ag1 Ag0K 159.5(4) 3_665 3_665 ?
C41 Ag1 Ag0R 52.2(4) 3_665 . ?
C41 Ag1 Cl15 115.4(4) 3_665 . ?
C41 Ag1 C26 128.2(8) 3_665 3_665 ?
C41 Ag1 C35 105.3(8) 3_665 3_665 ?
C41 Ag1 Ag3 51.9(5) 3_665 . ?
Ag0M C57 Ag0O 82.8(6) . 2_655 ?
Ag0M C57 Ag0Q 83.0(11) . 2_655 ?
Ag0O C57 Ag0Q 98.2(9) 2_655 2_655 ?
C5 C57 Ag0M 148(4) . . ?
C5 C57 Ag0O 129(4) . 2_655 ?
C5 C57 Ag0Q 95(3) . 2_655 ?
C57 C5 Ag0Q 58(2) . 2_655 ?
C57 C5 C9 173(3) . . ?
C9 C5 Ag0Q 115.0(19) . 2_655 ?
F7 C25 F1 109.6(9) . . ?
F7 C25 C22 110.1(8) . . ?
F1 C25 C22 109.3(8) . . ?
F16 C25 F7 109.0(9) . . ?
F16 C25 F1 109.6(9) . . ?
F16 C25 C22 109.2(8) . . ?
C22 C24 C99 120.0 . . ?
C22 C24 C20 111.4(19) . . ?
C99 C24 C20 128.4(19) . . ?
C24 C22 C25 121.2(15) . . ?
C106 C22 C25 118.6(15) . . ?
C106 C22 C24 120.0 . . ?
C22 C106 H106 120.0 . . ?
C22 C106 C310 120.0 . . ?
C310 C106 H106 120.0 . . ?
C106 C310 H310 120.0 . . ?
C207 C310 C106 120.0 . . ?
C207 C310 H310 120.0 . . ?
C310 C207 H207 120.0 . . ?
C310 C207 C99 120.0 . . ?
C99 C207 H207 120.0 . . ?
C24 C99 H99 120.0 . . ?
C207 C99 C24 120.0 . . ?
C207 C99 H99 120.0 . . ?
C14 C9 C5 117.6(18) . . ?
C14 C9 C54 120.0 . . ?
C54 C9 C5 121(2) . . ?
C9 C14 C102 117.9(13) . . ?
C19 C14 C9 120.0 . . ?
C19 C14 C102 122.0(13) . . ?
C14 C19 H19 120.0 . . ?
C14 C19 C306 120.0 . . ?
C306 C19 H19 120.0 . . ?
C19 C306 H306 120.0 . . ?
C27 C306 C19 120.0 . . ?
C27 C306 H306 120.0 . . ?
C306 C27 H27 120.0 . . ?
C54 C27 C306 120.0 . . ?
C54 C27 H27 120.0 . . ?
C9 C54 H54 120.0 . . ?
C27 C54 C9 120.0 . . ?
C27 C54 H54 120.0 . . ?
C031 C20 C24 166(3) . . ?
F20 C102 C14 109.4(8) . . ?
F2 C102 C14 110.0(8) . . ?
F2 C102 F20 110.1(8) . . ?
F2 C102 F32 110.3(8) . . ?
F32 C102 C14 108.9(8) . . ?
F32 C102 F20 108.1(8) . . ?
Ag0A Ag6 Ag5 69.49(10) . . ?
Ag0B Ag6 Ag0A 59.88(7) . . ?
Ag0B Ag6 Ag0M 111.35(11) . . ?
Ag0B Ag6 Cl10 85.55(11) . . ?
Ag0B Ag6 Ag5 127.34(14) . . ?
Ag0M Ag6 Ag0A 63.50(7) . . ?
Ag0M Ag6 Cl10 134.63(14) . . ?
Ag0M Ag6 Ag5 50.99(8) . . ?
Cl10 Ag6 Ag0A 94.54(12) . . ?
Cl10 Ag6 Ag5 84.85(13) . . ?
C023 Ag6 Ag0A 108.8(3) . . ?
C023 Ag6 Ag0B 49.9(3) . . ?
C023 Ag6 Ag0M 132.4(4) . . ?
C023 Ag6 Cl10 91.2(4) . . ?
C023 Ag6 Ag5 175.5(4) . . ?
C02J Ag6 Ag0A 107.7(4) . . ?
C02J Ag6 Ag0B 160.5(5) . . ?
C02J Ag6 Ag0M 50.0(4) . . ?
C02J Ag6 Cl10 111.5(5) . . ?
C02J Ag6 C023 134.8(6) . . ?
C02J Ag6 Ag5 49.2(5) . . ?
C34 C33 C026 171.7(19) . . ?
Ag0J Ag2 Ag0D 60.48(7) . . ?
Ag0J Ag2 Ag0P 109.67(11) . . ?
Ag0J Ag2 Cl10 84.07(10) . . ?
Ag0P Ag2 Ag0D 62.14(7) . . ?
Ag0P Ag2 Cl10 138.43(13) . . ?
Cl10 Ag2 Ag0D 95.89(10) . . ?
C02Q Ag2 Ag0D 109.3(5) . . ?
C02Q Ag2 Ag0J 50.0(5) . . ?
C02Q Ag2 Ag0P 130.4(5) . . ?
C02Q Ag2 Cl10 89.0(4) . . ?
C34 Ag2 Ag0D 109.8(5) . . ?
C34 Ag2 Ag0J 159.6(4) . . ?
C34 Ag2 Ag0P 52.5(5) . . ?
C34 Ag2 Cl10 115.6(4) . . ?
C34 Ag2 C02Q 130.6(6) . . ?
Ag0P C34 Ag0W 75.1(4) . . ?
Ag0P C34 Ag4 65.7(5) . . ?
Ag0V C34 Ag0P 80.2(5) . . ?
Ag0V C34 Ag0W 82.3(5) . . ?
C33 C34 Ag0P 123.7(15) . . ?
C33 C34 Ag0V 130.5(13) . . ?
C33 C34 Ag0W 141.6(14) . . ?
C33 C34 Ag2 154.1(16) . . ?
C33 C34 Ag4 93.9(12) . . ?
Ag2 C34 Ag0P 82.2(5) . . ?
Ag2 C34 Ag4 95.5(5) . . ?
Ag0Q C39 Ag0R 78.7(5) . . ?
Ag0Q C39 Ag0S 96.1(11) . . ?
Ag0S C39 Ag0R 75.7(12) . . ?
C161 C39 Ag0Q 126(4) . . ?
C161 C39 Ag0R 155(4) . . ?
C161 C39 Ag0S 98(2) . . ?
Ag0J Ag5 Ag6 84.00(14) . . ?
Ag0M Ag5 Ag0J 107.53(15) . . ?
Ag0M Ag5 Ag6 54.41(12) . . ?
Ag0N Ag5 Ag0J 60.80(9) . . ?
Ag0N Ag5 Ag0M 69.76(10) . . ?
Ag0N Ag5 Ag6 98.61(15) . . ?
C02J Ag5 Ag0J 121.9(4) . . ?
C02J Ag5 Ag0M 49.1(4) . . ?
C02J Ag5 Ag0N 117.4(4) . . ?
C02J Ag5 Ag6 37.9(3) . . ?
C02Q Ag5 Ag0J 45.8(5) . . ?
C02Q Ag5 Ag0M 151.4(5) . . ?
C02Q Ag5 Ag0N 97.5(6) . . ?
C02Q Ag5 C02J 129.0(7) . . ?
C02Q Ag5 C43 30.3(4) . . ?
C02Q Ag5 Ag6 105.1(5) . . ?
C43 Ag5 Ag0J 72.1(5) . . ?
C43 Ag5 Ag0M 175.0(6) . . ?
C43 Ag5 Ag0N 106.2(7) . . ?
C43 Ag5 C02J 135.6(7) . . ?
C43 Ag5 Ag6 130.1(5) . . ?
Ag0O C4 Ag0P 81.5(10) . . ?
Ag0O C4 Ag0S 97.6(11) . . ?
Ag0P C4 Ag0S 81.5(12) . . ?
C110 C4 Ag0O 116(7) . . ?
C110 C4 Ag0P 140(4) . . ?
C110 C4 Ag0S 127(4) . . ?
C4 C110 C206 162(4) . . ?
C37 C206 C110 99(4) . . ?
C37 C206 C357 120.0 . . ?
C357 C206 C110 131(5) . . ?
C206 C37 H37 120.0 . . ?
C206 C37 C105 120.00(6) . . ?
C105 C37 H37 120.0 . . ?
C37 C105 H105 120.0 . . ?
C37 C105 C192 120.00(7) . . ?
C192 C105 H105 120.0 . . ?
C105 C192 H192 120.0 . . ?
C463 C192 C105 120.0 . . ?
C463 C192 H192 120.0 . . ?
C192 C463 H463 120.0 . . ?
C192 C463 C357 120.00(5) . . ?
C357 C463 H463 120.0 . . ?
C206 C357 C185 118(3) . . ?
C463 C357 C206 120.00(6) . . ?
C463 C357 C185 120(3) . . ?
C39 C161 C265 163(3) . . ?
F104 C185 C357 106.6(8) . . ?
F104 C185 F196 112.6(8) . . ?
F104 C185 F372 112.6(8) . . ?
F196 C185 C357 105.3(8) . . ?
F372 C185 C357 106.4(8) . . ?
F372 C185 F196 112.8(8) . . ?
Ag0R C41 Ag0X 74.5(3) 2_655 . ?
Ag0R C41 Ag3 68.1(4) 2_655 2_655 ?
Ag0X C41 Ag3 126.83(18) . 2_655 ?
Ag0Y C41 Ag0R 81.6(2) . 2_655 ?
Ag0Y C41 Ag0X 95.4(6) . . ?
Ag0Y C41 Ag3 43.7(3) . 2_655 ?
Ag1 C41 Ag0R 85.3(2) 2_655 2_655 ?
C42 C41 Ag0R 129.7(11) . 2_655 ?
C42 C41 Ag0X 106.6(14) . . ?
C42 C41 Ag0Y 145.2(7) . . ?
C42 C41 Ag3 126.2(15) . 2_655 ?
C42 C41 Ag1 132.8(19) . 2_655 ?
C41 C42 C117 163.5(9) . . ?
F12 C53 C128 109.2(7) . . ?
F43 C53 F12 109.6(8) . . ?
F43 C53 C128 109.2(7) . . ?
F144 C53 F12 109.1(8) . . ?
F144 C53 F43 110.0(8) . . ?
F144 C53 C128 109.8(8) . . ?
C48 C117 C42 119.6(7) . . ?
C48 C117 C128 120.0 . . ?
C128 C117 C42 117.8(6) . . ?
C117 C48 H48 120.0 . . ?
C117 C48 C346 120.0 . . ?
C346 C48 H48 120.0 . . ?
C48 C346 H346 120.0 . . ?
C51 C346 C48 120.0 . . ?
C51 C346 H346 120.0 . . ?
C346 C51 H51 120.0 . . ?
C346 C51 C56 120.0 . . ?
C56 C51 H51 120.0 . . ?
C51 C56 H56 120.0 . . ?
C51 C56 C128 120.0 . . ?
C128 C56 H56 120.0 . . ?
C117 C128 C53 119.1(7) . . ?
C56 C128 C53 120.8(7) . . ?
C56 C128 C117 120.0 . . ?
C90 C265 C161 129.0(18) . . ?
C90 C265 C130 120.0 . . ?
C130 C265 C161 110.5(18) . . ?
C265 C90 H90 120.0 . . ?
C265 C90 C154 120.0 . . ?
C154 C90 H90 120.0 . . ?
C90 C154 H154 120.0 . . ?
C475 C154 C90 120.00(6) . . ?
C475 C154 H154 120.0 . . ?
C154 C475 H475 120.0 . . ?
C154 C475 C395 120.0 . . ?
C395 C475 H475 120.0 . . ?
C475 C395 H395 120.0 . . ?
C130 C395 C475 120.0 . . ?
C130 C395 H395 120.0 . . ?
C265 C130 C8 125.7(17) . . ?
C395 C130 C265 120.0 . . ?
C395 C130 C8 113.5(16) . . ?
F4 C8 C130 109.1(8) . . ?
F4 C8 F150 109.4(9) . . ?
F53 C8 C130 109.6(8) . . ?
F53 C8 F4 110.4(9) . . ?
F53 C8 F150 109.4(9) . . ?
F150 C8 C130 108.9(9) . . ?
Ag0I Ag4 Ag07 59.91(6) . . ?
Ag0P Ag4 Ag07 101.90(9) . . ?
Ag0P Ag4 Ag0I 69.15(7) . . ?
C01U Ag4 Ag07 44.3(3) . . ?
C01U Ag4 Ag0I 101.6(3) . . ?
C01U Ag4 Ag0P 135.0(4) . . ?
C01U Ag4 C020 28.4(3) . . ?
C01U Ag4 C34 107.6(5) . . ?
C020 Ag4 Ag07 72.2(3) . . ?
C020 Ag4 Ag0I 129.8(3) . . ?
C020 Ag4 Ag0P 139.5(4) . . ?
C020 Ag4 C34 93.4(5) . . ?
C34 Ag4 Ag07 112.4(3) . . ?
C34 Ag4 Ag0I 117.2(3) . . ?
C34 Ag4 Ag0P 50.8(3) . . ?
Ag03 Ag7 Ag05 51.87(5) 2_655 2_655 ?
Ag08 Ag7 Ag03 62.05(6) . 2_655 ?
Ag08 Ag7 Ag05 56.66(6) . 2_655 ?
Ag08 Ag7 Ag0B 107.38(10) . . ?
Ag08 Ag7 Cl10 141.25(12) . . ?
Ag0B Ag7 Ag03 60.07(6) . 2_655 ?
Ag0B Ag7 Ag05 54.22(5) . 2_655 ?
Cl10 Ag7 Ag03 95.58(10) . 2_655 ?
Cl10 Ag7 Ag05 134.76(10) . 2_655 ?
Cl10 Ag7 Ag0B 83.58(8) . . ?
C01V Ag7 Ag03 101.7(3) . 2_655 ?
C01V Ag7 Ag05 106.1(3) . 2_655 ?
C01V Ag7 Ag08 51.2(3) . . ?
C01V Ag7 Ag0B 158.4(3) . . ?
C01V Ag7 Cl10 111.4(3) . . ?
C01V Ag7 C023 138.3(5) . . ?
C023 Ag7 Ag03 106.8(4) . 2_655 ?
C023 Ag7 Ag05 70.8(4) . 2_655 ?
C023 Ag7 Ag08 120.2(4) . . ?
C023 Ag7 Ag0B 49.9(3) . . ?
C023 Ag7 Cl10 95.6(4) . . ?

loop_
_geom_bond_atom_site_label_1
_geom_bond_atom_site_label_2
_geom_bond_distance
_geom_bond_site_symmetry_2
_geom_bond_publ_flag
Ag01 Ag03 2.7963(12) . ?
Ag01 Ag03 2.7965(12) 3_665 ?
Ag01 Ag03 2.7965(12) 2_655 ?
Ag01 Ag05 2.8572(9) 2_655 ?
Ag01 Ag05 2.8571(9) . ?
Ag01 Ag05 2.8572(9) 3_665 ?
Ag01 Ag08 2.8628(9) 2_655 ?
Ag01 Ag08 2.8628(9) . ?
Ag01 Ag08 2.8628(9) 3_665 ?
Ag01 Ag09 2.9119(12) 3_665 ?
Ag01 Ag09 2.9122(12) . ?
Ag01 Ag09 2.9119(12) 2_655 ?
Ag02 Ag02 2.8632(14) 3_665 ?
Ag02 Ag02 2.8633(14) 2_655 ?
Ag02 Ag03 2.9704(10) 2_655 ?
Ag02 Ag03 2.8506(10) 3_665 ?
Ag02 Ag04 2.8556(12) 2_655 ?
Ag02 Ag04 2.9308(12) . ?
Ag02 Ag06 2.8687(11) 2_655 ?
Ag02 Ag06 2.8895(10) . ?
Ag02 Ag07 2.8688(11) 2_655 ?
Ag02 Ag0A 2.9200(11) . ?
Ag02 Ag0B 2.7069(12) . ?
Ag02 Ag0D 2.8881(11) 2_655 ?
Ag03 Ag03 3.0286(14) 3_665 ?
Ag03 Ag03 3.0286(14) 2_655 ?
Ag03 Ag04 2.8434(10) 3_665 ?
Ag03 Ag05 2.8660(11) 3_665 ?
Ag03 Ag05 2.7720(11) . ?
Ag03 Ag07 2.9058(11) 3_665 ?
Ag03 Ag08 3.0340(10) 3_665 ?
Ag03 Ag0B 2.9619(11) 3_665 ?
Ag03 Ag0G 3.048(10) 3_665 ?
Ag04 Ag06 2.8994(11) . ?
Ag04 Ag07 2.8361(12) . ?
Ag04 Ag0A 2.8389(12) . ?
Ag04 Ag0B 2.8287(12) . ?
Ag04 Ag0D 2.8463(11) . ?
Ag04 Ag0J 2.8266(11) . ?
Ag04 Ag0V 3.2348(19) . ?
Ag04 Cl10 2.656(3) . ?
Ag05 Ag07 3.0840(12) . ?
Ag05 Ag08 2.9037(12) 3_665 ?
Ag05 Ag08 3.3075(13) . ?
Ag05 Ag09 3.0291(11) . ?
Ag05 Ag0B 2.8026(11) 3_665 ?
Ag05 Ag0F 2.8274(13) . ?
Ag05 Ag0G 3.238(15) 3_665 ?
Ag05 C01K 2.271(11) . ?
Ag06 Ag06 2.8738(15) 2_655 ?
Ag06 Ag06 2.8739(15) 3_665 ?
Ag06 Ag0A 2.9073(12) . ?
Ag06 Ag0C 2.9185(12) . ?
Ag06 Ag0C 2.8816(12) 2_655 ?
Ag06 Ag0D 2.9260(12) . ?
Ag06 Ag0H 2.8964(13) . ?
Ag06 Ag0J 2.7760(14) . ?
Ag06 Ag0K 2.7951(11) . ?
Ag07 Ag0B 2.7826(13) 3_665 ?
Ag07 Ag0D 2.9380(10) . ?
Ag07 Ag0F 2.9409(11) . ?
Ag07 Ag0I 2.9066(13) . ?
Ag07 Ag0V 2.7931(17) . ?
Ag07 C01U 2.152(13) . ?
Ag07 Ag4 3.079(3) . ?
Ag08 Ag09 2.8126(12) . ?
Ag08 Ag09 2.9725(12) 2_655 ?
Ag08 Ag0F 2.9103(13) . ?
Ag08 Ag0G 2.793(12) . ?
Ag08 C01H 2.267(9) . ?
Ag08 C01V 2.216(11) . ?
Ag08 Ag7 2.802(3) . ?
Ag09 Ag09 3.3752(17) 2_655 ?
Ag09 Ag09 3.3752(17) 3_665 ?
Ag09 C01H 2.338(13) 3_665 ?
Ag09 C01H 2.234(12) . ?
Ag09 C01J 2.680(11) . ?
Ag09 C01K 2.524(13) . ?
Ag0A Ag0B 2.8726(11) . ?
Ag0A Ag0C 3.0105(12) 2_655 ?
Ag0A Ag0D 2.9982(13) 2_655 ?
Ag0A Ag0E 2.8069(12) 2_655 ?
Ag0A Ag0I 2.8381(13) 2_655 ?
Ag0A Ag0J 2.9631(13) . ?
Ag0A Ag0N 2.7760(12) . ?
Ag0A Ag0U 2.9981(19) . ?
Ag0A Ag6 3.004(3) . ?
Ag0B Ag0G 2.819(11) . ?
Ag0B Ag0I 2.9113(12) 2_655 ?
Ag0B Ag0T 2.9045(19) . ?
Ag0B C023 2.221(13) . ?
Ag0B Ag6 2.732(3) . ?
Ag0B Ag7 2.836(2) . ?
Ag0C Ag0D 3.0039(12) . ?
Ag0C Ag0E 2.8057(13) . ?
Ag0C Ag0H 2.8579(10) . ?
Ag0C Ag0K 2.9369(14) 3_665 ?
Ag0C Ag0K 2.9471(14) . ?
Ag0C Ag0L 2.8033(14) . ?
Ag0C Ag0N 2.8453(15) 3_665 ?
Ag0C Ag0Y 2.930(2) 3_665 ?
Ag0C Ag1 2.968(3) . ?
Ag0D Ag0E 2.8047(12) . ?
Ag0D Ag0I 2.7987(13) . ?
Ag0D Ag0J 2.9050(13) . ?
Ag0D Ag0L 2.8245(11) . ?
Ag0D Ag0P 3.0415(14) . ?
Ag0D Ag0V 2.8795(18) . ?
Ag0E Ag0I 2.8634(11) . ?
Ag0E Ag0L 2.8489(14) . ?
Ag0E Ag0M 2.8612(15) 3_665 ?
Ag0E Ag0N 2.8575(15) 3_665 ?
Ag0E Ag0O 2.9260(15) . ?
Ag0E Ag0P 2.8646(15) . ?
Ag0E Ag0Q 2.8892(14) . ?
Ag0E Ag0R 2.8642(13) . ?
Ag0E Ag0S 2.9095(14) . ?
Ag0F C01K 2.125(13) . ?
Ag0F C01U 2.231(12) . ?
Ag0F C01V 2.454(13) . ?
Ag0G Cl10 2.825(13) . ?
Ag0G C01V 2.146(15) . ?
Ag0G C023 2.296(18) . ?
Ag0H Ag0K 2.8385(10) 2_655 ?
Ag0H Ag0K 2.8385(11) 3_665 ?
Ag0H Ag0K 2.8385(10) . ?
Ag0H Cl15 2.654(6) . ?
Ag0I Ag0M 3.1489(16) 3_665 ?
Ag0I Ag0O 3.0228(14) . ?
Ag0I Ag0P 3.0559(16) . ?
Ag0I Ag0T 2.898(2) 3_665 ?
Ag0I C30 2.039(16) . ?
Ag0I Ag4 2.707(3) . ?
Ag0J Ag0K 2.7857(15) . ?
Ag0J Ag0L 2.9160(14) . ?
Ag0J Ag0N 2.8941(15) . ?
Ag0J Ag0U 2.757(2) . ?
Ag0J Ag0W 2.986(2) . ?
Ag0J C02Q 2.163(17) . ?
Ag0J Ag2 2.696(3) . ?
Ag0J Ag5 3.016(4) . ?
Ag0K Ag0L 2.9224(15) . ?
Ag0K Ag0N 2.9621(16) . ?
Ag0K Ag0X 2.969(2) . ?
Ag0K Ag0Y 2.768(3) 3_665 ?
Ag0K C26 2.170(14) . ?
Ag0K Ag3 2.996(3) . ?
Ag0K Ag1 2.724(4) 2_655 ?
Ag0L Ag0P 3.1351(16) . ?
Ag0L Ag0R 3.0509(17) . ?
Ag0L Ag0S 3.0457(17) . ?
Ag0L Ag0W 2.871(2) . ?
Ag0L C031 2.108(19) . ?
Ag0L Ag3 2.718(3) . ?
Ag0M Ag0N 3.0660(17) . ?
Ag0M Ag0O 2.8958(17) 2_655 ?
Ag0M Ag0Q 2.9440(15) 2_655 ?
Ag0M Ag0T 2.7962(18) . ?
Ag0M Ag0U 2.852(2) . ?
Ag0M C02J 2.170(14) . ?
Ag0M C57 2.17(2) . ?
Ag0M Ag6 2.813(3) . ?
Ag0M Ag5 2.688(5) . ?
Ag0N Ag0Q 3.0642(16) 2_655 ?
Ag0N Ag0R 3.2161(18) 2_655 ?
Ag0N Ag0X 2.716(2) . ?
Ag0N C11 2.134(15) 2_655 ?
Ag0N Ag5 2.673(4) . ?
Ag0O Ag0P 2.8897(18) . ?
Ag0O Ag0S 3.3541(18) . ?
Ag0O C30 2.39(2) . ?
Ag0O C57 2.21(4) 3_665 ?
Ag0O C4 2.22(3) . ?
Ag0P Ag0S 2.9070(17) . ?
Ag0P Ag0V 2.8526(19) . ?
Ag0P Ag0W 2.776(2) . ?
Ag0P Ag2 2.843(3) . ?
Ag0P C34 2.276(16) . ?
Ag0P C4 2.21(3) . ?
Ag0P Ag4 2.678(3) . ?
Ag0Q Ag0R 2.8608(19) . ?
Ag0Q Ag0S 3.290(2) . ?
Ag0Q C02T 2.60(3) . ?
Ag0Q C11 2.49(3) . ?
Ag0Q C57 2.28(3) 3_665 ?
Ag0Q C5 2.67(3) 3_665 ?
Ag0Q C39 2.11(5) . ?
Ag0R Ag0S 2.888(2) . ?
Ag0R Ag0X 2.817(3) 3_665 ?
Ag0R Ag0Y 2.789(3) 3_665 ?
Ag0R Ag3 2.739(4) . ?
Ag0R Ag1 2.806(4) . ?
Ag0R C39 2.39(3) . ?
Ag0R C41 2.224(10) 3_665 ?
Ag0S C031 2.29(4) . ?
Ag0S C39 2.31(4) . ?
Ag0S C4 2.24(3) . ?
Ag0T Ag0U 3.078(3) . ?
Ag0T C023 2.179(15) . ?
Ag0T C02C 2.559(14) . ?
Ag0T C02J 2.249(16) . ?
Ag0U Cl10 2.703(3) . ?
Ag0U C02J 2.178(16) . ?
Ag0U C02Q 2.330(17) . ?
Ag0V Ag0W 2.916(2) . ?
Ag0V Cl10 2.666(3) . ?
Ag0V C01U 2.439(13) . ?
Ag0V C34 2.148(14) . ?
Ag0W C02Q 2.15(2) . ?
Ag0W C43 2.54(2) . ?
Ag0W C34 2.281(15) . ?
Ag0X Ag0Y 3.311(4) . ?
Ag0X C26 2.19(4) . ?
Ag0X C35 2.56(4) . ?
Ag0X C11 2.288(19) 2_655 ?
Ag0X C41 2.420(18) . ?
Ag0Y Cl15 2.759(3) . ?
Ag0Y C26 2.34(4) 2_655 ?
Ag0Y C41 2.042(8) . ?
Cl10 Ag6 2.815(4) . ?
Cl10 Ag2 2.925(4) . ?
Cl10 Ag7 2.817(4) . ?
Cl15 Ag1 2.853(5) 3_665 ?
Cl15 Ag1 2.853(5) 2_655 ?
Cl15 Ag1 2.853(5) . ?
F C21 1.32(2) . ?
F018 C01Y 1.354(9) . ?
F019 C01Y 1.351(9) . ?
F01A C024 1.350(9) . ?
F01B C21 1.321(19) . ?
F01C C45 1.17(3) . ?
F01D C21 1.390(18) . ?
F01E C024 1.342(9) . ?
F01F C02L 1.36(2) . ?
C01G C01I 1.3900 . ?
C01G C01N 1.3900 . ?
C01G C01J 1.514(8) . ?
C01I C02G 1.3900 . ?
C01I C21 1.48(2) . ?
C02G H02G 0.9500 . ?
C02G C02V 1.3900 . ?
C02V H02V 0.9500 . ?
C02V C02O 1.3900 . ?
C02O H02O 0.9500 . ?
C02O C01N 1.3900 . ?
C01N H01N 0.9500 . ?
C01H C01L 1.186(8) . ?
C01J C01K 1.194(9) . ?
C01L C01R 1.503(8) . ?
F01Q C02L 1.39(3) . ?
C01R C01P 1.3900 . ?
C01R C01W 1.3900 . ?
C01P C02B 1.3900 . ?
C01P C01Y 1.525(8) . ?
C02B H02B 0.9500 . ?
C02B C02K 1.3900 . ?
C02K H02K 0.9500 . ?
C02K C02P 1.3900 . ?
C02P H02P 0.9500 . ?
C02P C01W 1.3900 . ?
C01W H01W 0.9500 . ?
F01S C80 1.342(9) . ?
F01T C02L 1.34(3) . ?
C01U C020 1.190(9) . ?
C01U Ag4 2.227(13) . ?
C01V C02D 1.203(7) . ?
C01V Ag7 2.136(11) . ?
F01X C45 1.30(3) . ?
C01Y F025 1.342(8) . ?
F01Z C7 1.351(9) . ?
C020 C02W 1.514(9) . ?
C020 Ag4 2.505(15) . ?
F021 C7 1.354(9) . ?
C023 C02C 1.091(17) . ?
C023 Ag6 2.507(15) . ?
C023 Ag7 2.299(15) . ?
C024 F02E 1.353(9) . ?
C024 C16 1.529(9) . ?
C026 C02Z 1.3900 . ?
C026 C28 1.3900 . ?
C026 C33 1.514(9) . ?
C02Z C82 1.3900 . ?
C02Z C71 1.535(9) . ?
C82 H82 0.9500 . ?
C82 C199 1.3900 . ?
C199 H199 0.9500 . ?
C199 C46 1.3900 . ?
C46 H46 0.9500 . ?
C46 C28 1.3900 . ?
C28 H28 0.9500 . ?
F027 C45 1.27(2) . ?
F02A C80 1.355(9) . ?
C02C C02H 1.485(18) . ?
C02D C23 1.5400(10) . ?
C02F C022 1.3900 . ?
C02F C29 1.3900 . ?
C02F C10 1.537(9) . ?
C022 C18 1.3900 . ?
C022 C02L 1.545(10) . ?
C18 H18 0.9500 . ?
C18 C1 1.3900 . ?
C1 H1 0.9500 . ?
C1 C2 1.3900 . ?
C2 H2 0.9500 . ?
C2 C29 1.3900 . ?
C29 H29 0.9500 . ?
C02H C02R 1.3900 . ?
C02H C12 1.3900 . ?
C02R C44 1.3900 . ?
C02R C45 1.61(3) . ?
C44 H44 0.9500 . ?
C44 C36 1.3900 . ?
C36 H36 0.9500 . ?
C36 C47 1.3900 . ?
C47 H47 0.9500 . ?
C47 C12 1.3900 . ?
C12 H12 0.9500 . ?
C02J C030 1.188(8) . ?
C02J Ag6 2.053(15) . ?
C02J Ag5 2.528(17) . ?
F02N C80 1.356(9) . ?
C02Q C43 1.185(9) . ?
C02Q Ag2 2.381(18) . ?
C02Q Ag5 2.06(2) . ?
C02T C02Y 1.533(9) . ?
C02T C11 1.181(10) . ?
C02W C16 1.3900 . ?
C02W C38 1.3900 . ?
C16 C52 1.3900 . ?
C52 H52 0.9500 . ?
C52 C85 1.3900 . ?
C85 H85 0.9500 . ?
C85 C84 1.3900 . ?
C84 H84 0.9500 . ?
C84 C38 1.3900 . ?
C38 H38 0.9500 . ?
C02Y C02M 1.3900 . ?
C02Y C32 1.3900 . ?
C02M C76 1.3900 . ?
C02M C7 1.536(9) . ?
C76 H76 0.9500 . ?
C76 C91 1.3900 . ?
C91 H91 0.9500 . ?
C91 C69 1.3900 . ?
C69 H69 0.9500 . ?
C69 C32 1.3900 . ?
C32 H32 0.9500 . ?
C030 C101 1.537(7) . ?
C031 Ag3 2.62(3) . ?
C031 C20 1.198(8) . ?
C23 C02U 1.3900 . ?
C23 C13 1.3900 . ?
C02U C62 1.3900 . ?
C02U C80 1.528(9) . ?
C62 H62 0.9500 . ?
C62 C123 1.3900 . ?
C123 H123 0.9500 . ?
C123 C93 1.3900 . ?
C93 H93 0.9500 . ?
C93 C13 1.3900 . ?
C13 H13 0.9500 . ?
C71 F28 1.343(9) . ?
C71 F41 1.343(9) . ?
C71 F61 1.346(9) . ?
F23 C55 1.345(9) . ?
F27 C55 1.356(9) . ?
C43 C49 1.534(9) . ?
C43 Ag5 2.35(2) . ?
C49 C70A 1.3900 . ?
C49 C48A 1.3900 . ?
C70A C112 1.3900 . ?
C70A C83 1.541(10) . ?
C112 H112 0.9500 . ?
C112 C142 1.3900 . ?
C142 H142 0.9500 . ?
C142 C3 1.3900 . ?
C3 H3 0.9500 . ?
C3 C48A 1.3900 . ?
C48A H48A 0.9500 . ?
C55 F117 1.351(9) . ?
C55 C31 1.532(9) . ?
F26 C83 1.357(10) . ?
F30 C7 1.340(9) . ?
F50 C83 1.351(10) . ?
C10 C30 1.208(8) . ?
C101 C31 1.3900 . ?
C101 C50 1.3900 . ?
C31 C65 1.3900 . ?
C65 H65 0.9500 . ?
C65 C6 1.3900 . ?
C6 H6 0.9500 . ?
C6 C164 1.3900 . ?
C164 H164 0.9500 . ?
C164 C50 1.3900 . ?
C50 H50 0.9500 . ?
C26 C35 1.208(10) . ?
C26 Ag3 2.10(3) . ?
C26 Ag1 2.29(3) 2_655 ?
C17 F3 1.345(9) . ?
C17 C15 1.5400(11) . ?
C17 F45 1.345(9) . ?
C17 F22 1.350(9) . ?
C35 C40 1.550(8) . ?
C35 Ag3 2.56(3) . ?
C35 Ag1 2.62(3) 2_655 ?
C40 C15 1.3900 . ?
C40 C212 1.3900 . ?
C15 C109 1.3900 . ?
C109 H109 0.9500 . ?
C109 C169 1.3900 . ?
C169 H169 0.9500 . ?
C169 C193 1.3900 . ?
C193 H193 0.9500 . ?
C193 C212 1.3900 . ?
C212 H212 0.9500 . ?
F15 C83 1.353(10) . ?
Ag3 Ag1 3.337(6) . ?
Ag3 C41 2.631(17) 3_665 ?
Ag1 C41 1.903(18) 3_665 ?
C57 C5 1.199(8) . ?
F7 C25 1.348(9) . ?
C5 C9 1.541(8) . ?
C25 F1 1.347(9) . ?
C25 F16 1.346(9) . ?
C25 C22 1.540(7) . ?
C24 C22 1.3900 . ?
C24 C99 1.3900 . ?
C24 C20 1.548(9) . ?
C22 C106 1.3900 . ?
C106 H106 0.9500 . ?
C106 C310 1.3900 . ?
C310 H310 0.9500 . ?
C310 C207 1.3900 . ?
C207 H207 0.9500 . ?
C207 C99 1.3900 . ?
C99 H99 0.9500 . ?
C9 C14 1.3900 . ?
C9 C54 1.3900 . ?
C14 C19 1.3900 . ?
C14 C102 1.5410 . ?
C19 H19 0.9500 . ?
C19 C306 1.3900 . ?
C306 H306 0.9500 . ?
C306 C27 1.3900 . ?
C27 H27 0.9500 . ?
C27 C54 1.3900 . ?
C54 H54 0.9500 . ?
F20 C102 1.357(9) . ?
F2 C102 1.338(9) . ?
F32 C102 1.350(9) . ?
Ag6 Ag5 3.335(6) . ?
C33 C34 1.188(9) . ?
Ag2 C34 2.040(14) . ?
C34 Ag4 2.631(18) . ?
C39 C161 1.220(9) . ?
C4 C110 1.205(10) . ?
C110 C206 1.550(10) . ?
C206 C37 1.3900 . ?
C206 C357 1.3900 . ?
C37 H37 0.9500 . ?
C37 C105 1.3900 . ?
C105 H105 0.9500 . ?
C105 C192 1.3900 . ?
C192 H192 0.9500 . ?
C192 C463 1.3900(12) . ?
C463 H463 0.9500 . ?
C463 C357 1.3900 . ?
C357 C185 1.5408(12) . ?
F104 C185 1.399(9) . ?
C161 C265 1.5405(10) . ?
C185 F196 1.409(9) . ?
C185 F372 1.402(9) . ?
C41 C42 1.20000(14) . ?
F12 C53 1.356(9) . ?
C42 C117 1.568(3) . ?
C53 F43 1.346(9) . ?
C53 C128 1.5400 . ?
C53 F144 1.346(9) . ?
C117 C48 1.3900 . ?
C117 C128 1.3900 . ?
C48 H48 0.9500 . ?
C48 C346 1.3900 . ?
C346 H346 0.9500 . ?
C346 C51 1.3900 . ?
C51 H51 0.9500 . ?
C51 C56 1.3900 . ?
C56 H56 0.9500 . ?
C56 C128 1.3900 . ?
C265 C90 1.3900 . ?
C265 C130 1.3900 . ?
C90 H90 0.9500 . ?
C90 C154 1.3900 . ?
C154 H154 0.9500 . ?
C154 C475 1.3900 . ?
C475 H475 0.9500 . ?
C475 C395 1.3900 . ?
C395 H395 0.9500 . ?
C395 C130 1.3900 . ?
C130 C8 1.546(8) . ?
F4 C8 1.346(9) . ?
C8 F53 1.339(9) . ?
C8 F150 1.347(9) . ?

loop_
_geom_torsion_atom_site_label_1
_geom_torsion_atom_site_label_2
_geom_torsion_atom_site_label_3
_geom_torsion_atom_site_label_4
_geom_torsion
_geom_torsion_site_symmetry_1
_geom_torsion_site_symmetry_2
_geom_torsion_site_symmetry_3
_geom_torsion_site_symmetry_4
_geom_torsion_publ_flag
Ag07 C01U C020 Ag4 82(6) . . . . ?
Ag08 C01V C02D C23 -38(6) . . . . ?
Ag09 C01J C01K Ag05 72.3(9) . . . . ?
Ag09 C01J C01K Ag0F -139(3) . . . . ?
Ag0B C023 C02C Ag0T 88(3) . . . . ?
Ag0B C023 C02C C02H -6(10) . . . . ?
Ag0F C01U C020 Ag4 -150.2(10) . . . . ?
Ag0F C01V C02D C23 44(5) . . . . ?
Ag0G C01V C02D C23 167(4) . . . . ?
Ag0G C023 C02C Ag0T -139.0(17) . . . . ?
Ag0G C023 C02C C02H 127(7) . . . . ?
Ag0J C02Q C43 Ag0W 92(3) . . . . ?
Ag0J C02Q C43 C49 -4(11) . . . . ?
Ag0J C02Q C43 Ag5 -91(3) . . . . ?
Ag0K C26 C35 Ag0X -87(11) . . . . ?
Ag0K C26 C35 Ag3 112(12) . . . . ?
Ag0K C26 C35 Ag1 -41(11) . . . 2_655 ?
Ag0L C031 C20 C24 -41(22) . . . . ?
Ag0M C57 C5 Ag0Q -85(6) . . . 2_655 ?
Ag0O C57 C5 Ag0Q 105(2) 2_655 . . 2_655 ?
Ag0O C4 C110 C206 -98(34) . . . . ?
Ag0P C4 C110 C206 153(27) . . . . ?
Ag0Q C02T C02Y C02M 105.1(13) . . . . ?
Ag0Q C02T C02Y C32 -69(2) . . . . ?
Ag0Q C02T C11 Ag0N 71(3) . . . 3_665 ?
Ag0Q C02T C11 Ag0X -119(5) . . . 3_665 ?
Ag0Q C5 C9 C14 173.0(17) 2_655 . . . ?
Ag0Q C5 C9 C54 5(4) 2_655 . . . ?
Ag0Q C39 C161 C265 117(13) . . . . ?
Ag0R C39 C161 C265 -60(16) . . . . ?
Ag0R C41 C42 C117 -44(9) 2_655 . . . ?
Ag0S C031 C20 C24 62(17) . . . . ?
Ag0S C39 C161 C265 14(15) . . . . ?
Ag0S C4 C110 C206 25(39) . . . . ?
Ag0T C023 C02C C02H -94(7) . . . . ?
Ag0T C02C C02H C02R 99.2(11) . . . . ?
Ag0T C02C C02H C12 -84.2(11) . . . . ?
Ag0U C02Q C43 Ag0W -153(2) . . . . ?
Ag0U C02Q C43 C49 110(8) . . . . ?
Ag0W C02Q C43 C49 -97(9) . . . . ?
Ag0W C43 C49 C70A 103.6(18) . . . . ?
Ag0W C43 C49 C48A -68(3) . . . . ?
Ag0X C35 C40 C15 -104(2) . . . . ?
Ag0X C35 C40 C212 85(3) . . . . ?
Ag0X C41 C42 C117 40(8) . . . . ?
Ag0Y C26 C35 Ag0X -150.4(17) 3_665 . . . ?
Ag0Y C41 C42 C117 167(5) . . . . ?
F01A C024 C16 C02W 61.2(12) . . . . ?
F01A C024 C16 C52 -115.8(10) . . . . ?
F01E C024 C16 C02W -59.8(12) . . . . ?
F01E C024 C16 C52 123.2(10) . . . . ?
C01G C01I C02G C02V 0.0 . . . . ?
C01G C01I C21 F -62.5(16) . . . . ?
C01G C01I C21 F01B 61.2(18) . . . . ?
C01G C01I C21 F01D 177.7(12) . . . . ?
C01I C01G C01N C02O 0.0 . . . . ?
C01I C01G C01J Ag09 104.6(7) . . . . ?
C01I C02G C02V C02O 0.0 . . . . ?
C02G C01I C21 F 117.0(12) . . . . ?
C02G C01I C21 F01B -119.3(13) . . . . ?
C02G C01I C21 F01D -3(2) . . . . ?
C02G C02V C02O C01N 0.0 . . . . ?
C02V C02O C01N C01G 0.0 . . . . ?
C01N C01G C01I C02G 0.0 . . . . ?
C01N C01G C01I C21 179.5(13) . . . . ?
C01N C01G C01J Ag09 -74.7(9) . . . . ?
C01J C01G C01I C02G -179.3(10) . . . . ?
C01J C01G C01I C21 0.2(14) . . . . ?
C01J C01G C01N C02O 179.3(10) . . . . ?
C01L C01R C01P C02B 178.8(11) . . . . ?
C01L C01R C01P C01Y -0.7(12) . . . . ?
C01L C01R C01W C02P -178.8(11) . . . . ?
C01R C01P C02B C02K 0.0 . . . . ?
C01R C01P C01Y F018 62.9(11) . . . . ?
C01R C01P C01Y F019 -56.9(11) . . . . ?
C01R C01P C01Y F025 -178.2(9) . . . . ?
C01P C01R C01W C02P 0.0 . . . . ?
C01P C02B C02K C02P 0.0 . . . . ?
C02B C01P C01Y F018 -116.7(9) . . . . ?
C02B C01P C01Y F019 123.5(9) . . . . ?
C02B C01P C01Y F025 2.3(12) . . . . ?
C02B C02K C02P C01W 0.0 . . . . ?
C02K C02P C01W C01R 0.0 . . . . ?
C01W C01R C01P C02B 0.0 . . . . ?
C01W C01R C01P C01Y -179.6(10) . . . . ?
C01V C02D C23 C02U 176(100) . . . . ?
C01V C02D C23 C13 2(6) . . . . ?
C01Y C01P C02B C02K 179.6(10) . . . . ?
C020 C02W C16 C024 -2.5(15) . . . . ?
C020 C02W C16 C52 174.5(13) . . . . ?
C020 C02W C38 C84 -174.7(12) . . . . ?
C023 C02C C02H C02R -174(100) . . . . ?
C023 C02C C02H C12 2(8) . . . . ?
C024 C16 C52 C85 177.0(12) . . . . ?
C026 C02Z C82 C199 0.0 . . . . ?
C026 C02Z C71 F28 70.1(14) . . . . ?
C026 C02Z C71 F41 -50.2(15) . . . . ?
C026 C02Z C71 F61 -169.9(13) . . . . ?
C02Z C026 C28 C46 0.0 . . . . ?
C02Z C82 C199 C46 0.0 . . . . ?
C82 C02Z C71 F28 -108.5(12) . . . . ?
C82 C02Z C71 F41 131.1(12) . . . . ?
C82 C02Z C71 F61 11.5(14) . . . . ?
C82 C199 C46 C28 0.0 . . . . ?
C199 C46 C28 C026 0.0 . . . . ?
C28 C026 C02Z C82 0.0 . . . . ?
C28 C026 C02Z C71 -178.6(12) . . . . ?
C02C C02H C02R C44 176.6(12) . . . . ?
C02C C02H C02R C45 -5.6(18) . . . . ?
C02C C02H C12 C47 -176.6(12) . . . . ?
C02D C23 C02U C62 -174.4(13) . . . . ?
C02D C23 C02U C80 -0.7(14) . . . . ?
C02D C23 C13 C93 174.2(13) . . . . ?
F02E C024 C16 C02W 179(100) . . . . ?
F02E C024 C16 C52 1.9(12) . . . . ?
C02F C022 C18 C1 0.0 . . . . ?
C02F C022 C02L F01F 50(3) . . . . ?
C02F C022 C02L F01Q -66(2) . . . . ?
C02F C022 C02L F01T 176.3(17) . . . . ?
C02F C10 C30 Ag0I -10(19) . . . . ?
C02F C10 C30 Ag0O 102(10) . . . . ?
C022 C02F C29 C2 0.0 . . . . ?
C022 C02F C10 C30 -173(100) . . . . ?
C022 C18 C1 C2 0.0 . . . . ?
C18 C022 C02L F01F -124.3(17) . . . . ?
C18 C022 C02L F01Q 119.5(14) . . . . ?
C18 C022 C02L F01T 2(3) . . . . ?
C18 C1 C2 C29 0.0 . . . . ?
C1 C2 C29 C02F 0.0 . . . . ?
C29 C02F C022 C18 0.0 . . . . ?
C29 C02F C022 C02L -174.4(19) . . . . ?
C29 C02F C10 C30 6(11) . . . . ?
C02H C02R C44 C36 0.0 . . . . ?
C02H C02R C45 F01C 51(3) . . . . ?
C02H C02R C45 F01X -66(2) . . . . ?
C02H C02R C45 F027 169.8(19) . . . . ?
C02R C02H C12 C47 0.0 . . . . ?
C02R C44 C36 C47 0.0 . . . . ?
C44 C02R C45 F01C -130.9(15) . . . . ?
C44 C02R C45 F01X 111.7(16) . . . . ?
C44 C02R C45 F027 -12(3) . . . . ?
C44 C36 C47 C12 0.0 . . . . ?
C36 C47 C12 C02H 0.0 . . . . ?
C12 C02H C02R C44 0.0 . . . . ?
C12 C02H C02R C45 177.8(17) . . . . ?
C02L C022 C18 C1 174.7(18) . . . . ?
C02Q C43 C49 C70A -171(8) . . . . ?
C02Q C43 C49 C48A 18(10) . . . . ?
C02T C02Y C02M C76 -175(2) . . . . ?
C02T C02Y C02M C7 8(2) . . . . ?
C02T C02Y C32 C69 174(2) . . . . ?
C02W C16 C52 C85 0.0 . . . . ?
C16 C02W C38 C84 0.0 . . . . ?
C16 C52 C85 C84 0.0 . . . . ?
C52 C85 C84 C38 0.0 . . . . ?
C85 C84 C38 C02W 0.0 . . . . ?
C38 C02W C16 C024 -177.0(12) . . . . ?
C38 C02W C16 C52 0.0 . . . . ?
C02Y C02T C11 Ag0N -56(12) . . . 3_665 ?
C02Y C02T C11 Ag0Q -127(10) . . . . ?
C02Y C02T C11 Ag0X 114(9) . . . 3_665 ?
C02Y C02M C76 C91 0.0 . . . . ?
C02Y C02M C7 F01Z -64.8(14) . . . . ?
C02Y C02M C7 F021 54.6(14) . . . . ?
C02Y C02M C7 F30 174.5(12) . . . . ?
C02M C02Y C32 C69 0.0 . . . . ?
C02M C76 C91 C69 0.0 . . . . ?
C76 C02M C7 F01Z 117.5(14) . . . . ?
C76 C02M C7 F021 -123.0(14) . . . . ?
C76 C02M C7 F30 -3.2(15) . . . . ?
C76 C91 C69 C32 0.0 . . . . ?
C91 C69 C32 C02Y 0.0 . . . . ?
C32 C02Y C02M C76 0.0 . . . . ?
C32 C02Y C02M C7 -177.7(15) . . . . ?
C030 C101 C31 C55 -14(3) . . . . ?
C030 C101 C31 C65 172(3) . . . . ?
C030 C101 C50 C164 -173(3) . . . . ?
C21 C01I C02G C02V -179.5(13) . . . . ?
C23 C02U C62 C123 0.0 . . . . ?
C23 C02U C80 F01S 38.6(13) . . . . ?
C23 C02U C80 F02A -81.2(13) . . . . ?
C23 C02U C80 F02N 158.5(11) . . . . ?
C02U C23 C13 C93 0.0 . . . . ?
C02U C62 C123 C93 0.0 . . . . ?
C62 C02U C80 F01S -147.5(10) . . . . ?
C62 C02U C80 F02A 92.7(11) . . . . ?
C62 C02U C80 F02N -27.5(13) . . . . ?
C62 C123 C93 C13 0.0 . . . . ?
C123 C93 C13 C23 0.0 . . . . ?
C13 C23 C02U C62 0.0 . . . . ?
C13 C23 C02U C80 173.7(12) . . . . ?
C45 C02R C44 C36 -177.8(17) . . . . ?
C71 C02Z C82 C199 178.6(12) . . . . ?
C80 C02U C62 C123 -174.1(11) . . . . ?
F23 C55 C31 C101 -52.6(18) . . . . ?
F23 C55 C31 C65 122.0(16) . . . . ?
F27 C55 C31 C101 67.9(17) . . . . ?
F27 C55 C31 C65 -117.5(16) . . . . ?
C43 C49 C70A C112 -172(2) . . . . ?
C43 C49 C70A C83 3(2) . . . . ?
C43 C49 C48A C3 170(2) . . . . ?
C49 C70A C112 C142 0.0 . . . . ?
C49 C70A C83 F26 59(2) . . . . ?
C49 C70A C83 F50 177.6(16) . . . . ?
C49 C70A C83 F15 -63(2) . . . . ?
C70A C49 C48A C3 0.0 . . . . ?
C70A C112 C142 C3 0.0 . . . . ?
C112 C70A C83 F26 -125.4(15) . . . . ?
C112 C70A C83 F50 -7.2(18) . . . . ?
C112 C70A C83 F15 112.3(16) . . . . ?
C112 C142 C3 C48A 0.0 . . . . ?
C142 C3 C48A C49 0.0 . . . . ?
C48A C49 C70A C112 0.0 . . . . ?
C48A C49 C70A C83 175(2) . . . . ?
C55 C31 C65 C6 -174.4(19) . . . . ?
F117 C55 C31 C101 -173.3(16) . . . . ?
F117 C55 C31 C65 1.3(18) . . . . ?
C7 C02M C76 C91 177.7(15) . . . . ?
C10 C02F C022 C18 178.7(13) . . . . ?
C10 C02F C022 C02L 4.3(19) . . . . ?
C10 C02F C29 C2 -178.6(14) . . . . ?
C101 C31 C65 C6 0.0 . . . . ?
C31 C101 C50 C164 0.0 . . . . ?
C31 C65 C6 C164 0.0 . . . . ?
C65 C6 C164 C50 0.0 . . . . ?
C6 C164 C50 C101 0.0 . . . . ?
C50 C101 C31 C55 174.8(18) . . . . ?
C50 C101 C31 C65 0.0 . . . . ?
C17 C15 C109 C169 170(2) . . . . ?
C35 C40 C15 C17 18(3) . . . . ?
C35 C40 C15 C109 -172(3) . . . . ?
C35 C40 C212 C193 171(3) . . . . ?
F3 C17 C15 C40 -70.8(17) . . . . ?
F3 C17 C15 C109 119.0(16) . . . . ?
C40 C15 C109 C169 0.0 . . . . ?
C15 C40 C212 C193 0.0 . . . . ?
C15 C109 C169 C193 0.0 . . . . ?
C109 C169 C193 C212 0.0 . . . . ?
C169 C193 C212 C40 0.0 . . . . ?
C212 C40 C15 C17 -170(2) . . . . ?
C212 C40 C15 C109 0.0 . . . . ?
F45 C17 C15 C40 168.6(16) . . . . ?
F45 C17 C15 C109 -1.7(18) . . . . ?
C83 C70A C112 C142 -175(2) . . . . ?
C11 C02T C02Y C02M -132(10) . . . . ?
C11 C02T C02Y C32 53(11) . . . . ?
F22 C17 C15 C40 48.6(17) . . . . ?
F22 C17 C15 C109 -121.7(16) . . . . ?
Ag3 C031 C20 C24 -167(14) . . . . ?
Ag3 C26 C35 Ag1 -153(2) . . . 2_655 ?
Ag3 C35 C40 C15 62(3) . . . . ?
Ag3 C35 C40 C212 -109(2) . . . . ?
Ag3 C41 C42 C117 -134(7) 2_655 . . . ?
Ag1 C26 C35 Ag3 153(2) 2_655 . . . ?
Ag1 C35 C40 C15 -149.0(17) 2_655 . . . ?
Ag1 C35 C40 C212 40(3) 2_655 . . . ?
Ag1 C41 C42 C117 85(7) 2_655 . . . ?
F7 C25 C22 C24 -60.2(18) . . . . ?
F7 C25 C22 C106 114.9(18) . . . . ?
C5 C9 C14 C19 -168(3) . . . . ?
C5 C9 C14 C102 16(3) . . . . ?
C5 C9 C54 C27 167(3) . . . . ?
C25 C22 C106 C310 -175(2) . . . . ?
F1 C25 C22 C24 179.4(16) . . . . ?
F1 C25 C22 C106 -5.6(19) . . . . ?
F16 C25 C22 C24 59.4(17) . . . . ?
F16 C25 C22 C106 -125.5(17) . . . . ?
C24 C22 C106 C310 0.0 . . . . ?
C22 C24 C99 C207 0.0 . . . . ?
C22 C24 C20 C031 -144(16) . . . . ?
C22 C106 C310 C207 0.0 . . . . ?
C106 C310 C207 C99 0.0 . . . . ?
C310 C207 C99 C24 0.0 . . . . ?
C99 C24 C22 C25 175(2) . . . . ?
C99 C24 C22 C106 0.0 . . . . ?
C99 C24 C20 C031 41(18) . . . . ?
C9 C14 C19 C306 0.0 . . . . ?
C9 C14 C102 F20 50.0(19) . . . . ?
C9 C14 C102 F2 171.0(18) . . . . ?
C9 C14 C102 F32 -68.0(18) . . . . ?
C14 C9 C54 C27 0.0 . . . . ?
C14 C19 C306 C27 0.0 . . . . ?
C19 C14 C102 F20 -126.5(19) . . . . ?
C19 C14 C102 F2 -5(2) . . . . ?
C19 C14 C102 F32 115.5(19) . . . . ?
C19 C306 C27 C54 0.0 . . . . ?
C306 C27 C54 C9 0.0 . . . . ?
C54 C9 C14 C19 0.0 . . . . ?
C54 C9 C14 C102 -176.6(14) . . . . ?
C20 C24 C22 C25 0(3) . . . . ?
C20 C24 C22 C106 -175(3) . . . . ?
C20 C24 C99 C207 175(3) . . . . ?
C102 C14 C19 C306 176.4(15) . . . . ?
Ag6 C023 C02C C02H -110(7) . . . . ?
C33 C026 C02Z C82 177.5(15) . . . . ?
C33 C026 C02Z C71 -1.2(17) . . . . ?
C33 C026 C28 C46 -177.5(14) . . . . ?
Ag2 C02Q C43 C49 -119(8) . . . . ?
Ag2 C02Q C43 Ag5 155(2) . . . . ?
C39 C161 C265 C90 -34(15) . . . . ?
C39 C161 C265 C130 138(13) . . . . ?
Ag5 C02Q C43 C49 86(9) . . . . ?
Ag5 C43 C49 C70A -94.2(17) . . . . ?
Ag5 C43 C49 C48A 95(2) . . . . ?
C4 C110 C206 C37 -129(34) . . . . ?
C4 C110 C206 C357 88(35) . . . . ?
C110 C206 C37 C105 -148(4) . . . . ?
C110 C206 C357 C463 137(4) . . . . ?
C110 C206 C357 C185 -59(4) . . . . ?
C206 C37 C105 C192 0.0 . . . . ?
C206 C357 C185 F104 37(3) . . . . ?
C206 C357 C185 F196 -83(3) . . . . ?
C206 C357 C185 F372 157(3) . . . . ?
C37 C206 C357 C463 0.0 . . . . ?
C37 C206 C357 C185 165(2) . . . . ?
C37 C105 C192 C463 0.0 . . . . ?
C105 C192 C463 C357 0.0 . . . . ?
C192 C463 C357 C206 0.0 . . . . ?
C192 C463 C357 C185 -164(2) . . . . ?
C463 C357 C185 F104 -159(3) . . . . ?
C463 C357 C185 F196 81(3) . . . . ?
C463 C357 C185 F372 -38(3) . . . . ?
C357 C206 C37 C105 0.0 . . . . ?
C161 C265 C90 C154 171(3) . . . . ?
C161 C265 C130 C395 -173(3) . . . . ?
C161 C265 C130 C8 -4(3) . . . . ?
C41 C42 C117 C48 -23(8) . . . . ?
C41 C42 C117 C128 176(7) . . . . ?
F12 C53 C128 C117 -46.3(16) . . . . ?
F12 C53 C128 C56 129.8(14) . . . . ?
C42 C117 C48 C346 -161.1(12) . . . . ?
C42 C117 C128 C53 -22.4(14) . . . . ?
C42 C117 C128 C56 161.4(12) . . . . ?
F43 C53 C128 C117 73.5(16) . . . . ?
F43 C53 C128 C56 -110.4(15) . . . . ?
C117 C48 C346 C51 0.0 . . . . ?
C48 C117 C128 C53 176.1(10) . . . . ?
C48 C117 C128 C56 0.0 . . . . ?
C48 C346 C51 C56 0.0 . . . . ?
C346 C51 C56 C128 0.0 . . . . ?
C51 C56 C128 C53 -176.1(10) . . . . ?
C51 C56 C128 C117 0.0 . . . . ?
C128 C117 C48 C346 0.0 . . . . ?
F144 C53 C128 C117 -165.9(16) . . . . ?
F144 C53 C128 C56 10.2(15) . . . . ?
C265 C90 C154 C475 0.0 . . . . ?
C265 C130 C8 F4 -68(3) . . . . ?
C265 C130 C8 F53 171(2) . . . . ?
C265 C130 C8 F150 51(3) . . . . ?
C90 C265 C130 C395 0.0 . . . . ?
C90 C265 C130 C8 169(3) . . . . ?
C90 C154 C475 C395 0.0 . . . . ?
C154 C475 C395 C130 0.0 . . . . ?
C475 C395 C130 C265 0.0 . . . . ?
C475 C395 C130 C8 -170(3) . . . . ?
C395 C130 C8 F4 101(2) . . . . ?
C395 C130 C8 F53 -19(2) . . . . ?
C395 C130 C8 F150 -139(2) . . . . ?
C130 C265 C90 C154 0.0 . . . . ?
Ag4 C020 C02W C16 82.0(12) . . . . ?
Ag4 C020 C02W C38 -103.3(11) . . . . ?
Ag7 C01V C02D C23 167(4) . . . . ?
Ag7 C023 C02C C02H 128(7) . . . . ?

loop_
_smtbx_masks_void_nr
_smtbx_masks_void_average_x
_smtbx_masks_void_average_y
_smtbx_masks_void_average_z
_smtbx_masks_void_volume
_smtbx_masks_void_count_electrons
_smtbx_masks_void_content
1 -0.203 -0.895 -0.126 27657.0 2367.9 ?
